data_4129854
loop_
_publ_author_name
'Brewitz, Lennart'
'Arteaga, Fernando Arteaga'
'Yin, Liang'
'Alagiri, Kaliyamoorthy'
'Kumagai, Naoya'
'Shibasaki, Masakatsu'

_publ_section_title
;
 Direct Catalytic Asymmetric Mannich-Type Reaction of \a- and
 \b-Fluorinated Amides.
;
_journal_issue 50
_journal_name_full 'Journal of the American Chemical Society'
_journal_page_first 15929
_journal_page_last 15939
_journal_paper_doi 10.1021/jacs.5b11064
_journal_volume 137
_journal_year 2015
_chemical_formula_moiety 'C59.88 H52.33 Cu F9 N2 O2.38 P3'
_chemical_formula_sum 'C59.88 H52.33 Cu F9 N2 O2.38 P3'
_chemical_formula_weight 1165.51
_space_group_crystal_system monoclinic
_space_group_IT_number 14
_space_group_name_Hall '-P 2yn'
_space_group_name_H-M_alt 'P 1 21/n 1'
_atom_sites_solution_hydrogens geom
_atom_sites_solution_primary direct
_atom_sites_solution_secondary difmap
_cell_angle_alpha 90.0000
_cell_angle_beta 96.477(7)
_cell_angle_gamma 90.0000
_cell_formula_units_Z 8
_cell_length_a 18.2815(3)
_cell_length_b 18.3875(3)
_cell_length_c 33.1185(6)
_cell_measurement_reflns_used 89852
_cell_measurement_temperature 93
_cell_measurement_theta_max 68.39
_cell_measurement_theta_min 3.42
_cell_volume 11061.8(4)
_computing_cell_refinement 'RAPID AUTO'
_computing_data_collection 'RAPID AUTO (Rigaku, ????)'
_computing_data_reduction 'RAPID AUTO'
_computing_molecular_graphics 'CrystalStructure 4.1'
_computing_publication_material 'CrystalStructure 4.1 (Rigaku, 2014)'
_computing_structure_refinement 'SHELXL2013 (Sheldrick, 2008)'
_computing_structure_solution 'SHELXS2013 (Sheldrick, 2008)'
_diffrn_ambient_temperature 93
_diffrn_detector_area_resol_mean 10.000
_diffrn_measured_fraction_theta_full 0.999
_diffrn_measured_fraction_theta_max 0.999
_diffrn_measurement_device_type 'Rigaku R-AXIS RAPID'
_diffrn_measurement_method \w
_diffrn_radiation_type 'Cu K\a'
_diffrn_radiation_wavelength 1.54187
_diffrn_reflns_av_R_equivalents 0.0661
_diffrn_reflns_Laue_measured_fraction_full 0.999
_diffrn_reflns_Laue_measured_fraction_max 0.999
_diffrn_reflns_limit_h_max 21
_diffrn_reflns_limit_h_min -21
_diffrn_reflns_limit_k_max 22
_diffrn_reflns_limit_k_min -22
_diffrn_reflns_limit_l_max 39
_diffrn_reflns_limit_l_min -39
_diffrn_reflns_number 127441
_diffrn_reflns_point_group_measured_fraction_full 0.999
_diffrn_reflns_point_group_measured_fraction_max 0.999
_diffrn_reflns_theta_full 67.687
_diffrn_reflns_theta_max 68.254
_diffrn_reflns_theta_min 3.420
_diffrn_standards_number 0
_exptl_absorpt_coefficient_mu 2.032
_exptl_absorpt_correction_T_max 0.903
_exptl_absorpt_correction_T_min 0.600
_exptl_absorpt_correction_type multi-scan
_exptl_absorpt_process_details 'ABSCOR (Rigaku, 1995)'
_exptl_crystal_colour yellow
_exptl_crystal_density_diffrn 1.400
_exptl_crystal_density_method 'not measured'
_exptl_crystal_description chip
_exptl_crystal_F_000 4797.20
_exptl_crystal_size_max 0.300
_exptl_crystal_size_mid 0.090
_exptl_crystal_size_min 0.050
_refine_diff_density_max 0.90
_refine_diff_density_min -0.56
_refine_ls_extinction_method none
_refine_ls_goodness_of_fit_ref 1.074
_refine_ls_hydrogen_treatment constr
_refine_ls_number_parameters 1401
_refine_ls_number_reflns 20229
_refine_ls_number_restraints 111
_refine_ls_R_factor_all 0.0988
_refine_ls_R_factor_gt 0.0747
_refine_ls_shift/su_max 0.012
_refine_ls_structure_factor_coef Fsqd
_refine_ls_weighting_details 'w = 1/[\s^2^(Fo^2^)+(0.1355P)^2^+3.5828P] where P=(Fo^2^+2Fc^2^)/3'
_refine_ls_weighting_scheme calc
_refine_ls_wR_factor_gt 0.2173
_refine_ls_wR_factor_ref 0.2349
_reflns_number_gt 13968
_reflns_number_total 20229
_reflns_threshold_expression F^2^>2.0\s(F^2^)
_cod_data_source_file ja5b11064_si_008.cif
_cod_data_source_block 20140724Yin
_cod_database_code 4129854

loop_
_symmetry_equiv_pos_site_id
_space_group_symop_operation_xyz
1 +X,+Y,+Z
2 1/2-X,1/2+Y,1/2-Z
3 -X,-Y,-Z
4 1/2+X,1/2-Y,1/2+Z

loop_
_atom_site_label
_atom_site_type_symbol
_atom_site_fract_x
_atom_site_fract_y
_atom_site_fract_z
_atom_site_U_iso_or_equiv
_atom_site_adp_type
_atom_site_occupancy
_atom_site_site_symmetry_multiplicity
_atom_site_calc_flag
_atom_site_refinement_flags
Cu1 Cu 0.51473(3) 0.87694(3) 0.16394(2) 0.04052(18) Uani 1 4 d .
Cu2 Cu 0.50257(3) 1.25405(3) 0.34678(2) 0.04439(19) Uani 1 4 d .
P1 P 0.48087(6) 0.92200(6) 0.10130(3) 0.0389(2) Uani 1 4 d .
P2 P 0.61148(6) 0.94671(5) 0.18445(3) 0.0364(2) Uani 1 4 d .
P3 P 0.40241(6) 1.18498(6) 0.32929(3) 0.0395(3) Uani 1 4 d .
P4 P 0.53140(6) 1.22217(6) 0.41290(3) 0.0448(3) Uani 1 4 d .
P5 P 0.36388(7) 0.45017(6) 0.19070(4) 0.0569(3) Uani 1 4 d .
P6 P 0.86891(10) 0.16873(8) 0.20501(5) 0.0770(5) Uani 1 4 d .
F1 F 0.61933(18) 0.56106(15) 0.14980(10) 0.0795(9) Uani 1 4 d .
F2 F 0.5789(2) 0.65035(17) 0.11257(9) 0.0901(11) Uani 1 4 d .
F3 F 0.65854(17) 0.66887(15) 0.16436(10) 0.0743(8) Uani 1 4 d .
F4 F 0.41714(19) 1.48651(18) 0.37506(10) 0.0853(10) Uani 1 4 d .
F5 F 0.34656(15) 1.44787(17) 0.32359(11) 0.0822(10) Uani 1 4 d .
F6 F 0.37361(16) 1.56153(16) 0.32908(10) 0.0768(9) Uani 1 4 d .
F7 F 0.2905(2) 0.4153(2) 0.20097(15) 0.1291(16) Uani 1 4 d .
F8 F 0.4386(2) 0.4871(2) 0.18394(15) 0.1219(15) Uani 1 4 d .
F9 F 0.3613(3) 0.50594(17) 0.22778(10) 0.1065(14) Uani 1 4 d .
F10 F 0.3650(2) 0.39459(16) 0.15466(10) 0.0892(11) Uani 1 4 d .
F11 F 0.4066(2) 0.39463(17) 0.22118(12) 0.1104(14) Uani 1 4 d .
F12 F 0.3239(3) 0.50749(18) 0.16168(11) 0.1145(15) Uani 1 4 d .
F13 F 0.8462(3) 0.10539(18) 0.23630(14) 0.1195(15) Uani 1 4 d .
F14 F 0.8822(4) 0.2301(2) 0.17482(17) 0.171(3) Uani 1 4 d .
F15 F 0.7853(3) 0.1799(4) 0.19250(14) 0.179(3) Uani 1 4 d .
F16 F 0.9477(2) 0.1503(3) 0.22060(14) 0.158(2) Uani 1 4 d .
F17 F 0.8727(2) 0.11132(19) 0.17058(11) 0.1019(12) Uani 1 4 d .
F18 F 0.8643(3) 0.22257(17) 0.24138(12) 0.1154(15) Uani 1 4 d .
O1 O 0.54036(18) 0.76640(15) 0.16432(9) 0.0509(8) Uani 1 4 d .
O2 O 0.47690(16) 1.36470(16) 0.33947(9) 0.0477(7) Uani 1 4 d .
O3 O 0.1713(3) 1.1113(3) 0.56836(16) 0.0833(16) Uani 0.764(4) 4 d .
O4 O 0.4338(10) 1.2949(10) 0.5645(6) 0.083(5) Uiso 0.202(4) 4 d .
O5 O 0.6716(5) 1.2588(4) 0.5959(3) 0.147(3) Uiso 0.798(4) 4 d .
O6 O 0.1671(8) 0.8499(7) 0.4789(4) 0.129(3) Uiso 0.553(9) 4 d .
O7 O 0.2139(7) 0.7423(7) 0.4796(4) 0.112(4) Uiso 0.447(9) 4 d .
N1 N 0.43893(19) 0.85504(18) 0.20212(10) 0.0422(8) Uani 1 4 d .
N2 N 0.4517(2) 0.72368(18) 0.20162(11) 0.0463(9) Uani 1 4 d .
N3 N 0.57493(18) 1.26624(18) 0.30476(10) 0.0406(8) Uani 1 4 d .
N4 N 0.54973(18) 1.39439(18) 0.29081(10) 0.0407(8) Uani 1 4 d .
C1 C 0.5955(2) 1.0252(2) 0.09765(11) 0.0358(9) Uani 1 4 d .
C2 C 0.5579(2) 0.9664(2) 0.07941(12) 0.0386(9) Uani 1 4 d .
C3 C 0.5867(2) 0.9316(2) 0.04632(12) 0.0465(10) Uani 1 4 d .
C4 C 0.6495(3) 0.9540(3) 0.03217(13) 0.0494(11) Uani 1 4 d .
C5 C 0.6893(2) 1.0134(3) 0.04991(13) 0.0467(10) Uani 1 4 d .
C6 C 0.7558(3) 1.0367(3) 0.03629(15) 0.0594(13) Uani 1 4 d .
C7 C 0.7937(3) 1.0948(3) 0.05407(15) 0.0606(13) Uani 1 4 d .
C8 C 0.7686(2) 1.1309(3) 0.08670(14) 0.0544(12) Uani 1 4 d .
C9 C 0.7025(2) 1.1100(2) 0.10040(13) 0.0440(10) Uani 1 4 d .
C10 C 0.6619(2) 1.0512(2) 0.08234(12) 0.0399(9) Uani 1 4 d .
C11 C 0.5690(2) 1.0657(2) 0.13236(12) 0.0362(9) Uani 1 4 d .
C12 C 0.5768(2) 1.0377(2) 0.17146(11) 0.0343(8) Uani 1 4 d .
C13 C 0.5457(2) 1.0766(2) 0.20252(12) 0.0380(9) Uani 1 4 d .
C14 C 0.5110(2) 1.1420(2) 0.19525(12) 0.0407(9) Uani 1 4 d .
C15 C 0.5056(2) 1.1737(2) 0.15653(12) 0.0371(9) Uani 1 4 d .
C16 C 0.4704(2) 1.2412(2) 0.14805(14) 0.0441(10) Uani 1 4 d .
C17 C 0.4641(2) 1.2709(2) 0.10983(14) 0.0478(11) Uani 1 4 d .
C18 C 0.4935(2) 1.2336(2) 0.07818(14) 0.0466(10) Uani 1 4 d .
C19 C 0.5282(2) 1.1681(2) 0.08541(12) 0.0392(9) Uani 1 4 d .
C20 C 0.5346(2) 1.1352(2) 0.12439(12) 0.0361(9) Uani 1 4 d .
C21 C 0.4049(2) 0.9863(2) 0.09722(12) 0.0405(9) Uani 1 4 d .
C22 C 0.4016(2) 1.0482(2) 0.07314(13) 0.0435(10) Uani 1 4 d .
C23 C 0.3412(3) 1.0949(3) 0.07249(14) 0.0547(12) Uani 1 4 d .
C24 C 0.2841(3) 1.0791(3) 0.09416(15) 0.0641(15) Uani 1 4 d .
C25 C 0.2865(3) 1.0168(3) 0.11732(15) 0.0660(15) Uani 1 4 d .
C26 C 0.3465(2) 0.9709(3) 0.11924(13) 0.0528(11) Uani 1 4 d .
C27 C 0.4487(2) 0.8534(2) 0.06316(12) 0.0425(10) Uani 1 4 d .
C28 C 0.3937(3) 0.8667(2) 0.03196(13) 0.0483(11) Uani 1 4 d .
C29 C 0.3705(3) 0.8116(3) 0.00491(14) 0.0514(11) Uani 1 4 d .
C30 C 0.4013(3) 0.7425(3) 0.00943(14) 0.0486(11) Uani 1 4 d .
C31 C 0.4555(3) 0.7297(3) 0.04029(14) 0.0514(11) Uani 1 4 d .
C32 C 0.4791(2) 0.7839(2) 0.06799(13) 0.0468(10) Uani 1 4 d .
C33 C 0.6933(2) 0.9284(2) 0.15919(12) 0.0392(9) Uani 1 4 d .
C34 C 0.7522(2) 0.9759(2) 0.15938(12) 0.0443(10) Uani 1 4 d .
C35 C 0.8133(3) 0.9574(3) 0.14024(13) 0.0519(11) Uani 1 4 d .
C36 C 0.8167(3) 0.8893(3) 0.12218(14) 0.0566(13) Uani 1 4 d .
C37 C 0.7591(3) 0.8418(3) 0.12287(15) 0.0601(13) Uani 1 4 d .
C38 C 0.6966(3) 0.8604(2) 0.14107(13) 0.0503(11) Uani 1 4 d .
C39 C 0.6497(2) 0.9541(2) 0.23782(12) 0.0361(9) Uani 1 4 d .
C40 C 0.6445(2) 0.8947(2) 0.26229(13) 0.0415(9) Uani 1 4 d .
C41 C 0.6742(2) 0.8953(2) 0.30262(13) 0.0452(10) Uani 1 4 d .
C42 C 0.7073(2) 0.9578(2) 0.31908(13) 0.0464(10) Uani 1 4 d .
C43 C 0.7144(2) 1.0174(2) 0.29514(13) 0.0434(10) Uani 1 4 d .
C44 C 0.6865(2) 1.0166(2) 0.25391(12) 0.0399(9) Uani 1 4 d .
C45 C 0.4185(2) 0.7890(2) 0.21253(13) 0.0432(10) Uani 1 4 d .
C46 C 0.3612(3) 0.7742(2) 0.23560(14) 0.0506(11) Uani 1 4 d .
C47 C 0.3224(3) 0.8310(3) 0.24949(16) 0.0605(13) Uani 1 4 d .
C48 C 0.3435(3) 0.9014(3) 0.23984(15) 0.0569(12) Uani 1 4 d .
C49 C 0.4008(3) 0.9111(2) 0.21709(13) 0.0477(11) Uani 1 4 d .
C50 C 0.4135(3) 0.6606(2) 0.21824(17) 0.0611(14) Uani 1 4 d .
C51 C 0.3525(3) 0.6945(3) 0.24110(17) 0.0643(14) Uani 1 4 d .
C52 C 0.5094(3) 0.7161(2) 0.18035(14) 0.0475(11) Uani 1 4 d .
C53 C 0.5371(3) 0.6383(2) 0.17681(15) 0.0562(13) Uani 1 4 d .
C54 C 0.5986(3) 0.6315(3) 0.15100(17) 0.0656(15) Uani 1 4 d .
C55 C 0.4464(2) 1.0761(2) 0.38773(13) 0.0432(10) Uani 1 4 d .
C56 C 0.4384(2) 1.0963(2) 0.34709(13) 0.0415(10) Uani 1 4 d .
C57 C 0.4719(2) 1.0535(2) 0.31838(13) 0.0452(10) Uani 1 4 d .
C58 C 0.5088(3) 0.9914(3) 0.32997(14) 0.0529(11) Uani 1 4 d .
C59 C 0.5153(2) 0.9670(3) 0.37057(15) 0.0510(11) Uani 1 4 d .
C60 C 0.5525(3) 0.9009(3) 0.38236(16) 0.0606(13) Uani 1 4 d .
C61 C 0.5577(3) 0.8785(3) 0.42204(17) 0.0627(14) Uani 1 4 d .
C62 C 0.5260(3) 0.9191(3) 0.45081(16) 0.0564(13) Uani 1 4 d .
C63 C 0.4898(2) 0.9834(3) 0.44053(14) 0.0499(11) Uani 1 4 d .
C64 C 0.4833(2) 1.0094(2) 0.40000(13) 0.0443(10) Uani 1 4 d .
C65 C 0.4173(2) 1.1209(2) 0.42002(13) 0.0436(10) Uani 1 4 d .
C66 C 0.4519(2) 1.1844(3) 0.43513(13) 0.0458(10) Uani 1 4 d .
C67 C 0.4215(3) 1.2239(3) 0.46617(14) 0.0506(11) Uani 1 4 d .
C68 C 0.3586(3) 1.2016(3) 0.48074(14) 0.0524(11) Uani 1 4 d .
C69 C 0.3213(2) 1.1378(3) 0.46598(14) 0.0508(11) Uani 1 4 d .
C70 C 0.2538(3) 1.1155(3) 0.47953(15) 0.0570(13) Uani 1 4 d .
C71 C 0.2180(3) 1.0560(3) 0.46355(17) 0.0632(14) Uani 1 4 d .
C72 C 0.2465(3) 1.0156(3) 0.43274(16) 0.0582(13) Uani 1 4 d .
C73 C 0.3114(2) 1.0354(3) 0.41894(14) 0.0493(11) Uani 1 4 d .
C74 C 0.3504(2) 1.0973(2) 0.43520(13) 0.0453(10) Uani 1 4 d .
C75 C 0.3627(2) 1.1701(2) 0.27741(12) 0.0399(9) Uani 1 4 d .
C76 C 0.3617(2) 1.2295(2) 0.25102(13) 0.0415(9) Uani 1 4 d .
C77 C 0.3274(2) 1.2244(3) 0.21149(13) 0.0457(10) Uani 1 4 d .
C78 C 0.2962(3) 1.1607(3) 0.19746(14) 0.0529(12) Uani 1 4 d .
C79 C 0.2965(3) 1.1003(3) 0.22262(15) 0.0532(12) Uani 1 4 d .
C80 C 0.3289(2) 1.1052(2) 0.26271(13) 0.0449(10) Uani 1 4 d .
C81 C 0.3212(2) 1.2072(2) 0.35386(12) 0.0398(9) Uani 1 4 d .
C82 C 0.2612(2) 1.1601(2) 0.35440(13) 0.0458(10) Uani 1 4 d .
C83 C 0.2009(3) 1.1807(3) 0.37292(14) 0.0537(12) Uani 1 4 d .
C84 C 0.1986(3) 1.2488(3) 0.39071(16) 0.0586(13) Uani 1 4 d .
C85 C 0.2570(3) 1.2965(3) 0.38985(15) 0.0579(12) Uani 1 4 d .
C86 C 0.3184(3) 1.2756(3) 0.37139(14) 0.0499(11) Uani 1 4 d .
C87 C 0.6034(2) 1.1548(2) 0.42574(13) 0.0455(10) Uani 1 4 d .
C88 C 0.6547(3) 1.1435(3) 0.39885(14) 0.0552(12) Uani 1 4 d .
C89 C 0.7091(3) 1.0894(3) 0.40630(15) 0.0602(13) Uani 1 4 d .
C90 C 0.7102(3) 1.0469(3) 0.44071(16) 0.0603(13) Uani 1 4 d .
C91 C 0.6603(3) 1.0589(3) 0.46798(17) 0.0602(13) Uani 1 4 d .
C92 C 0.6072(3) 1.1133(3) 0.46073(15) 0.0553(12) Uani 1 4 d .
C93 C 0.5579(3) 1.2998(3) 0.44581(15) 0.0527(11) Uani 1 4 d .
C94 C 0.6127(3) 1.2981(3) 0.47804(19) 0.0840(19) Uani 1 4 d .
C95 C 0.6305(4) 1.3589(4) 0.5013(2) 0.107(3) Uani 1 4 d .
C96 C 0.5933(3) 1.4235(3) 0.4933(2) 0.0833(18) Uani 1 4 d .
C97 C 0.5390(3) 1.4267(3) 0.46081(17) 0.0659(14) Uani 1 4 d .
C98 C 0.5219(3) 1.3662(3) 0.43724(15) 0.0559(12) Uani 1 4 d .
C99 C 0.5886(2) 1.3285(2) 0.28617(12) 0.0386(9) Uani 1 4 d .
C100 C 0.6417(2) 1.3384(2) 0.26026(12) 0.0428(10) Uani 1 4 d .
C101 C 0.6855(3) 1.2810(2) 0.25244(13) 0.0509(11) Uani 1 4 d .
C102 C 0.6719(3) 1.2145(2) 0.27039(14) 0.0506(11) Uani 1 4 d .
C103 C 0.6175(2) 1.2097(2) 0.29521(13) 0.0447(10) Uani 1 4 d .
C104 C 0.6422(3) 1.4157(3) 0.24562(14) 0.0536(12) Uani 1 4 d .
C105 C 0.5765(2) 1.4501(2) 0.26277(14) 0.0492(11) Uani 1 4 d .
C106 C 0.4982(2) 1.4085(2) 0.31531(13) 0.0417(10) Uani 1 4 d .
C107 C 0.4664(2) 1.4843(2) 0.31211(14) 0.0477(11) Uani 1 4 d .
C108 C 0.4012(3) 1.4937(3) 0.33463(18) 0.0642(14) Uani 1 4 d .
C109 C 0.1069(5) 1.0924(4) 0.5849(2) 0.081(2) Uani 0.764(4) 4 d .
C110 C 0.1208(4) 1.1151(4) 0.6283(2) 0.074(2) Uani 0.764(4) 4 d .
C111 C 0.1670(4) 1.1849(4) 0.6286(2) 0.0695(19) Uani 0.764(4) 4 d .
C112 C 0.2109(5) 1.1685(4) 0.5928(2) 0.080(2) Uani 0.764(4) 4 d .
C113 C -0.0135(15) 0.9687(8) 0.5113(4) 0.090(7) Uiso 0.236(4) 4 d .
C114 C 0.2041(10) 0.7835(9) 0.4708(5) 0.119(3) Uiso 0.553(9) 4 d .
C116 C 0.1781(9) 0.7318(7) 0.5025(4) 0.097(3) Uiso 0.553(9) 4 d .
C117 C 0.6941(7) 1.1849(6) 0.6078(4) 0.153(4) Uiso 0.798(4) 4 d .
C118 C 0.6447(6) 1.1626(5) 0.6354(3) 0.122(3) Uiso 0.798(4) 4 d .
C119 C 0.6110(6) 1.2323(5) 0.6472(3) 0.125(3) Uiso 0.798(4) 4 d .
C120 C 0.5968(6) 1.2718(6) 0.6066(3) 0.116(3) Uiso 0.798(4) 4 d .
C121 C 0.1565(9) 0.7724(8) 0.5337(4) 0.119(4) Uiso 0.553(9) 4 d .
C122 C 0.1211(8) 0.8390(8) 0.5110(5) 0.111(4) Uiso 0.553(9) 4 d .
C123 C 0.4544(16) 1.2897(13) 0.6066(6) 0.083(6) Uiso 0.202(4) 4 d .
C124 C 0.4902(16) 1.3628(14) 0.6151(7) 0.081(6) Uiso 0.202(4) 4 d .
C125 C 0.5288(14) 1.3766(14) 0.5804(7) 0.076(6) Uiso 0.202(4) 4 d .
C126 C 0.4868(13) 1.3310(14) 0.5486(6) 0.071(6) Uiso 0.202(4) 4 d .
C127 C -0.014(2) 0.9699(15) 0.5560(5) 0.138(9) Uiso 0.236(4) 4 d .
C128 C 0.2085(11) 0.7572(10) 0.5192(5) 0.107(4) Uiso 0.447(9) 4 d .
C129 C 0.1477(12) 0.8103(11) 0.5216(6) 0.128(4) Uiso 0.447(9) 4 d .
C130 C 0.1474(13) 0.8613(11) 0.4849(7) 0.120(4) Uiso 0.447(9) 4 d .
C131 C 0.2095(11) 0.8175(9) 0.4670(6) 0.105(4) Uiso 0.447(9) 4 d .
C132 C -0.038(2) 1.0414(19) 0.5754(8) 0.166(11) Uiso 0.236(4) 4 d .
H3 H 0.56093 0.89125 0.0337 0.0559 Uiso 1 4 calc R
H4 H 0.66695 0.92924 0.00997 0.0592 Uiso 1 4 calc R
H6 H 0.77451 1.01178 0.01452 0.0713 Uiso 1 4 calc R
H7 H 0.83769 1.11062 0.04398 0.0727 Uiso 1 4 calc R
H8 H 0.79642 1.16971 0.09962 0.0653 Uiso 1 4 calc R
H9 H 0.68465 1.13566 0.12217 0.0528 Uiso 1 4 calc R
H10A H 0.63627 1.41789 0.21556 0.0643 Uiso 1 4 calc R
H10B H 0.6885 1.44054 0.25609 0.0643 Uiso 1 4 calc R
H10C H 0.59143 1.49518 0.2778 0.0591 Uiso 1 4 calc R
H10D H 0.53734 1.46206 0.24064 0.0591 Uiso 1 4 calc R
H10E H 0.50485 1.51938 0.32276 0.0573 Uiso 1 4 calc R
H10F H 0.4521 1.49583 0.2831 0.0573 Uiso 1 4 calc R
H10G H 0.0978 1.03942 0.5827 0.0969 Uiso 0.764(4) 4 calc R
H10H H 0.06388 1.11849 0.57093 0.0969 Uiso 0.764(4) 4 calc R
H11A H 0.14791 1.07668 0.64476 0.0887 Uiso 0.764(4) 4 calc R
H11B H 0.07375 1.12453 0.63957 0.0887 Uiso 0.764(4) 4 calc R
H11C H 0.13579 1.22871 0.62363 0.0834 Uiso 0.764(4) 4 calc R
H11D H 0.19955 1.19073 0.6544 0.0834 Uiso 0.764(4) 4 calc R
H11E H 0.21484 1.2128 0.57616 0.0962 Uiso 0.764(4) 4 calc R
H11F H 0.26115 1.15194 0.60287 0.0962 Uiso 0.764(4) 4 calc R
H13 H 0.54912 1.05659 0.22911 0.0456 Uiso 1 4 calc R
H14 H 0.4904 1.16616 0.21666 0.0488 Uiso 1 4 calc R
H16 H 0.45064 1.26668 0.16931 0.0529 Uiso 1 4 calc R
H17 H 0.44004 1.31627 0.10472 0.0573 Uiso 1 4 calc R
H18 H 0.48926 1.25398 0.05167 0.0559 Uiso 1 4 calc R
H19 H 0.54844 1.14415 0.06382 0.0471 Uiso 1 4 calc R
H22 H 0.4403 1.05885 0.05717 0.0522 Uiso 1 4 calc R
H23 H 0.33986 1.13816 0.05675 0.0656 Uiso 1 4 calc R
H24 H 0.24289 1.11082 0.09328 0.0769 Uiso 1 4 calc R
H25 H 0.24646 1.00525 0.13213 0.0792 Uiso 1 4 calc R
H26 H 0.34787 0.92857 0.13574 0.0633 Uiso 1 4 calc R
H28 H 0.37186 0.91353 0.029 0.0579 Uiso 1 4 calc R
H29 H 0.33323 0.82115 -0.01684 0.0617 Uiso 1 4 calc R
H30 H 0.38473 0.70463 -0.00885 0.0583 Uiso 1 4 calc R
H31 H 0.47757 0.68289 0.04294 0.0617 Uiso 1 4 calc R
H32 H 0.51562 0.77372 0.09001 0.0562 Uiso 1 4 calc R
H34 H 0.75073 1.02158 0.17271 0.0531 Uiso 1 4 calc R
H35 H 0.85263 0.99098 0.13948 0.0623 Uiso 1 4 calc R
H36 H 0.85872 0.87585 0.10944 0.0680 Uiso 1 4 calc R
H37 H 0.76181 0.79529 0.11068 0.0721 Uiso 1 4 calc R
H38 H 0.65686 0.82718 0.14111 0.0604 Uiso 1 4 calc R
H40 H 0.62001 0.85234 0.25138 0.0498 Uiso 1 4 calc R
H41 H 0.67188 0.85303 0.31888 0.0542 Uiso 1 4 calc R
H42 H 0.72523 0.95938 0.34714 0.0556 Uiso 1 4 calc R
H43 H 0.73848 1.0597 0.30651 0.0521 Uiso 1 4 calc R
H44 H 0.69235 1.05761 0.23713 0.0479 Uiso 1 4 calc R
H47 H 0.28269 0.82288 0.2651 0.0726 Uiso 1 4 calc R
H48 H 0.31826 0.94224 0.24903 0.0683 Uiso 1 4 calc R
H49 H 0.41475 0.95945 0.21136 0.0572 Uiso 1 4 calc R
H50A H 0.44815 0.63177 0.23702 0.0733 Uiso 1 4 calc R
H50B H 0.39179 0.6285 0.19603 0.0733 Uiso 1 4 calc R
H51A H 0.30315 0.67807 0.22923 0.0772 Uiso 1 4 calc R
H51B H 0.35953 0.68129 0.27026 0.0772 Uiso 1 4 calc R
H53A H 0.55392 0.61973 0.20436 0.0675 Uiso 1 4 calc R
H53B H 0.49565 0.6073 0.16521 0.0675 Uiso 1 4 calc R
H57 H 0.46843 1.06853 0.29079 0.0542 Uiso 1 4 calc R
H58 H 0.53058 0.96378 0.31025 0.0635 Uiso 1 4 calc R
H60 H 0.57371 0.87242 0.36275 0.0727 Uiso 1 4 calc R
H61 H 0.58326 0.83492 0.42992 0.0752 Uiso 1 4 calc R
H62 H 0.52915 0.90216 0.47806 0.0677 Uiso 1 4 calc R
H63 H 0.46907 1.01061 0.46083 0.0599 Uiso 1 4 calc R
H67 H 0.44559 1.26658 0.47694 0.0607 Uiso 1 4 calc R
H68 H 0.33921 1.22948 0.50124 0.0628 Uiso 1 4 calc R
H70 H 0.23362 1.14259 0.50002 0.0684 Uiso 1 4 calc R
H71 H 0.17329 1.04134 0.47317 0.0758 Uiso 1 4 calc R
H72 H 0.22049 0.97424 0.42148 0.0699 Uiso 1 4 calc R
H73 H 0.33038 1.00755 0.39833 0.0592 Uiso 1 4 calc R
H76 H 0.38465 1.27379 0.26019 0.0498 Uiso 1 4 calc R
H77 H 0.32562 1.26565 0.19414 0.0548 Uiso 1 4 calc R
H78 H 0.27413 1.15747 0.17015 0.0635 Uiso 1 4 calc R
H79 H 0.2747 1.05604 0.21262 0.0638 Uiso 1 4 calc R
H80 H 0.3281 1.06436 0.28022 0.0539 Uiso 1 4 calc R
H82 H 0.26219 1.11368 0.3419 0.0549 Uiso 1 4 calc R
H83 H 0.16066 1.1482 0.37353 0.0645 Uiso 1 4 calc R
H84 H 0.15683 1.26269 0.40355 0.0703 Uiso 1 4 calc R
H85 H 0.25508 1.3433 0.40181 0.0694 Uiso 1 4 calc R
H86 H 0.35855 1.30822 0.37078 0.0598 Uiso 1 4 calc R
H88 H 0.65336 1.17259 0.37506 0.0663 Uiso 1 4 calc R
H89 H 0.74465 1.08217 0.38784 0.0723 Uiso 1 4 calc R
H90 H 0.74562 1.00915 0.44553 0.0724 Uiso 1 4 calc R
H91 H 0.66195 1.03012 0.49188 0.0722 Uiso 1 4 calc R
H92 H 0.57343 1.12189 0.48 0.0663 Uiso 1 4 calc R
H94 H 0.63864 1.25404 0.48431 0.1008 Uiso 1 4 calc R
H95 H 0.66888 1.35641 0.52307 0.1278 Uiso 1 4 calc R
H96 H 0.60481 1.46497 0.50994 0.1000 Uiso 1 4 calc R
H97 H 0.51341 1.47104 0.45469 0.0791 Uiso 1 4 calc R
H98 H 0.48488 1.36952 0.41473 0.0671 Uiso 1 4 calc R
H101 H 0.72377 1.28628 0.23546 0.0610 Uiso 1 4 calc R
H102 H 0.70023 1.17281 0.26534 0.0607 Uiso 1 4 calc R
H103 H 0.60877 1.16356 0.30664 0.0537 Uiso 1 4 calc R
H12A H 0.48954 1.24936 0.61333 0.0994 Uiso 0.202(4) 4 calc R
H12B H 0.41107 1.28323 0.62169 0.0994 Uiso 0.202(4) 4 calc R
H12C H 0.45277 1.40086 0.61781 0.0970 Uiso 0.202(4) 4 calc R
H12D H 0.5248 1.36141 0.64034 0.0970 Uiso 0.202(4) 4 calc R
H12E H 0.5809 1.36095 0.58538 0.0911 Uiso 0.202(4) 4 calc R
H12F H 0.52687 1.42869 0.57284 0.0911 Uiso 0.202(4) 4 calc R
H12G H 0.46485 1.36242 0.52615 0.0857 Uiso 0.202(4) 4 calc R
H12H H 0.52045 1.29615 0.53739 0.0857 Uiso 0.202(4) 4 calc R
H11G H 0.69043 1.15243 0.58377 0.1831 Uiso 0.798(4) 4 calc R
H11H H 0.74545 1.18419 0.62098 0.1831 Uiso 0.798(4) 4 calc R
H11I H 0.64538 1.25995 0.66679 0.1496 Uiso 0.798(4) 4 calc R
H11J H 0.56465 1.22354 0.65928 0.1496 Uiso 0.798(4) 4 calc R
H12I H 0.55833 1.24823 0.58757 0.1394 Uiso 0.798(4) 4 calc R
H12J H 0.58563 1.32408 0.60957 0.1394 Uiso 0.798(4) 4 calc R
H11K H 0.13639 0.70201 0.49008 0.1169 Uiso 0.553(9) 4 calc R
H11L H 0.21864 0.69868 0.51287 0.1169 Uiso 0.553(9) 4 calc R
H11M H 0.67111 1.13799 0.6593 0.1469 Uiso 0.798(4) 4 calc R
H11N H 0.60674 1.12925 0.62213 0.1469 Uiso 0.798(4) 4 calc R
H11O H 0.25819 0.78966 0.47472 0.1431 Uiso 0.553(9) 4 calc R
H11P H 0.18891 0.76601 0.44285 0.1431 Uiso 0.553(9) 4 calc R
H12K H 0.1558 0.83844 0.54721 0.1534 Uiso 0.447(9) 4 calc R
H12L H 0.09993 0.78463 0.52084 0.1534 Uiso 0.447(9) 4 calc R
H12M H 0.06958 0.82884 0.49986 0.1336 Uiso 0.553(9) 4 calc R
H12N H 0.12211 0.88202 0.52903 0.1336 Uiso 0.553(9) 4 calc R
H12O H 0.25547 0.77784 0.53209 0.1282 Uiso 0.447(9) 4 calc R
H12P H 0.19829 0.71195 0.5338 0.1282 Uiso 0.447(9) 4 calc R
H13A H 0.16192 0.91176 0.49247 0.1444 Uiso 0.447(9) 4 calc R
H13B H 0.10011 0.86089 0.46701 0.1444 Uiso 0.447(9) 4 calc R
H13C H 0.20098 0.81952 0.437 0.1266 Uiso 0.447(9) 4 calc R
H13D H 0.25735 0.84127 0.47554 0.1266 Uiso 0.447(9) 4 calc R
H11Q H -0.06477 0.95927 0.49938 0.1080 Uiso 0.236(4) 4 calc R
H11R H 0.01585 0.92586 0.50489 0.1080 Uiso 0.236(4) 4 calc R
H12Q H 0.03636 0.95803 0.56855 0.1655 Uiso 0.236(4) 4 calc R
H12R H -0.04684 0.93052 0.56336 0.1655 Uiso 0.236(4) 4 calc R
H13E H -0.03603 1.03514 0.60492 0.2491 Uiso 0.236(4) 4 calc R
H13F H -0.0051 1.08096 0.56943 0.2491 Uiso 0.236(4) 4 calc R
H13G H -0.08864 1.05334 0.56423 0.2491 Uiso 0.236(4) 4 calc R

loop_
_atom_site_aniso_label
_atom_site_aniso_U_11
_atom_site_aniso_U_22
_atom_site_aniso_U_33
_atom_site_aniso_U_12
_atom_site_aniso_U_13
_atom_site_aniso_U_23
Cu1 0.0495(4) 0.0323(3) 0.0385(3) -0.0007(3) -0.0006(3) -0.0003(3)
Cu2 0.0414(4) 0.0451(4) 0.0456(4) -0.0087(3) -0.0002(3) 0.0116(3)
P1 0.0435(6) 0.0351(6) 0.0369(5) 0.0001(5) -0.0008(4) -0.0015(4)
P2 0.0415(6) 0.0319(5) 0.0347(5) 0.0031(4) -0.0005(4) -0.0011(4)
P3 0.0366(6) 0.0388(6) 0.0418(6) -0.0045(4) -0.0006(4) 0.0092(5)
P4 0.0399(6) 0.0486(7) 0.0444(6) -0.0090(5) -0.0019(5) 0.0115(5)
P5 0.0653(8) 0.0353(6) 0.0659(8) -0.0017(6) -0.0105(6) 0.0025(6)
P6 0.1008(12) 0.0486(8) 0.0725(10) 0.0231(8) -0.0299(9) -0.0161(7)
F1 0.095(2) 0.0444(16) 0.094(2) 0.0247(16) -0.0124(18) -0.0091(15)
F2 0.135(3) 0.073(2) 0.0609(19) 0.049(2) 0.0025(19) -0.0059(16)
F3 0.078(2) 0.0499(17) 0.095(2) 0.0060(15) 0.0087(18) -0.0030(16)
F4 0.097(2) 0.090(2) 0.073(2) 0.0418(19) 0.0278(18) 0.0173(18)
F5 0.0442(16) 0.077(2) 0.128(3) 0.0021(15) 0.0206(17) 0.035(2)
F6 0.0625(18) 0.0660(19) 0.104(2) 0.0214(15) 0.0176(17) 0.0243(17)
F7 0.100(3) 0.122(3) 0.176(4) -0.033(3) 0.060(3) -0.035(3)
F8 0.091(3) 0.086(3) 0.185(4) -0.024(2) 0.003(3) 0.024(3)
F9 0.192(4) 0.055(2) 0.067(2) -0.014(2) -0.009(2) -0.0031(16)
F10 0.132(3) 0.0533(18) 0.081(2) 0.0207(19) 0.008(2) -0.0143(16)
F11 0.143(4) 0.056(2) 0.120(3) 0.001(2) -0.041(3) 0.023(2)
F12 0.169(4) 0.068(2) 0.093(3) 0.045(2) -0.046(3) -0.0133(19)
F13 0.171(4) 0.055(2) 0.137(4) 0.002(2) 0.038(3) -0.013(2)
F14 0.315(8) 0.063(3) 0.151(4) 0.025(4) 0.092(5) 0.005(3)
F15 0.141(4) 0.283(7) 0.101(3) 0.116(5) -0.036(3) -0.048(4)
F16 0.094(3) 0.255(6) 0.111(3) 0.031(4) -0.047(3) -0.053(4)
F17 0.129(3) 0.084(2) 0.087(2) 0.020(2) -0.016(2) -0.033(2)
F18 0.202(5) 0.0484(19) 0.091(3) 0.001(2) -0.005(3) -0.0200(18)
O1 0.073(2) 0.0313(16) 0.0477(17) 0.0040(15) 0.0050(16) 0.0003(13)
O2 0.0477(17) 0.0445(17) 0.0508(18) -0.0041(14) 0.0048(14) 0.0140(14)
O3 0.115(4) 0.063(3) 0.076(3) 0.000(3) 0.029(3) -0.006(3)
N1 0.049(2) 0.0351(19) 0.0406(19) -0.0070(16) -0.0018(16) 0.0025(15)
N2 0.053(2) 0.0305(18) 0.052(2) -0.0075(16) -0.0124(18) 0.0044(16)
N3 0.0419(19) 0.0379(19) 0.0401(19) -0.0082(15) -0.0038(15) 0.0037(15)
N4 0.0385(18) 0.0379(19) 0.0440(19) -0.0050(15) -0.0024(15) 0.0115(15)
C1 0.035(2) 0.039(2) 0.033(2) 0.0097(17) 0.0002(16) 0.0022(17)
C2 0.040(2) 0.042(2) 0.033(2) 0.0052(18) -0.0002(17) 0.0016(18)
C3 0.053(3) 0.049(3) 0.037(2) 0.004(2) 0.0024(19) -0.007(2)
C4 0.055(3) 0.055(3) 0.039(2) 0.010(2) 0.011(2) -0.004(2)
C5 0.046(2) 0.057(3) 0.037(2) 0.007(2) 0.0046(19) 0.003(2)
C6 0.047(3) 0.083(4) 0.049(3) 0.011(3) 0.012(2) -0.000(3)
C7 0.043(3) 0.084(4) 0.056(3) -0.006(3) 0.011(2) 0.005(3)
C8 0.043(2) 0.068(3) 0.051(3) -0.004(2) -0.002(2) 0.009(2)
C9 0.043(2) 0.048(3) 0.040(2) 0.0020(19) 0.0016(19) 0.0039(19)
C10 0.039(2) 0.046(2) 0.034(2) 0.0068(19) -0.0005(17) 0.0039(18)
C11 0.036(2) 0.033(2) 0.038(2) 0.0009(17) 0.0005(17) -0.0029(17)
C12 0.036(2) 0.029(2) 0.037(2) 0.0014(16) 0.0006(16) -0.0016(16)
C13 0.043(2) 0.034(2) 0.036(2) -0.0026(18) 0.0030(17) -0.0012(17)
C14 0.041(2) 0.040(2) 0.042(2) 0.0048(18) 0.0060(18) -0.0053(18)
C15 0.036(2) 0.031(2) 0.044(2) 0.0008(17) 0.0060(17) -0.0011(17)
C16 0.042(2) 0.040(2) 0.051(3) 0.0024(19) 0.008(2) -0.001(2)
C17 0.050(3) 0.034(2) 0.059(3) 0.0086(19) 0.004(2) 0.004(2)
C18 0.049(3) 0.040(2) 0.050(3) -0.003(2) 0.003(2) 0.009(2)
C19 0.041(2) 0.038(2) 0.038(2) 0.0018(18) 0.0039(17) 0.0021(18)
C20 0.031(2) 0.034(2) 0.043(2) 0.0003(16) -0.0002(16) -0.0007(17)
C21 0.042(2) 0.043(2) 0.035(2) 0.0034(19) -0.0021(17) -0.0066(18)
C22 0.044(2) 0.042(2) 0.043(2) 0.0006(19) -0.0023(19) -0.0026(19)
C23 0.061(3) 0.052(3) 0.047(3) 0.014(2) -0.011(2) -0.003(2)
C24 0.054(3) 0.089(4) 0.047(3) 0.029(3) -0.006(2) -0.012(3)
C25 0.046(3) 0.106(4) 0.045(3) 0.014(3) 0.004(2) -0.002(3)
C26 0.047(3) 0.070(3) 0.042(2) 0.001(2) 0.004(2) -0.001(2)
C27 0.048(2) 0.041(2) 0.038(2) -0.0028(19) 0.0012(18) -0.0027(18)
C28 0.057(3) 0.044(3) 0.042(2) -0.001(2) -0.004(2) 0.001(2)
C29 0.058(3) 0.051(3) 0.043(2) -0.011(2) -0.004(2) -0.000(2)
C30 0.056(3) 0.048(3) 0.043(2) -0.013(2) 0.009(2) -0.009(2)
C31 0.058(3) 0.046(3) 0.050(3) 0.005(2) 0.007(2) -0.013(2)
C32 0.048(2) 0.045(2) 0.047(2) 0.004(2) 0.001(2) -0.009(2)
C33 0.042(2) 0.041(2) 0.034(2) 0.0072(18) -0.0015(17) 0.0009(18)
C34 0.046(2) 0.047(3) 0.039(2) 0.006(2) 0.0014(19) -0.0000(19)
C35 0.044(2) 0.066(3) 0.044(2) 0.005(2) -0.005(2) 0.005(2)
C36 0.052(3) 0.072(3) 0.046(3) 0.024(3) 0.004(2) -0.004(2)
C37 0.069(3) 0.053(3) 0.058(3) 0.019(3) 0.004(3) -0.008(2)
C38 0.058(3) 0.044(3) 0.049(3) 0.011(2) 0.002(2) -0.006(2)
C39 0.037(2) 0.035(2) 0.037(2) 0.0059(17) 0.0029(17) -0.0019(17)
C40 0.046(2) 0.034(2) 0.044(2) 0.0081(18) 0.0039(19) 0.0010(18)
C41 0.048(2) 0.046(2) 0.041(2) 0.013(2) 0.0055(19) 0.005(2)
C42 0.049(3) 0.055(3) 0.033(2) 0.016(2) -0.0036(18) -0.003(2)
C43 0.044(2) 0.039(2) 0.046(2) 0.0063(19) -0.0029(19) -0.0093(19)
C44 0.045(2) 0.039(2) 0.035(2) 0.0050(18) -0.0011(18) -0.0000(17)
C45 0.045(2) 0.037(2) 0.044(2) -0.0041(19) -0.0103(19) 0.0012(19)
C46 0.057(3) 0.044(3) 0.048(3) -0.016(2) -0.005(2) 0.008(2)
C47 0.061(3) 0.058(3) 0.066(3) -0.009(3) 0.021(3) 0.008(3)
C48 0.070(3) 0.045(3) 0.059(3) -0.002(2) 0.018(3) 0.002(2)
C49 0.066(3) 0.033(2) 0.045(2) -0.004(2) 0.011(2) -0.0010(19)
C50 0.061(3) 0.038(3) 0.079(4) -0.011(2) -0.014(3) 0.018(2)
C51 0.075(4) 0.051(3) 0.065(3) -0.019(3) -0.002(3) 0.010(3)
C52 0.059(3) 0.030(2) 0.048(3) 0.004(2) -0.013(2) -0.006(2)
C53 0.071(3) 0.032(2) 0.061(3) 0.000(2) -0.015(3) 0.001(2)
C54 0.089(4) 0.038(3) 0.066(3) 0.015(3) -0.009(3) -0.005(2)
C55 0.033(2) 0.046(2) 0.050(2) -0.0046(18) 0.0023(18) 0.010(2)
C56 0.031(2) 0.043(2) 0.050(2) -0.0056(18) 0.0024(18) 0.009(2)
C57 0.040(2) 0.051(3) 0.044(2) -0.002(2) 0.0029(19) 0.013(2)
C58 0.048(3) 0.057(3) 0.055(3) 0.007(2) 0.010(2) 0.013(2)
C59 0.036(2) 0.056(3) 0.060(3) 0.001(2) 0.003(2) 0.021(2)
C60 0.053(3) 0.061(3) 0.070(3) 0.011(2) 0.014(2) 0.021(3)
C61 0.049(3) 0.065(3) 0.074(3) 0.012(2) 0.008(3) 0.033(3)
C62 0.046(3) 0.060(3) 0.062(3) -0.004(2) -0.000(2) 0.027(3)
C63 0.039(2) 0.054(3) 0.056(3) -0.005(2) -0.001(2) 0.018(2)
C64 0.032(2) 0.050(3) 0.051(2) -0.0059(19) 0.0021(18) 0.014(2)
C65 0.036(2) 0.051(3) 0.043(2) -0.0001(19) -0.0030(18) 0.014(2)
C66 0.037(2) 0.056(3) 0.043(2) -0.004(2) -0.0018(18) 0.012(2)
C67 0.049(3) 0.054(3) 0.048(3) -0.002(2) 0.003(2) 0.010(2)
C68 0.056(3) 0.058(3) 0.042(2) 0.006(2) 0.006(2) 0.012(2)
C69 0.041(2) 0.059(3) 0.051(3) 0.002(2) 0.001(2) 0.021(2)
C70 0.051(3) 0.066(3) 0.055(3) 0.009(2) 0.013(2) 0.020(3)
C71 0.042(3) 0.068(3) 0.082(4) -0.001(2) 0.015(3) 0.034(3)
C72 0.042(3) 0.065(3) 0.066(3) -0.007(2) -0.002(2) 0.024(3)
C73 0.039(2) 0.054(3) 0.053(3) -0.006(2) -0.006(2) 0.020(2)
C74 0.036(2) 0.051(3) 0.049(2) -0.0009(19) 0.0027(19) 0.017(2)
C75 0.035(2) 0.043(2) 0.042(2) 0.0006(18) 0.0022(17) 0.0042(19)
C76 0.037(2) 0.041(2) 0.045(2) -0.0014(18) 0.0029(18) 0.0021(19)
C77 0.043(2) 0.048(3) 0.047(2) 0.007(2) 0.0063(19) 0.009(2)
C78 0.058(3) 0.057(3) 0.041(2) 0.014(2) -0.007(2) -0.004(2)
C79 0.051(3) 0.045(3) 0.059(3) 0.001(2) -0.009(2) -0.008(2)
C80 0.046(2) 0.040(2) 0.046(2) 0.0035(19) -0.0039(19) 0.0058(19)
C81 0.038(2) 0.040(2) 0.040(2) -0.0010(18) -0.0025(17) 0.0101(18)
C82 0.042(2) 0.045(2) 0.048(2) 0.001(2) -0.0003(19) 0.015(2)
C83 0.042(2) 0.066(3) 0.052(3) -0.001(2) -0.002(2) 0.019(2)
C84 0.051(3) 0.065(3) 0.060(3) 0.011(2) 0.010(2) 0.011(3)
C85 0.057(3) 0.055(3) 0.061(3) 0.012(2) 0.006(2) 0.003(2)
C86 0.050(3) 0.047(3) 0.051(3) -0.005(2) -0.001(2) 0.011(2)
C87 0.040(2) 0.048(3) 0.047(2) -0.009(2) -0.0027(19) 0.010(2)
C88 0.052(3) 0.063(3) 0.048(3) -0.012(2) -0.006(2) 0.009(2)
C89 0.048(3) 0.079(4) 0.051(3) 0.001(3) -0.004(2) -0.005(3)
C90 0.045(3) 0.060(3) 0.073(3) -0.003(2) -0.004(2) -0.002(3)
C91 0.045(3) 0.058(3) 0.074(3) -0.009(2) -0.008(2) 0.023(3)
C92 0.040(2) 0.067(3) 0.057(3) -0.007(2) -0.001(2) 0.019(2)
C93 0.053(3) 0.047(3) 0.056(3) -0.010(2) 0.000(2) 0.007(2)
C94 0.083(4) 0.060(3) 0.098(5) -0.006(3) -0.040(3) 0.003(3)
C95 0.101(5) 0.071(4) 0.133(6) -0.011(4) -0.050(5) -0.020(4)
C96 0.072(4) 0.067(4) 0.107(5) -0.025(3) -0.005(4) -0.018(4)
C97 0.068(3) 0.057(3) 0.076(4) -0.011(3) 0.019(3) 0.001(3)
C98 0.055(3) 0.059(3) 0.055(3) -0.003(2) 0.011(2) 0.007(2)
C99 0.043(2) 0.036(2) 0.035(2) -0.0053(18) -0.0027(17) 0.0003(17)
C100 0.049(2) 0.041(2) 0.038(2) -0.007(2) 0.0055(19) 0.0011(18)
C101 0.064(3) 0.049(3) 0.041(2) -0.006(2) 0.012(2) -0.004(2)
C102 0.065(3) 0.040(2) 0.048(3) -0.001(2) 0.008(2) -0.006(2)
C103 0.057(3) 0.035(2) 0.042(2) -0.007(2) 0.001(2) 0.0003(19)
C104 0.059(3) 0.054(3) 0.049(3) -0.005(2) 0.012(2) 0.006(2)
C105 0.047(2) 0.046(3) 0.054(3) -0.007(2) 0.002(2) 0.018(2)
C106 0.036(2) 0.044(2) 0.044(2) -0.0053(18) -0.0021(18) 0.005(2)
C107 0.042(2) 0.042(2) 0.059(3) -0.0017(19) 0.004(2) 0.013(2)
C108 0.058(3) 0.056(3) 0.079(4) 0.013(3) 0.012(3) 0.024(3)
C109 0.106(5) 0.057(4) 0.080(4) 0.023(4) 0.014(4) 0.009(4)
C110 0.084(4) 0.067(4) 0.070(4) 0.042(3) 0.007(4) 0.009(3)
C111 0.074(4) 0.058(4) 0.070(4) 0.041(3) -0.019(3) 0.004(3)
C112 0.092(5) 0.070(4) 0.073(4) 0.002(4) -0.013(4) 0.042(4)

loop_
_atom_type_symbol
_atom_type_description
_atom_type_scat_dispersion_real
_atom_type_scat_dispersion_imag
_atom_type_scat_source
C C 0.0181 0.0091
;
International Tables for Crystallography
(Vol. C, Tables 4.2.6.8 and 6.1.1.4)
;
H H 0.0000 0.0000
;
International Tables for Crystallography
(Vol. C, Table 6.1.1.4)
;
Cu Cu -1.9646 0.5888
;
International Tables for Crystallography
(Vol. C, Tables 4.2.6.8 and 6.1.1.4)
;
F F 0.0727 0.0534
;
International Tables for Crystallography
(Vol. C, Tables 4.2.6.8 and 6.1.1.4)
;
N N 0.0311 0.0180
;
International Tables for Crystallography
(Vol. C, Tables 4.2.6.8 and 6.1.1.4)
;
O O 0.0492 0.0322
;
International Tables for Crystallography
(Vol. C, Tables 4.2.6.8 and 6.1.1.4)
;
P P 0.2955 0.4335
;
International Tables for Crystallography
(Vol. C, Tables 4.2.6.8 and 6.1.1.4)
;

loop_
_geom_angle_atom_site_label_1
_geom_angle_atom_site_label_2
_geom_angle_atom_site_label_3
_geom_angle
_geom_angle_publ_flag
_geom_angle_site_symmetry_1
P1 Cu1 P2 101.25(4) yes .
P1 Cu1 O1 113.69(9) yes .
P1 Cu1 N1 120.86(10) yes .
P2 Cu1 O1 112.91(9) yes .
P2 Cu1 N1 120.08(10) yes .
O1 Cu1 N1 88.36(13) yes .
P3 Cu2 P4 101.31(5) yes .
P3 Cu2 O2 110.68(9) yes .
P3 Cu2 N3 117.29(10) yes .
P4 Cu2 O2 112.74(9) yes .
P4 Cu2 N3 126.09(10) yes .
O2 Cu2 N3 88.19(13) yes .
Cu1 P1 C2 112.42(13) yes .
Cu1 P1 C21 115.82(14) yes .
Cu1 P1 C27 114.49(14) yes .
C2 P1 C21 107.13(19) yes .
C2 P1 C27 103.48(19) yes .
C21 P1 C27 102.28(18) yes .
Cu1 P2 C12 102.32(13) yes .
Cu1 P2 C33 114.65(13) yes .
Cu1 P2 C39 122.73(14) yes .
C12 P2 C33 110.03(18) yes .
C12 P2 C39 104.13(17) yes .
C33 P2 C39 102.28(18) yes .
Cu2 P3 C56 99.65(13) yes .
Cu2 P3 C75 123.90(14) yes .
Cu2 P3 C81 116.09(13) yes .
C56 P3 C75 105.23(19) yes .
C56 P3 C81 109.72(19) yes .
C75 P3 C81 101.45(18) yes .
Cu2 P4 C66 112.06(14) yes .
Cu2 P4 C87 118.91(15) yes .
Cu2 P4 C93 112.97(16) yes .
C66 P4 C87 103.5(2) yes .
C66 P4 C93 103.0(2) yes .
C87 P4 C93 104.8(2) yes .
F7 P5 F8 175.5(3) yes .
F7 P5 F9 89.7(2) yes .
F7 P5 F10 89.0(2) yes .
F7 P5 F11 88.3(2) yes .
F7 P5 F12 93.3(2) yes .
F8 P5 F9 86.2(2) yes .
F8 P5 F10 95.0(2) yes .
F8 P5 F11 89.7(2) yes .
F8 P5 F12 88.5(2) yes .
F9 P5 F10 178.8(2) yes .
F9 P5 F11 88.81(19) yes .
F9 P5 F12 89.28(19) yes .
F10 P5 F11 90.99(19) yes .
F10 P5 F12 90.96(19) yes .
F11 P5 F12 177.5(2) yes .
F13 P6 F14 174.4(3) yes .
F13 P6 F15 87.2(3) yes .
F13 P6 F16 85.7(3) yes .
F13 P6 F17 91.0(2) yes .
F13 P6 F18 85.6(2) yes .
F14 P6 F15 87.3(4) yes .
F14 P6 F16 99.9(4) yes .
F14 P6 F17 89.9(2) yes .
F14 P6 F18 93.6(2) yes .
F15 P6 F16 172.9(3) yes .
F15 P6 F17 91.0(3) yes .
F15 P6 F18 89.1(3) yes .
F16 P6 F17 88.8(3) yes .
F16 P6 F18 90.6(3) yes .
F17 P6 F18 176.6(2) yes .
Cu1 O1 C52 128.2(3) yes .
Cu2 O2 C106 128.9(3) yes .
C109 O3 C112 110.2(6) yes .
C123 O4 C126 107.4(19) yes .
C117 O5 C120 109.1(8) yes .
C114 O6 C122 110.2(13) yes .
C128 O7 C131 94.5(13) yes .
Cu1 N1 C45 125.3(3) yes .
Cu1 N1 C49 119.4(3) yes .
C45 N1 C49 115.2(4) yes .
C45 N2 C50 109.5(4) yes .
C45 N2 C52 127.6(4) yes .
C50 N2 C52 122.9(4) yes .
Cu2 N3 C99 125.3(3) yes .
Cu2 N3 C103 120.6(3) yes .
C99 N3 C103 114.0(4) yes .
C99 N4 C105 108.2(3) yes .
C99 N4 C106 128.8(4) yes .
C105 N4 C106 123.0(3) yes .
C2 C1 C10 120.0(4) yes .
C2 C1 C11 122.5(4) yes .
C10 C1 C11 117.5(3) yes .
P1 C2 C1 122.5(3) yes .
P1 C2 C3 118.0(3) yes .
C1 C2 C3 118.7(4) yes .
C2 C3 C4 122.2(4) yes .
C3 C4 C5 120.8(4) yes .
C4 C5 C6 121.8(4) yes .
C4 C5 C10 119.2(4) yes .
C6 C5 C10 119.0(4) yes .
C5 C6 C7 120.8(5) yes .
C6 C7 C8 120.7(5) yes .
C7 C8 C9 119.8(4) yes .
C8 C9 C10 120.7(4) yes .
C1 C10 C5 119.1(4) yes .
C1 C10 C9 121.9(4) yes .
C5 C10 C9 118.9(4) yes .
C1 C11 C12 121.7(3) yes .
C1 C11 C20 118.4(3) yes .
C12 C11 C20 119.9(4) yes .
P2 C12 C11 123.9(3) yes .
P2 C12 C13 116.6(3) yes .
C11 C12 C13 118.8(3) yes .
C12 C13 C14 122.0(4) yes .
C13 C14 C15 120.7(4) yes .
C14 C15 C16 122.1(4) yes .
C14 C15 C20 118.8(4) yes .
C16 C15 C20 119.1(4) yes .
C15 C16 C17 121.5(4) yes .
C16 C17 C18 119.6(4) yes .
C17 C18 C19 120.4(4) yes .
C18 C19 C20 121.6(4) yes .
C11 C20 C15 119.7(4) yes .
C11 C20 C19 122.4(4) yes .
C15 C20 C19 117.8(3) yes .
P1 C21 C22 124.0(3) yes .
P1 C21 C26 117.1(3) yes .
C22 C21 C26 118.9(4) yes .
C21 C22 C23 119.7(4) yes .
C22 C23 C24 120.8(4) yes .
C23 C24 C25 119.5(5) yes .
C24 C25 C26 120.7(5) yes .
C21 C26 C25 120.4(5) yes .
P1 C27 C28 123.0(3) yes .
P1 C27 C32 117.3(3) yes .
C28 C27 C32 119.7(4) yes .
C27 C28 C29 120.0(4) yes .
C28 C29 C30 120.4(4) yes .
C29 C30 C31 119.4(4) yes .
C30 C31 C32 121.1(4) yes .
C27 C32 C31 119.4(4) yes .
P2 C33 C34 123.9(3) yes .
P2 C33 C38 116.2(3) yes .
C34 C33 C38 119.8(4) yes .
C33 C34 C35 120.5(4) yes .
C34 C35 C36 119.6(4) yes .
C35 C36 C37 119.6(5) yes .
C36 C37 C38 121.3(5) yes .
C33 C38 C37 119.0(4) yes .
P2 C39 C40 117.9(3) yes .
P2 C39 C44 122.8(3) yes .
C40 C39 C44 119.3(4) yes .
C39 C40 C41 121.2(4) yes .
C40 C41 C42 119.6(4) yes .
C41 C42 C43 120.2(4) yes .
C42 C43 C44 120.5(4) yes .
C39 C44 C43 118.9(4) yes .
N1 C45 N2 124.8(4) yes .
N1 C45 C46 124.9(4) yes .
N2 C45 C46 110.3(4) yes .
C45 C46 C47 119.0(4) yes .
C45 C46 C51 110.9(4) yes .
C47 C46 C51 130.0(5) yes .
C46 C47 C48 117.5(5) yes .
C47 C48 C49 119.7(5) yes .
N1 C49 C48 123.6(4) yes .
N2 C50 C51 105.1(4) yes .
C46 C51 C50 104.1(4) yes .
O1 C52 N2 125.1(4) yes .
O1 C52 C53 119.8(4) yes .
N2 C52 C53 115.1(4) yes .
C52 C53 C54 113.6(4) yes .
F1 C54 F2 105.6(4) yes .
F1 C54 F3 106.5(4) yes .
F1 C54 C53 109.2(4) yes .
F2 C54 F3 108.0(4) yes .
F2 C54 C53 112.7(5) yes .
F3 C54 C53 114.4(4) yes .
C56 C55 C64 119.9(4) yes .
C56 C55 C65 122.5(4) yes .
C64 C55 C65 117.5(4) yes .
P3 C56 C55 123.1(3) yes .
P3 C56 C57 116.3(3) yes .
C55 C56 C57 119.4(4) yes .
C56 C57 C58 120.9(4) yes .
C57 C58 C59 121.5(4) yes .
C58 C59 C60 121.3(5) yes .
C58 C59 C64 118.8(4) yes .
C60 C59 C64 120.0(4) yes .
C59 C60 C61 119.8(5) yes .
C60 C61 C62 120.6(5) yes .
C61 C62 C63 121.1(5) yes .
C62 C63 C64 120.6(4) yes .
C55 C64 C59 119.3(4) yes .
C55 C64 C63 122.9(4) yes .
C59 C64 C63 117.8(4) yes .
C55 C65 C66 122.3(4) yes .
C55 C65 C74 117.9(4) yes .
C66 C65 C74 119.7(4) yes .
P4 C66 C65 121.3(3) yes .
P4 C66 C67 119.2(3) yes .
C65 C66 C67 119.2(4) yes .
C66 C67 C68 121.2(4) yes .
C67 C68 C69 121.3(4) yes .
C68 C69 C70 122.1(4) yes .
C68 C69 C74 118.7(4) yes .
C70 C69 C74 119.1(4) yes .
C69 C70 C71 120.7(5) yes .
C70 C71 C72 120.6(5) yes .
C71 C72 C73 120.4(5) yes .
C72 C73 C74 120.4(4) yes .
C65 C74 C69 119.7(4) yes .
C65 C74 C73 121.3(4) yes .
C69 C74 C73 118.9(4) yes .
P3 C75 C76 116.8(3) yes .
P3 C75 C80 124.8(3) yes .
C76 C75 C80 118.2(4) yes .
C75 C76 C77 120.6(4) yes .
C76 C77 C78 120.4(4) yes .
C77 C78 C79 120.7(4) yes .
C78 C79 C80 119.5(4) yes .
C75 C80 C79 120.5(4) yes .
P3 C81 C82 123.2(3) yes .
P3 C81 C86 117.5(3) yes .
C82 C81 C86 119.2(4) yes .
C81 C82 C83 120.4(4) yes .
C82 C83 C84 120.2(4) yes .
C83 C84 C85 120.2(5) yes .
C84 C85 C86 119.7(5) yes .
C81 C86 C85 120.2(4) yes .
P4 C87 C88 118.5(3) yes .
P4 C87 C92 122.5(4) yes .
C88 C87 C92 118.9(4) yes .
C87 C88 C89 120.7(4) yes .
C88 C89 C90 119.3(5) yes .
C89 C90 C91 120.2(5) yes .
C90 C91 C92 120.2(5) yes .
C87 C92 C91 120.5(5) yes .
P4 C93 C94 124.3(4) yes .
P4 C93 C98 118.2(3) yes .
C94 C93 C98 117.4(4) yes .
C93 C94 C95 121.3(5) yes .
C94 C95 C96 120.9(6) yes .
C95 C96 C97 118.8(6) yes .
C96 C97 C98 120.4(5) yes .
C93 C98 C97 121.2(4) yes .
N3 C99 N4 124.0(4) yes .
N3 C99 C100 125.4(4) yes .
N4 C99 C100 110.6(3) yes .
C99 C100 C101 119.1(4) yes .
C99 C100 C104 110.8(4) yes .
C101 C100 C104 130.1(4) yes .
C100 C101 C102 117.3(4) yes .
C101 C102 C103 119.4(4) yes .
N3 C103 C102 124.6(4) yes .
C100 C104 C105 103.8(4) yes .
N4 C105 C104 105.9(3) yes .
O2 C106 N4 124.4(4) yes .
O2 C106 C107 120.1(4) yes .
N4 C106 C107 115.5(4) yes .
C106 C107 C108 113.4(4) yes .
F4 C108 F5 106.6(5) yes .
F4 C108 F6 105.2(4) yes .
F4 C108 C107 113.1(4) yes .
F5 C108 F6 107.0(4) yes .
F5 C108 C107 114.2(5) yes .
F6 C108 C107 110.3(4) yes .
O3 C109 C110 104.5(6) yes .
C109 C110 C111 105.9(6) yes .
C110 C111 C112 99.6(6) yes .
O3 C112 C111 107.4(6) yes .
C113 C113 C127 122.0(16) yes 3_576
O6 C114 C116 102.3(14) yes .
C114 C116 C121 108.4(12) yes .
O5 C117 C118 105.2(10) yes .
C117 C118 C119 103.5(9) yes .
C118 C119 C120 102.1(8) yes .
O5 C120 C119 93.7(8) yes .
C116 C121 C122 101.9(12) yes .
O6 C122 C121 102.8(12) yes .
O4 C123 C124 100.7(18) yes .
C123 C124 C125 104(2) yes .
C124 C125 C126 102(2) yes .
O4 C126 C125 110.1(19) yes .
C113 C127 C132 117(2) yes .
O7 C128 C129 108.6(14) yes .
C128 C129 C130 107.1(17) yes .
C129 C130 C131 92.7(15) yes .
O7 C131 C130 113.8(16) yes .
C2 C3 H3 118.882 no .
C4 C3 H3 118.912 no .
C3 C4 H4 119.610 no .
C5 C4 H4 119.615 no .
C5 C6 H6 119.600 no .
C7 C6 H6 119.593 no .
C6 C7 H7 119.650 no .
C8 C7 H7 119.650 no .
C7 C8 H8 120.108 no .
C9 C8 H8 120.095 no .
C8 C9 H9 119.664 no .
C10 C9 H9 119.659 no .
C12 C13 H13 119.000 no .
C14 C13 H13 119.004 no .
C13 C14 H14 119.663 no .
C15 C14 H14 119.660 no .
C15 C16 H16 119.254 no .
C17 C16 H16 119.270 no .
C16 C17 H17 120.184 no .
C18 C17 H17 120.200 no .
C17 C18 H18 119.804 no .
C19 C18 H18 119.813 no .
C18 C19 H19 119.221 no .
C20 C19 H19 119.227 no .
C21 C22 H22 120.163 no .
C23 C22 H22 120.146 no .
C22 C23 H23 119.582 no .
C24 C23 H23 119.587 no .
C23 C24 H24 120.272 no .
C25 C24 H24 120.270 no .
C24 C25 H25 119.663 no .
C26 C25 H25 119.661 no .
C21 C26 H26 119.799 no .
C25 C26 H26 119.792 no .
C27 C28 H28 120.018 no .
C29 C28 H28 120.013 no .
C28 C29 H29 119.803 no .
C30 C29 H29 119.786 no .
C29 C30 H30 120.309 no .
C31 C30 H30 120.302 no .
C30 C31 H31 119.450 no .
C32 C31 H31 119.441 no .
C27 C32 H32 120.295 no .
C31 C32 H32 120.291 no .
C33 C34 H34 119.747 no .
C35 C34 H34 119.760 no .
C34 C35 H35 120.175 no .
C36 C35 H35 120.189 no .
C35 C36 H36 120.177 no .
C37 C36 H36 120.188 no .
C36 C37 H37 119.327 no .
C38 C37 H37 119.334 no .
C33 C38 H38 120.472 no .
C37 C38 H38 120.489 no .
C39 C40 H40 119.382 no .
C41 C40 H40 119.376 no .
C40 C41 H41 120.172 no .
C42 C41 H41 120.209 no .
C41 C42 H42 119.877 no .
C43 C42 H42 119.891 no .
C42 C43 H43 119.741 no .
C44 C43 H43 119.725 no .
C39 C44 H44 120.517 no .
C43 C44 H44 120.543 no .
C46 C47 H47 121.226 no .
C48 C47 H47 121.238 no .
C47 C48 H48 120.158 no .
C49 C48 H48 120.153 no .
N1 C49 H49 118.193 no .
C48 C49 H49 118.200 no .
N2 C50 H50A 110.729 no .
N2 C50 H50B 110.739 no .
C51 C50 H50A 110.720 no .
C51 C50 H50B 110.719 no .
H50A C50 H50B 108.826 no .
C46 C51 H51A 110.936 no .
C46 C51 H51B 110.921 no .
C50 C51 H51A 110.928 no .
C50 C51 H51B 110.927 no .
H51A C51 H51B 108.946 no .
C52 C53 H53A 108.857 no .
C52 C53 H53B 108.849 no .
C54 C53 H53A 108.849 no .
C54 C53 H53B 108.835 no .
H53A C53 H53B 107.705 no .
C56 C57 H57 119.564 no .
C58 C57 H57 119.573 no .
C57 C58 H58 119.224 no .
C59 C58 H58 119.239 no .
C59 C60 H60 120.084 no .
C61 C60 H60 120.069 no .
C60 C61 H61 119.700 no .
C62 C61 H61 119.714 no .
C61 C62 H62 119.425 no .
C63 C62 H62 119.433 no .
C62 C63 H63 119.669 no .
C64 C63 H63 119.690 no .
C66 C67 H67 119.398 no .
C68 C67 H67 119.379 no .
C67 C68 H68 119.321 no .
C69 C68 H68 119.330 no .
C69 C70 H70 119.670 no .
C71 C70 H70 119.676 no .
C70 C71 H71 119.709 no .
C72 C71 H71 119.695 no .
C71 C72 H72 119.812 no .
C73 C72 H72 119.784 no .
C72 C73 H73 119.828 no .
C74 C73 H73 119.812 no .
C75 C76 H76 119.706 no .
C77 C76 H76 119.704 no .
C76 C77 H77 119.779 no .
C78 C77 H77 119.774 no .
C77 C78 H78 119.662 no .
C79 C78 H78 119.643 no .
C78 C79 H79 120.246 no .
C80 C79 H79 120.217 no .
C75 C80 H80 119.747 no .
C79 C80 H80 119.777 no .
C81 C82 H82 119.830 no .
C83 C82 H82 119.810 no .
C82 C83 H83 119.910 no .
C84 C83 H83 119.892 no .
C83 C84 H84 119.902 no .
C85 C84 H84 119.891 no .
C84 C85 H85 120.127 no .
C86 C85 H85 120.131 no .
C81 C86 H86 119.869 no .
C85 C86 H86 119.892 no .
C87 C88 H88 119.619 no .
C89 C88 H88 119.642 no .
C88 C89 H89 120.372 no .
C90 C89 H89 120.377 no .
C89 C90 H90 119.874 no .
C91 C90 H90 119.879 no .
C90 C91 H91 119.884 no .
C92 C91 H91 119.882 no .
C87 C92 H92 119.726 no .
C91 C92 H92 119.725 no .
C93 C94 H94 119.353 no .
C95 C94 H94 119.379 no .
C94 C95 H95 119.552 no .
C96 C95 H95 119.548 no .
C95 C96 H96 120.597 no .
C97 C96 H96 120.623 no .
C96 C97 H97 119.810 no .
C98 C97 H97 119.822 no .
C93 C98 H98 119.404 no .
C97 C98 H98 119.389 no .
C100 C101 H101 121.336 no .
C102 C101 H101 121.333 no .
C101 C102 H102 120.296 no .
C103 C102 H102 120.292 no .
N3 C103 H103 117.696 no .
C102 C103 H103 117.685 no .
C100 C104 H10A 110.992 no .
C100 C104 H10B 111.000 no .
C105 C104 H10A 110.984 no .
C105 C104 H10B 110.990 no .
H10A C104 H10B 108.991 no .
N4 C105 H10C 110.555 no .
N4 C105 H10D 110.541 no .
C104 C105 H10C 110.559 no .
C104 C105 H10D 110.558 no .
H10C C105 H10D 108.707 no .
C106 C107 H10E 108.887 no .
C106 C107 H10F 108.893 no .
C108 C107 H10E 108.877 no .
C108 C107 H10F 108.885 no .
H10E C107 H10F 107.738 no .
O3 C109 H10G 110.857 no .
O3 C109 H10H 110.851 no .
C110 C109 H10G 110.853 no .
C110 C109 H10H 110.870 no .
H10G C109 H10H 108.901 no .
C109 C110 H11A 110.568 no .
C109 C110 H11B 110.562 no .
C111 C110 H11A 110.562 no .
C111 C110 H11B 110.559 no .
H11A C110 H11B 108.708 no .
C110 C111 H11C 111.867 no .
C110 C111 H11D 111.876 no .
C112 C111 H11C 111.839 no .
C112 C111 H11D 111.856 no .
H11C C111 H11D 109.577 no .
O3 C112 H11E 110.248 no .
O3 C112 H11F 110.244 no .
C111 C112 H11E 110.236 no .
C111 C112 H11F 110.215 no .
H11E C112 H11F 108.528 no .
C113 C113 H11Q 106.830 no 3_576
C113 C113 H11R 106.811 no 3_576
C127 C113 H11Q 106.821 no .
C127 C113 H11R 106.822 no .
H11Q C113 H11R 106.668 no .
O6 C114 H11O 111.310 no .
O6 C114 H11P 111.323 no .
C116 C114 H11O 111.303 no .
C116 C114 H11P 111.310 no .
H11O C114 H11P 109.223 no .
C114 C116 H11K 110.013 no .
C114 C116 H11L 110.011 no .
C121 C116 H11K 109.998 no .
C121 C116 H11L 110.010 no .
H11K C116 H11L 108.382 no .
O5 C117 H11G 110.721 no .
O5 C117 H11H 110.715 no .
C118 C117 H11G 110.698 no .
C118 C117 H11H 110.703 no .
H11G C117 H11H 108.805 no .
C117 C118 H11M 111.062 no .
C117 C118 H11N 111.076 no .
C119 C118 H11M 111.043 no .
C119 C118 H11N 111.059 no .
H11M C118 H11N 109.030 no .
C118 C119 H11I 111.342 no .
C118 C119 H11J 111.339 no .
C120 C119 H11I 111.345 no .
C120 C119 H11J 111.353 no .
H11I C119 H11J 109.216 no .
O5 C120 H12I 112.990 no .
O5 C120 H12J 112.982 no .
C119 C120 H12I 112.981 no .
C119 C120 H12J 112.988 no .
H12I C120 H12J 110.390 no .
O6 C122 H12M 111.194 no .
O6 C122 H12N 111.196 no .
C121 C122 H12M 111.213 no .
C121 C122 H12N 111.206 no .
H12M C122 H12N 109.124 no .
O4 C123 H12A 111.623 no .
O4 C123 H12B 111.621 no .
C124 C123 H12A 111.631 no .
C124 C123 H12B 111.635 no .
H12A C123 H12B 109.428 no .
C123 C124 H12C 110.860 no .
C123 C124 H12D 110.857 no .
C125 C124 H12C 110.856 no .
C125 C124 H12D 110.865 no .
H12C C124 H12D 108.878 no .
C124 C125 H12E 111.390 no .
C124 C125 H12F 111.389 no .
C126 C125 H12E 111.417 no .
C126 C125 H12F 111.413 no .
H12E C125 H12F 109.266 no .
O4 C126 H12G 109.651 no .
O4 C126 H12H 109.645 no .
C125 C126 H12G 109.647 no .
C125 C126 H12H 109.653 no .
H12G C126 H12H 108.148 no .
C113 C127 H12Q 107.933 no .
C113 C127 H12R 107.907 no .
C132 C127 H12Q 107.933 no .
C132 C127 H12R 107.944 no .
H12Q C127 H12R 107.207 no .
O7 C128 H12O 109.959 no .
O7 C128 H12P 109.964 no .
C129 C128 H12O 109.960 no .
C129 C128 H12P 109.969 no .
H12O C128 H12P 108.339 no .
C128 C129 H12K 110.297 no .
C128 C129 H12L 110.290 no .
C130 C129 H12K 110.302 no .
C130 C129 H12L 110.301 no .
H12K C129 H12L 108.543 no .
C129 C130 H13A 113.174 no .
C129 C130 H13B 113.159 no .
C131 C130 H13A 113.159 no .
C131 C130 H13B 113.147 no .
H13A C130 H13B 110.519 no .
O7 C131 H13C 108.802 no .
O7 C131 H13D 108.794 no .
C130 C131 H13C 108.798 no .
C130 C131 H13D 108.794 no .
H13C C131 H13D 107.659 no .
C127 C132 H13E 109.462 no .
C127 C132 H13F 109.471 no .
C127 C132 H13G 109.472 no .
H13E C132 H13F 109.486 no .
H13E C132 H13G 109.468 no .
H13F C132 H13G 109.468 no .

loop_
_geom_bond_atom_site_label_1
_geom_bond_atom_site_label_2
_geom_bond_distance
_geom_bond_publ_flag
_geom_bond_site_symmetry_2
Cu1 P1 2.2547(12) yes .
Cu1 P2 2.2281(11) yes .
Cu1 O1 2.086(3) yes .
Cu1 N1 2.019(4) yes .
Cu2 P3 2.2499(12) yes .
Cu2 P4 2.2707(12) yes .
Cu2 O2 2.096(3) yes .
Cu2 N3 2.038(4) yes .
P1 C2 1.846(4) yes .
P1 C21 1.817(4) yes .
P1 C27 1.834(4) yes .
P2 C12 1.823(4) yes .
P2 C33 1.826(4) yes .
P2 C39 1.831(4) yes .
P3 C56 1.830(4) yes .
P3 C75 1.809(4) yes .
P3 C81 1.817(4) yes .
P4 C66 1.838(4) yes .
P4 C87 1.822(4) yes .
P4 C93 1.828(5) yes .
P5 F7 1.558(5) yes .
P5 F8 1.563(4) yes .
P5 F9 1.605(4) yes .
P5 F10 1.573(3) yes .
P5 F11 1.579(4) yes .
P5 F12 1.553(4) yes .
P6 F13 1.643(4) yes .
P6 F14 1.545(5) yes .
P6 F15 1.552(5) yes .
P6 F16 1.514(5) yes .
P6 F17 1.561(4) yes .
P6 F18 1.569(4) yes .
F1 C54 1.351(6) yes .
F2 C54 1.329(6) yes .
F3 C54 1.326(6) yes .
F4 C108 1.344(7) yes .
F5 C108 1.325(6) yes .
F6 C108 1.350(6) yes .
O1 C52 1.235(5) yes .
O2 C106 1.230(5) yes .
O3 C109 1.398(11) yes .
O3 C112 1.468(9) yes .
O4 C123 1.41(3) yes .
O4 C126 1.33(3) yes .
O5 C117 1.461(14) yes .
O5 C120 1.470(14) yes .
O6 C114 1.43(2) yes .
O6 C122 1.44(2) yes .
O7 C128 1.35(2) yes .
O7 C131 1.44(2) yes .
N1 C45 1.328(5) yes .
N1 C49 1.369(6) yes .
N2 C45 1.410(5) yes .
N2 C50 1.492(6) yes .
N2 C52 1.340(6) yes .
N3 C99 1.337(5) yes .
N3 C103 1.357(6) yes .
N4 C99 1.421(5) yes .
N4 C105 1.501(6) yes .
N4 C106 1.336(6) yes .
C1 C2 1.383(5) yes .
C1 C10 1.447(6) yes .
C1 C11 1.495(6) yes .
C2 C3 1.420(6) yes .
C3 C4 1.353(6) yes .
C4 C5 1.404(6) yes .
C5 C6 1.410(7) yes .
C5 C10 1.417(6) yes .
C6 C7 1.370(7) yes .
C7 C8 1.390(7) yes .
C8 C9 1.392(6) yes .
C9 C10 1.407(6) yes .
C11 C12 1.386(5) yes .
C11 C20 1.436(5) yes .
C12 C13 1.423(6) yes .
C13 C14 1.367(6) yes .
C14 C15 1.402(6) yes .
C15 C16 1.412(6) yes .
C15 C20 1.429(6) yes .
C16 C17 1.371(6) yes .
C17 C18 1.409(7) yes .
C18 C19 1.369(6) yes .
C19 C20 1.419(6) yes .
C21 C22 1.388(6) yes .
C21 C26 1.388(6) yes .
C22 C23 1.397(6) yes .
C23 C24 1.363(7) yes .
C24 C25 1.377(8) yes .
C25 C26 1.379(7) yes .
C27 C28 1.379(6) yes .
C27 C32 1.396(6) yes .
C28 C29 1.386(6) yes .
C29 C30 1.392(6) yes .
C30 C31 1.361(6) yes .
C31 C32 1.390(6) yes .
C33 C34 1.388(6) yes .
C33 C38 1.390(6) yes .
C34 C35 1.387(6) yes .
C35 C36 1.392(7) yes .
C36 C37 1.370(7) yes .
C37 C38 1.393(7) yes .
C39 C40 1.370(6) yes .
C39 C44 1.405(5) yes .
C40 C41 1.384(6) yes .
C41 C42 1.382(6) yes .
C42 C43 1.367(6) yes .
C43 C44 1.403(6) yes .
C45 C46 1.391(7) yes .
C46 C47 1.371(7) yes .
C46 C51 1.488(6) yes .
C47 C48 1.397(7) yes .
C48 C49 1.368(7) yes .
C50 C51 1.547(8) yes .
C52 C53 1.527(6) yes .
C53 C54 1.493(8) yes .
C55 C56 1.388(6) yes .
C55 C64 1.436(6) yes .
C55 C65 1.496(6) yes .
C56 C57 1.426(6) yes .
C57 C58 1.359(6) yes .
C58 C59 1.410(7) yes .
C59 C60 1.426(7) yes .
C59 C64 1.425(7) yes .
C60 C61 1.370(8) yes .
C61 C62 1.387(8) yes .
C62 C63 1.380(6) yes .
C63 C64 1.417(6) yes .
C65 C66 1.394(6) yes .
C65 C74 1.441(6) yes .
C66 C67 1.421(7) yes .
C67 C68 1.360(7) yes .
C68 C69 1.416(7) yes .
C69 C70 1.420(7) yes .
C69 C74 1.414(7) yes .
C70 C71 1.351(7) yes .
C71 C72 1.409(8) yes .
C72 C73 1.368(7) yes .
C73 C74 1.417(6) yes .
C75 C76 1.398(6) yes .
C75 C80 1.406(6) yes .
C76 C77 1.390(6) yes .
C77 C78 1.361(6) yes .
C78 C79 1.387(7) yes .
C79 C80 1.394(6) yes .
C81 C82 1.399(6) yes .
C81 C86 1.389(6) yes .
C82 C83 1.374(7) yes .
C83 C84 1.386(7) yes .
C84 C85 1.384(7) yes .
C85 C86 1.392(7) yes .
C87 C88 1.380(7) yes .
C87 C92 1.383(7) yes .
C88 C89 1.410(7) yes .
C89 C90 1.380(7) yes .
C90 C91 1.372(8) yes .
C91 C92 1.396(7) yes .
C93 C94 1.379(7) yes .
C93 C98 1.401(7) yes .
C94 C95 1.375(9) yes .
C95 C96 1.378(9) yes .
C96 C97 1.381(8) yes .
C97 C98 1.375(7) yes .
C99 C100 1.379(6) yes .
C100 C101 1.366(6) yes .
C100 C104 1.503(6) yes .
C101 C102 1.396(6) yes .
C102 C103 1.362(7) yes .
C104 C105 1.521(7) yes .
C106 C107 1.509(6) yes .
C107 C108 1.486(7) yes .
C109 C110 1.490(11) yes .
C110 C111 1.537(10) yes .
C111 C112 1.536(11) yes .
C113 C113 1.49(2) yes 3_576
C113 C127 1.48(2) yes .
C114 C116 1.53(2) yes .
C116 C121 1.37(2) yes .
C117 C118 1.416(17) yes .
C118 C119 1.493(14) yes .
C119 C120 1.527(14) yes .
C121 C122 1.54(2) yes .
C123 C124 1.51(4) yes .
C124 C125 1.44(4) yes .
C125 C126 1.49(3) yes .
C127 C132 1.55(4) yes .
C128 C129 1.49(3) yes .
C129 C130 1.54(3) yes .
C130 C131 1.56(3) yes .
C3 H3 0.950 no .
C4 H4 0.950 no .
C6 H6 0.950 no .
C7 H7 0.950 no .
C8 H8 0.950 no .
C9 H9 0.950 no .
C13 H13 0.950 no .
C14 H14 0.950 no .
C16 H16 0.950 no .
C17 H17 0.950 no .
C18 H18 0.950 no .
C19 H19 0.950 no .
C22 H22 0.950 no .
C23 H23 0.950 no .
C24 H24 0.950 no .
C25 H25 0.950 no .
C26 H26 0.950 no .
C28 H28 0.950 no .
C29 H29 0.950 no .
C30 H30 0.950 no .
C31 H31 0.950 no .
C32 H32 0.950 no .
C34 H34 0.950 no .
C35 H35 0.950 no .
C36 H36 0.950 no .
C37 H37 0.950 no .
C38 H38 0.950 no .
C40 H40 0.950 no .
C41 H41 0.950 no .
C42 H42 0.950 no .
C43 H43 0.950 no .
C44 H44 0.950 no .
C47 H47 0.950 no .
C48 H48 0.950 no .
C49 H49 0.950 no .
C50 H50A 0.990 no .
C50 H50B 0.990 no .
C51 H51A 0.990 no .
C51 H51B 0.990 no .
C53 H53A 0.990 no .
C53 H53B 0.990 no .
C57 H57 0.950 no .
C58 H58 0.950 no .
C60 H60 0.950 no .
C61 H61 0.950 no .
C62 H62 0.950 no .
C63 H63 0.950 no .
C67 H67 0.950 no .
C68 H68 0.950 no .
C70 H70 0.950 no .
C71 H71 0.950 no .
C72 H72 0.950 no .
C73 H73 0.950 no .
C76 H76 0.950 no .
C77 H77 0.950 no .
C78 H78 0.950 no .
C79 H79 0.950 no .
C80 H80 0.950 no .
C82 H82 0.950 no .
C83 H83 0.950 no .
C84 H84 0.950 no .
C85 H85 0.950 no .
C86 H86 0.950 no .
C88 H88 0.950 no .
C89 H89 0.950 no .
C90 H90 0.950 no .
C91 H91 0.950 no .
C92 H92 0.950 no .
C94 H94 0.950 no .
C95 H95 0.950 no .
C96 H96 0.950 no .
C97 H97 0.950 no .
C98 H98 0.950 no .
C101 H101 0.950 no .
C102 H102 0.950 no .
C103 H103 0.950 no .
C104 H10A 0.990 no .
C104 H10B 0.990 no .
C105 H10C 0.990 no .
C105 H10D 0.990 no .
C107 H10E 0.990 no .
C107 H10F 0.990 no .
C109 H10G 0.990 no .
C109 H10H 0.990 no .
C110 H11A 0.990 no .
C110 H11B 0.990 no .
C111 H11C 0.990 no .
C111 H11D 0.990 no .
C112 H11E 0.990 no .
C112 H11F 0.990 no .
C113 H11Q 0.990 no .
C113 H11R 0.990 no .
C114 H11O 0.990 no .
C114 H11P 0.990 no .
C116 H11K 0.990 no .
C116 H11L 0.990 no .
C117 H11G 0.990 no .
C117 H11H 0.990 no .
C118 H11M 0.990 no .
C118 H11N 0.990 no .
C119 H11I 0.990 no .
C119 H11J 0.990 no .
C120 H12I 0.990 no .
C120 H12J 0.990 no .
C122 H12M 0.990 no .
C122 H12N 0.990 no .
C123 H12A 0.990 no .
C123 H12B 0.990 no .
C124 H12C 0.990 no .
C124 H12D 0.990 no .
C125 H12E 0.990 no .
C125 H12F 0.990 no .
C126 H12G 0.990 no .
C126 H12H 0.990 no .
C127 H12Q 0.990 no .
C127 H12R 0.990 no .
C128 H12O 0.990 no .
C128 H12P 0.990 no .
C129 H12K 0.990 no .
C129 H12L 0.990 no .
C130 H13A 0.990 no .
C130 H13B 0.990 no .
C131 H13C 0.990 no .
C131 H13D 0.990 no .
C132 H13E 0.980 no .
C132 H13F 0.980 no .
C132 H13G 0.980 no .

loop_
_geom_contact_atom_site_label_1
_geom_contact_atom_site_label_2
_geom_contact_distance
_geom_contact_publ_flag
_geom_contact_site_symmetry_2
Cu1 N2 3.339(4) no .
Cu1 C38 3.506(5) no .
Cu2 N4 3.346(3) no .
Cu2 C86 3.574(5) no .
P1 C11 3.203(4) no .
P1 C12 3.476(4) no .
P2 C1 3.200(4) no .
P2 C2 3.525(4) no .
P3 C65 3.210(4) no .
P3 C66 3.520(4) no .
P4 C55 3.167(4) no .
P4 C56 3.487(4) no .
F2 O1 2.874(4) no .
F2 C31 3.425(5) no .
F2 C32 3.306(5) no .
F2 C52 2.960(6) no .
F3 O1 2.808(4) no .
F3 C52 2.965(6) no .
F4 O2 2.809(5) no .
F4 C97 3.579(6) no .
F4 C98 3.451(6) no .
F4 C106 2.972(6) no .
F5 O2 2.830(4) no .
F5 C106 2.909(5) no .
O1 C32 3.276(5) no .
O1 C38 3.499(6) no .
O1 C45 2.913(6) no .
O1 C54 2.755(6) no .
O2 C86 3.590(6) no .
O2 C98 3.250(6) no .
O2 C99 2.922(5) no .
O2 C108 2.742(6) no .
N1 C47 2.819(7) no .
N1 C52 2.986(6) no .
N2 C47 3.584(6) no .
N3 C101 2.821(6) no .
N3 C106 3.007(5) no .
N4 C101 3.583(6) no .
C1 C4 2.806(6) no .
C1 C19 2.911(6) no .
C1 C21 3.557(6) no .
C1 C22 3.572(6) no .
C1 C33 3.114(5) no .
C1 C34 3.447(5) no .
C2 C5 2.828(6) no .
C2 C12 3.301(5) no .
C2 C20 3.490(6) no .
C2 C22 3.216(6) no .
C2 C33 3.481(5) no .
C3 C10 2.788(6) no .
C3 C27 3.010(6) no .
C3 C32 3.475(6) no .
C5 C8 2.802(7) no .
C6 C9 2.782(7) no .
C7 C10 2.800(7) no .
C9 C11 2.884(6) no .
C9 C19 3.345(6) no .
C9 C20 3.289(6) no .
C9 C34 3.211(6) no .
C10 C12 3.497(6) no .
C10 C19 3.265(6) no .
C10 C20 3.236(6) no .
C10 C33 3.403(6) no .
C10 C34 3.194(5) no .
C11 C14 2.816(6) no .
C11 C21 3.422(5) no .
C11 C22 3.459(5) no .
C11 C33 3.445(5) no .
C12 C15 2.837(5) no .
C12 C34 3.468(6) no .
C12 C44 3.224(5) no .
C13 C20 2.789(6) no .
C13 C39 3.091(5) no .
C13 C44 3.123(5) no .
C15 C18 2.805(6) no .
C16 C19 2.779(6) no .
C17 C20 2.824(6) no .
C19 C22 3.188(6) no .
C20 C22 3.227(5) no .
C21 C24 2.784(7) no .
C21 C28 3.074(6) no .
C22 C25 2.757(7) no .
C23 C26 2.751(7) no .
C26 C27 3.520(6) no .
C26 C49 3.460(6) no .
C27 C30 2.780(6) no .
C28 C31 2.762(6) no .
C29 C32 2.763(6) no .
C33 C36 2.780(7) no .
C33 C44 3.546(6) no .
C34 C37 2.756(7) no .
C34 C39 3.394(6) no .
C34 C44 3.557(6) no .
C35 C38 2.783(7) no .
C39 C42 2.778(6) no .
C40 C43 2.755(6) no .
C41 C44 2.776(6) no .
C45 C48 2.692(7) no .
C46 C49 2.708(6) no .
C46 C52 3.598(7) no .
C50 C53 2.803(8) no .
C55 C58 2.806(6) no .
C55 C73 2.881(6) no .
C55 C81 3.424(6) no .
C55 C87 3.332(6) no .
C56 C59 2.828(6) no .
C56 C66 3.320(6) no .
C56 C74 3.487(6) no .
C56 C80 3.253(6) no .
C56 C82 3.478(6) no .
C57 C64 2.807(6) no .
C57 C75 3.133(6) no .
C57 C80 3.171(6) no .
C59 C62 2.786(7) no .
C60 C63 2.798(7) no .
C61 C64 2.819(7) no .
C62 C91 3.558(7) no .
C63 C65 2.900(6) no .
C63 C73 3.397(6) no .
C63 C74 3.288(6) no .
C63 C91 3.440(6) no .
C63 C92 3.231(6) no .
C64 C66 3.492(6) no .
C64 C73 3.308(6) no .
C64 C74 3.243(6) no .
C64 C87 3.504(6) no .
C64 C92 3.436(6) no .
C65 C68 2.808(7) no .
C65 C81 3.087(6) no .
C65 C82 3.461(6) no .
C65 C87 3.444(6) no .
C65 C92 3.583(6) no .
C66 C69 2.833(6) no .
C66 C81 3.416(5) no .
C66 C86 3.472(6) no .
C66 C92 3.155(6) no .
C66 C98 3.577(7) no .
C67 C74 2.803(6) no .
C67 C93 3.001(7) no .
C67 C98 3.396(7) no .
C69 C72 2.792(7) no .
C70 C73 2.789(7) no .
C71 C74 2.797(7) no .
C73 C82 3.198(6) no .
C73 C83 3.584(7) no .
C74 C81 3.361(6) no .
C74 C82 3.188(6) no .
C74 C83 3.578(6) no .
C75 C78 2.791(6) no .
C75 C82 3.323(6) no .
C76 C79 2.774(6) no .
C76 C81 3.589(6) no .
C77 C80 2.770(6) no .
C80 C81 3.570(6) no .
C80 C82 3.552(6) no .
C81 C84 2.778(7) no .
C82 C85 2.773(7) no .
C83 C86 2.772(7) no .
C87 C90 2.790(7) no .
C87 C94 3.147(7) no .
C88 C91 2.760(7) no .
C89 C92 2.770(7) no .
C92 C93 3.567(7) no .
C92 C94 3.445(7) no .
C93 C96 2.799(8) no .
C94 C97 2.750(8) no .
C95 C98 2.740(9) no .
C99 C102 2.678(6) no .
C100 C103 2.693(6) no .
C100 C106 3.598(6) no .
C105 C107 2.804(7) no .
C113 C132 3.13(4) no 3_576
F1 C43 3.458(5) no 2_645
F1 C109 3.539(8) no 4_564
F1 C110 3.317(8) no 4_564
F2 C121 3.419(16) no 4_564
F2 C122 3.541(16) no 4_564
F2 C127 3.25(3) no 4_564
F2 C129 3.47(2) no 4_564
F3 F13 3.501(6) no 2_655
F3 F18 3.345(5) no 2_655
F4 C124 3.24(3) no 3_686
F4 C125 3.03(2) no 3_686
F5 F9 3.387(5) no 1_565
F5 C25 3.525(6) no 2_555
F6 F9 3.490(5) no 1_565
F6 C79 3.451(5) no 2_555
F6 C124 3.24(3) no 3_686
F6 C125 3.50(2) no 3_686
F7 C47 3.181(7) no 2_545
F7 C48 3.316(7) no 2_545
F7 C77 3.584(6) no 1_545
F7 C118 3.546(11) no 4_464
F8 C50 3.434(6) no .
F8 C53 3.335(6) no .
F8 C105 3.486(6) no 1_545
F9 F5 3.387(5) no 1_545
F9 F6 3.490(5) no 1_545
F9 C50 3.027(6) no .
F9 C51 3.501(6) no .
F9 C107 3.231(6) no 1_545
F9 C108 3.539(7) no 1_545
F10 C16 3.437(5) no 1_545
F10 C17 3.358(6) no 1_545
F10 C132 3.53(4) no 4_564
F11 N4 3.287(5) no 1_545
F11 C76 3.324(5) no 1_545
F11 C77 3.449(6) no 1_545
F11 C105 3.409(6) no 1_545
F11 C106 3.378(6) no 1_545
F11 C107 3.498(6) no 1_545
F12 C72 3.248(6) no 2_545
F12 C73 3.466(6) no 2_545
F12 C82 3.224(6) no 2_545
F12 C83 3.398(6) no 2_545
F13 F3 3.501(6) no 2_645
F13 C44 3.451(6) no 1_545
F13 C53 3.437(7) no 2_645
F13 C104 3.541(6) no 2_635
F13 C105 3.185(6) no 2_635
F14 C41 3.321(6) no 2_645
F14 C123 2.77(3) no 4_564
F14 C124 3.41(3) no 4_564
F15 C8 3.597(7) no 1_545
F15 C9 3.494(6) no 1_545
F15 C101 3.397(7) no 1_545
F15 C102 3.545(7) no 1_545
F16 N2 3.281(6) no 2_645
F16 C50 3.069(6) no 2_645
F16 C52 3.502(7) no 2_645
F16 C53 3.385(7) no 2_645
F17 C8 3.206(6) no 1_545
F17 C34 3.317(6) no 1_545
F17 C35 3.155(6) no 1_545
F17 C123 3.28(3) no 4_564
F17 C124 3.02(3) no 4_564
F18 F3 3.345(5) no 2_645
F18 O1 3.495(5) no 2_645
F18 C40 3.171(5) no 2_645
F18 C41 3.533(5) no 2_645
F18 C52 3.273(6) no 2_645
F18 C53 3.449(6) no 2_645
F18 C101 3.498(7) no 1_545
O1 F18 3.495(5) no 2_655
O3 C70 3.455(8) no .
O4 C7 3.253(19) no 4_475
O4 C8 3.468(19) no 4_475
O4 C61 3.222(19) no 3_676
O4 C67 3.491(19) no .
O4 C68 3.415(18) no .
O7 C23 3.308(13) no 2_545
O7 C94 3.402(14) no 3_676
O7 C95 3.400(14) no 3_676
N2 F16 3.281(6) no 2_655
N2 C83 3.599(6) no 2_545
N4 F11 3.287(5) no 1_565
N4 C35 3.396(5) no 2_655
N4 C36 3.562(5) no 2_655
C4 C22 3.508(6) no 3_675
C7 O4 3.253(19) no 4_574
C8 F15 3.597(7) no 1_565
C8 F17 3.206(6) no 1_565
C8 O4 3.468(19) no 4_574
C9 F15 3.494(6) no 1_565
C16 F10 3.437(5) no 1_565
C16 C77 3.548(6) no .
C17 F10 3.358(6) no 1_565
C17 C110 3.547(9) no 4_574
C22 C4 3.508(6) no 3_675
C23 O7 3.308(13) no 2_555
C23 C116 3.526(14) no 2_555
C25 F5 3.525(6) no 2_545
C31 C122 3.516(16) no 4_564
C34 F17 3.317(6) no 1_565
C35 F17 3.155(6) no 1_565
C35 N4 3.396(5) no 2_645
C35 C105 3.596(6) no 2_645
C36 N4 3.562(5) no 2_645
C36 C99 3.504(6) no 2_645
C40 F18 3.171(5) no 2_655
C41 F14 3.321(6) no 2_655
C41 F18 3.533(5) no 2_655
C43 F1 3.458(5) no 2_655
C44 F13 3.451(6) no 1_565
C47 F7 3.181(7) no 2_555
C48 F7 3.316(7) no 2_555
C50 F8 3.434(6) no .
C50 F9 3.027(6) no .
C50 F16 3.069(6) no 2_655
C50 C83 3.493(7) no 2_545
C51 F9 3.501(6) no .
C51 C79 3.549(7) no 2_545
C52 F16 3.502(7) no 2_655
C52 F18 3.273(6) no 2_655
C53 F8 3.335(6) no .
C53 F13 3.437(7) no 2_655
C53 F16 3.385(7) no 2_655
C53 F18 3.449(6) no 2_655
C60 C123 3.53(3) no 3_676
C61 O4 3.222(19) no 3_676
C61 C123 3.24(2) no 3_676
C67 O4 3.491(19) no .
C67 C126 3.47(2) no .
C68 O4 3.415(18) no .
C70 O3 3.455(8) no .
C72 F12 3.248(6) no 2_555
C73 F12 3.466(6) no 2_555
C76 F11 3.324(5) no 1_565
C77 F7 3.584(6) no 1_565
C77 F11 3.449(6) no 1_565
C77 C16 3.548(6) no .
C79 F6 3.451(5) no 2_545
C79 C51 3.549(7) no 2_555
C82 F12 3.224(6) no 2_555
C83 F12 3.398(6) no 2_555
C83 N2 3.599(6) no 2_555
C83 C50 3.493(7) no 2_555
C94 O7 3.402(14) no 3_676
C94 C126 3.51(2) no .
C94 C128 3.41(2) no 3_676
C95 O7 3.400(14) no 3_676
C95 C125 3.39(3) no .
C95 C126 3.25(3) no .
C96 C125 3.35(3) no .
C96 C126 3.29(3) no .
C99 C36 3.504(6) no 2_655
C101 F15 3.397(7) no 1_565
C101 F18 3.498(7) no 1_565
C102 F15 3.545(7) no 1_565
C104 F13 3.541(6) no 2_665
C105 F8 3.486(6) no 1_565
C105 F11 3.409(6) no 1_565
C105 F13 3.185(6) no 2_665
C105 C35 3.596(6) no 2_655
C106 F11 3.378(6) no 1_565
C107 F9 3.231(6) no 1_565
C107 F11 3.498(6) no 1_565
C108 F9 3.539(7) no 1_565
C108 C124 3.60(3) no 3_686
C109 F1 3.539(8) no 4_465
C110 F1 3.317(8) no 4_465
C110 C17 3.547(9) no 4_475
C116 C23 3.526(14) no 2_545
C118 F7 3.546(11) no 4_565
C121 F2 3.419(16) no 4_465
C122 F2 3.541(16) no 4_465
C122 C31 3.516(16) no 4_465
C123 F14 2.77(3) no 4_465
C123 F17 3.28(3) no 4_465
C123 C60 3.53(3) no 3_676
C123 C61 3.24(2) no 3_676
C124 F4 3.24(3) no 3_686
C124 F6 3.24(3) no 3_686
C124 F14 3.41(3) no 4_465
C124 F17 3.02(3) no 4_465
C124 C108 3.60(3) no 3_686
C125 F4 3.03(2) no 3_686
C125 F6 3.50(2) no 3_686
C125 C95 3.39(3) no .
C125 C96 3.35(3) no .
C126 C67 3.47(2) no .
C126 C94 3.51(2) no .
C126 C95 3.25(3) no .
C126 C96 3.29(3) no .
C127 F2 3.25(3) no 4_465
C128 C94 3.41(2) no 3_676
C129 F2 3.47(2) no 4_465
C132 F10 3.53(4) no 4_465
Cu1 H26 3.2305 no .
Cu1 H32 3.0994 no .
Cu1 H38 2.9332 no .
Cu1 H40 3.3223 no .
Cu1 H49 2.9591 no .
Cu2 H76 3.4071 no .
Cu2 H86 3.0047 no .
Cu2 H88 3.1839 no .
Cu2 H98 3.1370 no .
Cu2 H103 2.9812 no .
P1 H3 2.8659 no .
P1 H22 2.9620 no .
P1 H26 2.8023 no .
P1 H28 2.9416 no .
P1 H32 2.8339 no .
P2 H13 2.8195 no .
P2 H34 2.9581 no .
P2 H38 2.8014 no .
P2 H40 2.8055 no .
P2 H44 2.9675 no .
P3 H57 2.8310 no .
P3 H76 2.8003 no .
P3 H80 2.9846 no .
P3 H82 2.9506 no .
P3 H86 2.8133 no .
P4 H67 2.8942 no .
P4 H88 2.8290 no .
P4 H92 2.9229 no .
P4 H94 2.9554 no .
P4 H98 2.8424 no .
F1 H53A 2.5192 no .
F1 H53B 2.5211 no .
F2 H31 2.8539 no .
F2 H32 2.6169 no .
F2 H53A 3.1750 no .
F2 H53B 2.5655 no .
F3 H37 3.5896 no .
F3 H38 3.0103 no .
F3 H53A 2.6079 no .
F3 H53B 3.1889 no .
F4 H10E 2.5619 no .
F4 H10F 3.1863 no .
F4 H86 3.4468 no .
F4 H97 3.0143 no .
F4 H98 2.7423 no .
F5 H10E 3.1814 no .
F5 H10F 2.6234 no .
F5 H86 3.0012 no .
F6 H10E 2.5523 no .
F6 H10F 2.5160 no .
O1 H32 2.4553 no .
O1 H38 2.5972 no .
O1 H40 3.4617 no .
O1 H53A 3.0032 no .
O1 H53B 3.0385 no .
O2 H10E 2.9530 no .
O2 H10F 3.0518 no .
O2 H76 3.3961 no .
O2 H86 2.7095 no .
O2 H98 2.4819 no .
O3 H11A 2.6895 no .
O3 H11B 3.1226 no .
O3 H11C 2.9504 no .
O3 H11D 3.1922 no .
O4 H12C 2.6264 no .
O4 H12D 3.1040 no .
O4 H12E 2.9612 no .
O4 H12F 2.9863 no .
O5 H11I 2.4477 no .
O5 H11J 3.0941 no .
O5 H11M 3.0568 no .
O5 H11N 2.8406 no .
O6 H11K 2.8096 no .
O6 H11L 3.1054 no .
O7 H12K 3.1312 no .
O7 H12L 2.7300 no .
O7 H13A 3.2994 no .
O7 H13B 3.0098 no .
N1 H26 2.9337 no .
N1 H40 3.5220 no .
N1 H48 3.2595 no .
N2 H51A 3.0785 no .
N2 H51B 3.0790 no .
N2 H53A 2.6672 no .
N2 H53B 2.6262 no .
N3 H88 3.1127 no .
N3 H102 3.2523 no .
N4 H10A 3.1289 no .
N4 H10B 3.0226 no .
N4 H10E 2.6964 no .
N4 H10F 2.5743 no .
C1 H3 3.2630 no .
C1 H9 2.6726 no .
C1 H19 2.5622 no .
C1 H22 3.0620 no .
C1 H34 3.5557 no .
C2 H4 3.2804 no .
C2 H19 3.3111 no .
C2 H22 2.7752 no .
C3 H32 3.5543 no .
C4 H6 2.6444 no .
C5 H3 3.2489 no .
C5 H7 3.2735 no .
C5 H9 3.2910 no .
C5 H19 3.5895 no .
C6 H4 2.6423 no .
C6 H8 3.2529 no .
C7 H9 3.2622 no .
C7 H35 3.4813 no .
C8 H6 3.2529 no .
C8 H34 3.5313 no .
C8 H35 3.3806 no .
C9 H7 3.2622 no .
C9 H19 3.0043 no .
C9 H34 2.9457 no .
C10 H4 3.2908 no .
C10 H6 3.2945 no .
C10 H8 3.2883 no .
C10 H19 2.7041 no .
C10 H34 3.2857 no .
C11 H9 2.5293 no .
C11 H13 3.2697 no .
C11 H19 2.6803 no .
C11 H22 3.2303 no .
C11 H34 3.5318 no .
C12 H9 3.2439 no .
C12 H14 3.2937 no .
C12 H34 3.1891 no .
C12 H44 2.8793 no .
C13 H44 2.8163 no .
C13 H49 3.2583 no .
C14 H16 2.6457 no .
C15 H13 3.2582 no .
C15 H17 3.2847 no .
C15 H19 3.2985 no .
C16 H14 2.6484 no .
C16 H18 3.2575 no .
C17 H19 3.2645 no .
C18 H16 3.2600 no .
C18 H22 3.4058 no .
C18 H23 3.3201 no .
C19 H9 3.0387 no .
C19 H17 3.2652 no .
C19 H22 2.6745 no .
C19 H23 3.5101 no .
C20 H9 2.7528 no .
C20 H14 3.2972 no .
C20 H16 3.3059 no .
C20 H18 3.2875 no .
C20 H22 3.0053 no .
C21 H23 3.2635 no .
C21 H25 3.2559 no .
C21 H28 2.6362 no .
C22 H19 3.2554 no .
C22 H24 3.2599 no .
C22 H26 3.2502 no .
C22 H28 2.8961 no .
C23 H25 3.2229 no .
C24 H22 3.2540 no .
C24 H26 3.2489 no .
C25 H23 3.2246 no .
C26 H22 3.2520 no .
C26 H24 3.2522 no .
C26 H28 3.2516 no .
C26 H49 3.1702 no .
C27 H3 2.4693 no .
C27 H26 3.4761 no .
C27 H29 3.2505 no .
C27 H31 3.2619 no .
C28 H3 3.0836 no .
C28 H30 3.2685 no .
C28 H32 3.2582 no .
C29 H31 3.2353 no .
C30 H28 3.2677 no .
C30 H32 3.2494 no .
C31 H3 3.5613 no .
C31 H29 3.2329 no .
C32 H3 2.7941 no .
C32 H28 3.2593 no .
C32 H30 3.2537 no .
C33 H35 3.2658 no .
C33 H37 3.2542 no .
C33 H44 3.5103 no .
C34 H9 3.3653 no .
C34 H36 3.2619 no .
C34 H38 3.2636 no .
C34 H44 3.2740 no .
C35 H37 3.2438 no .
C36 H34 3.2595 no .
C36 H38 3.2635 no .
C37 H35 3.2458 no .
C38 H34 3.2591 no .
C38 H36 3.2650 no .
C39 H13 2.6259 no .
C39 H34 3.2398 no .
C39 H41 3.2529 no .
C39 H43 3.2777 no .
C40 H13 3.5598 no .
C40 H42 3.2484 no .
C40 H44 3.2546 no .
C41 H43 3.2397 no .
C42 H40 3.2450 no .
C42 H44 3.2619 no .
C43 H13 3.5977 no .
C43 H41 3.2397 no .
C44 H13 2.6565 no .
C44 H34 3.0548 no .
C44 H40 3.2531 no .
C44 H42 3.2632 no .
C45 H47 3.2499 no .
C45 H49 3.1358 no .
C45 H50A 3.0342 no .
C45 H50B 3.0302 no .
C45 H51A 3.0290 no .
C45 H51B 3.0337 no .
C46 H48 3.2312 no .
C46 H50A 3.0609 no .
C46 H50B 3.0614 no .
C47 H49 3.2401 no .
C47 H51A 2.9039 no .
C47 H51B 2.8999 no .
C48 H26 3.4935 no .
C49 H26 2.7765 no .
C49 H47 3.2546 no .
C50 H53A 2.7631 no .
C50 H53B 2.6261 no .
C51 H47 2.8396 no .
C52 H32 3.1879 no .
C52 H50A 2.7671 no .
C52 H50B 2.7824 no .
C53 H50A 2.7141 no .
C53 H50B 2.8064 no .
C54 H32 3.5402 no .
C55 H57 3.2832 no .
C55 H63 2.6937 no .
C55 H73 2.5261 no .
C56 H58 3.2768 no .
C56 H73 3.1934 no .
C56 H80 2.8820 no .
C56 H82 3.2214 no .
C57 H80 2.7925 no .
C57 H103 3.2756 no .
C58 H60 2.6615 no .
C59 H57 3.2697 no .
C59 H61 3.2792 no .
C59 H63 3.2962 no .
C60 H58 2.6429 no .
C60 H62 3.2457 no .
C61 H63 3.2623 no .
C62 H60 3.2523 no .
C62 H91 3.3823 no .
C63 H61 3.2611 no .
C63 H73 3.1184 no .
C63 H91 3.5111 no .
C63 H92 3.1747 no .
C64 H58 3.2964 no .
C64 H60 3.3254 no .
C64 H62 3.2840 no .
C64 H73 2.7894 no .
C65 H63 2.5593 no .
C65 H67 3.2824 no .
C65 H73 2.6698 no .
C65 H92 3.2891 no .
C66 H63 3.3133 no .
C66 H68 3.2771 no .
C66 H86 3.4370 no .
C66 H92 2.7793 no .
C66 H98 3.5349 no .
C67 H86 3.5902 no .
C67 H92 3.3400 no .
C67 H98 3.4441 no .
C68 H70 2.6708 no .
C69 H63 3.5918 no .
C69 H67 3.2734 no .
C69 H71 3.2665 no .
C69 H73 3.2967 no .
C70 H68 2.6641 no .
C70 H72 3.2473 no .
C71 H73 3.2677 no .
C71 H83 3.4866 no .
C72 H70 3.2549 no .
C72 H82 3.5473 no .
C72 H83 3.4003 no .
C73 H63 3.0890 no .
C73 H71 3.2608 no .
C73 H82 2.9786 no .
C74 H63 2.7488 no .
C74 H68 3.2912 no .
C74 H70 3.3000 no .
C74 H72 3.2743 no .
C74 H82 3.3336 no .
C75 H57 2.6890 no .
C75 H77 3.2754 no .
C75 H79 3.2882 no .
C75 H82 3.1461 no .
C76 H78 3.2439 no .
C76 H80 3.2662 no .
C77 H79 3.2435 no .
C78 H76 3.2400 no .
C78 H80 3.2600 no .
C79 H77 3.2443 no .
C80 H57 2.7007 no .
C80 H76 3.2672 no .
C80 H78 3.2603 no .
C80 H82 3.0182 no .
C81 H80 3.5956 no .
C81 H83 3.2635 no .
C81 H85 3.2686 no .
C82 H73 3.3421 no .
C82 H80 3.3626 no .
C82 H84 3.2482 no .
C82 H86 3.2645 no .
C83 H85 3.2589 no .
C84 H82 3.2492 no .
C84 H86 3.2586 no .
C85 H83 3.2571 no .
C86 H82 3.2626 no .
C86 H84 3.2598 no .
C87 H89 3.2804 no .
C87 H91 3.2672 no .
C87 H94 2.6876 no .
C88 H90 3.2676 no .
C88 H92 3.2390 no .
C88 H94 3.5233 no .
C88 H103 3.0966 no .
C89 H91 3.2426 no .
C90 H88 3.2621 no .
C90 H92 3.2531 no .
C91 H63 3.5896 no .
C91 H89 3.2443 no .
C92 H63 3.1538 no .
C92 H88 3.2388 no .
C92 H90 3.2574 no .
C92 H94 2.7449 no .
C93 H67 2.4759 no .
C93 H92 3.4636 no .
C93 H95 3.2518 no .
C93 H97 3.2728 no .
C94 H67 3.1053 no .
C94 H92 3.3208 no .
C94 H96 3.2536 no .
C94 H98 3.2364 no .
C95 H97 3.2346 no .
C96 H94 3.2464 no .
C96 H98 3.2443 no .
C97 H67 3.4758 no .
C97 H95 3.2335 no .
C98 H67 2.7285 no .
C98 H94 3.2394 no .
C98 H96 3.2510 no .
C99 H10A 3.0643 no .
C99 H10B 2.9973 no .
C99 H10C 3.0778 no .
C99 H10D 2.9766 no .
C99 H101 3.2360 no .
C99 H103 3.1211 no .
C100 H10C 3.1009 no .
C100 H10D 2.9926 no .
C100 H102 3.2250 no .
C101 H10A 2.8960 no .
C101 H10B 2.9355 no .
C101 H103 3.2290 no .
C103 H88 2.7382 no .
C103 H101 3.2466 no .
C104 H101 2.8495 no .
C105 H10E 2.8063 no .
C105 H10F 2.5846 no .
C106 H10C 2.7317 no .
C106 H10D 2.8274 no .
C106 H76 3.5954 no .
C106 H98 3.4054 no .
C107 H10C 2.6729 no .
C107 H10D 2.8540 no .
C109 H11C 2.8370 no .
C109 H11D 3.2483 no .
C109 H11E 3.0013 no .
C109 H11F 3.0210 no .
C110 H11E 3.1369 no .
C110 H11F 2.8712 no .
C111 H10G 3.2613 no .
C111 H10H 2.8077 no .
C112 H10G 3.1409 no .
C112 H10H 2.8554 no .
C112 H11A 2.7547 no .
C112 H11B 3.1964 no .
C113 H12Q 2.9545 no 3_576
C113 H12R 3.3728 no 3_576
C113 H13E 3.4008 no .
C113 H13F 2.8150 no .
C113 H13F 2.8812 no 3_576
C113 H13G 2.8150 no .
C113 H13G 3.3108 no 3_576
C114 H12M 2.8629 no .
C114 H12N 3.1452 no .
C116 H12M 2.6626 no .
C116 H12N 3.1069 no .
C117 H11I 2.6293 no .
C117 H11J 3.1508 no .
C117 H12I 2.7553 no .
C117 H12J 3.2428 no .
C118 H12I 2.6293 no .
C118 H12J 3.2411 no .
C119 H11G 3.0610 no .
C119 H11H 2.8388 no .
C120 H11G 2.9340 no .
C120 H11H 3.1483 no .
C120 H11M 3.2267 no .
C120 H11N 2.6736 no .
C121 H11O 2.8616 no .
C121 H11P 3.1338 no .
C122 H11K 2.6357 no .
C122 H11L 3.1330 no .
C122 H11O 3.0374 no .
C122 H11P 3.0103 no .
C123 H12E 2.8155 no .
C123 H12F 3.1422 no .
C123 H12G 3.0068 no .
C123 H12H 2.7116 no .
C124 H12G 2.9294 no .
C124 H12H 2.9579 no .
C125 H12A 2.7120 no .
C125 H12B 3.1808 no .
C126 H12A 2.6127 no .
C126 H12B 3.0496 no .
C126 H12C 2.7582 no .
C126 H12D 3.0897 no .
C127 H11Q 2.7787 no 3_576
C127 H11R 2.7786 no 3_576
C128 H13A 3.0694 no .
C128 H13B 3.1277 no .
C128 H13C 2.9431 no .
C128 H13D 2.3604 no .
C129 H13C 3.0734 no .
C129 H13D 2.7134 no .
C130 H12O 2.8303 no .
C130 H12P 3.2703 no .
C131 H12K 2.9582 no .
C131 H12L 2.8911 no .
C131 H12O 2.3394 no .
C131 H12P 2.9668 no .
C132 H11Q 2.9301 no .
C132 H11Q 3.2757 no 3_576
C132 H11R 3.3864 no .
C132 H11R 2.8016 no 3_576
H3 H4 2.2816 no .
H3 H28 3.4667 no .
H3 H32 3.0303 no .
H4 H6 2.4750 no .
H6 H7 2.3097 no .
H7 H8 2.3364 no .
H8 H9 2.3386 no .
H9 H19 2.9789 no .
H9 H34 2.8644 no .
H10A H10C 2.7059 no .
H10A H10D 2.2270 no .
H10A H101 2.9346 no .
H10B H10C 2.2279 no .
H10B H10D 2.7814 no .
H10B H101 3.0046 no .
H10C H10E 2.3350 no .
H10C H10F 2.5729 no .
H10D H10E 3.0372 no .
H10D H10F 2.2991 no .
H10G H11A 2.2601 no .
H10G H11B 2.5252 no .
H10H H11A 2.8429 no .
H10H H11B 2.2628 no .
H10H H11C 2.8921 no .
H10H H11E 3.2474 no .
H11A H11C 2.8842 no .
H11A H11D 2.3072 no .
H11A H11F 2.9620 no .
H11B H11C 2.3173 no .
H11B H11D 2.5995 no .
H11C H11E 2.2712 no .
H11C H11F 2.8413 no .
H11D H11E 2.6684 no .
H11D H11F 2.2634 no .
H13 H14 2.2982 no .
H13 H44 2.6020 no .
H13 H49 3.0405 no .
H14 H16 2.4792 no .
H16 H17 2.3133 no .
H17 H18 2.3590 no .
H18 H19 2.3049 no .
H18 H23 3.4824 no .
H19 H22 2.5137 no .
H22 H23 2.3437 no .
H22 H28 3.0516 no .
H23 H24 2.3115 no .
H24 H25 2.3257 no .
H25 H26 2.3215 no .
H26 H49 2.7200 no .
H28 H29 2.3339 no .
H29 H30 2.3432 no .
H30 H31 2.3077 no .
H31 H32 2.3364 no .
H32 H38 3.0841 no .
H34 H35 2.3368 no .
H34 H44 2.5775 no .
H35 H36 2.3470 no .
H36 H37 2.3133 no .
H37 H38 2.3403 no .
H40 H41 2.3278 no .
H41 H42 2.3335 no .
H42 H43 2.3120 no .
H43 H44 2.3570 no .
H47 H48 2.3666 no .
H47 H51A 2.9566 no .
H47 H51B 2.9541 no .
H48 H49 2.2945 no .
H50A H51A 2.7684 no .
H50A H51B 2.2512 no .
H50A H53A 2.3302 no .
H50A H53B 2.6605 no .
H50B H51A 2.2511 no .
H50B H51B 2.7678 no .
H50B H53A 2.9501 no .
H50B H53B 2.2883 no .
H57 H58 2.2915 no .
H57 H80 2.5510 no .
H57 H103 3.0996 no .
H58 H60 2.4814 no .
H60 H61 2.3167 no .
H61 H62 2.3248 no .
H62 H63 2.3167 no .
H62 H91 3.3747 no .
H63 H73 3.0874 no .
H63 H91 3.5780 no .
H63 H92 2.8207 no .
H67 H68 2.2909 no .
H67 H92 3.5351 no .
H67 H94 3.5177 no .
H67 H98 2.9457 no .
H68 H70 2.5026 no .
H70 H71 2.2917 no .
H71 H72 2.3517 no .
H72 H73 2.3122 no .
H73 H82 2.8861 no .
H76 H77 2.3323 no .
H77 H78 2.3033 no .
H78 H79 2.3353 no .
H79 H80 2.3443 no .
H80 H82 2.6462 no .
H82 H83 2.3204 no .
H83 H84 2.3326 no .
H84 H85 2.3345 no .
H85 H86 2.3428 no .
H86 H98 2.8222 no .
H88 H89 2.3599 no .
H88 H103 2.3259 no .
H89 H90 2.3336 no .
H90 H91 2.3183 no .
H91 H92 2.3404 no .
H92 H94 2.7033 no .
H94 H95 2.3101 no .
H95 H96 2.3304 no .
H96 H97 2.3373 no .
H97 H98 2.3135 no .
H101 H102 2.3693 no .
H102 H103 2.2829 no .
H12A H12C 2.8734 no .
H12A H12D 2.3088 no .
H12A H12E 2.8645 no .
H12A H12G 3.5451 no .
H12A H12H 2.7759 no .
H12B H12C 2.3017 no .
H12B H12D 2.5458 no .
H12C H12E 2.7833 no .
H12C H12F 2.1841 no .
H12C H12G 3.1488 no .
H12D H12E 2.1877 no .
H12D H12F 2.5590 no .
H12E H12G 2.7223 no .
H12E H12H 2.1842 no .
H12F H12G 2.1831 no .
H12F H12H 2.7019 no .
H11G H11I 3.5577 no .
H11G H12I 3.0033 no .
H11G H11M 2.5791 no .
H11G H11N 2.1389 no .
H11H H11I 2.8662 no .
H11H H11M 2.1374 no .
H11H H11N 2.7339 no .
H11I H12I 2.9190 no .
H11I H12J 2.3891 no .
H11I H11M 2.3104 no .
H11I H11N 2.8682 no .
H11J H12I 2.4079 no .
H11J H12J 2.5333 no .
H11J H11M 2.5024 no .
H11J H11N 2.3077 no .
H12I H11M 3.5914 no .
H12I H11N 2.5790 no .
H11K H11O 2.8408 no .
H11K H11P 2.2566 no .
H11K H12M 2.6692 no .
H11K H12N 3.5726 no .
H11L H11O 2.2636 no .
H11L H11P 2.6308 no .
H11P H12M 3.2539 no .
H12K H12O 2.2402 no .
H12K H12P 2.5076 no .
H12K H13A 2.2721 no .
H12K H13B 2.7662 no .
H12K H13D 3.1745 no .
H12L H12O 2.8286 no .
H12L H12P 2.2427 no .
H12L H13A 2.8057 no .
H12L H13B 2.2684 no .
H12L H13C 3.5625 no .
H12L H13D 3.5485 no .
H12O H13A 3.1944 no .
H12O H13C 3.2848 no .
H12O H13D 2.2099 no .
H12P H13D 3.3186 no .
H13A H13C 2.6566 no .
H13A H13D 2.2932 no .
H13B H13C 2.3196 no .
H13B H13D 2.8792 no .
H11Q H11Q 2.7985 no 3_576
H11Q H11R 2.3043 no 3_576
H11Q H12Q 2.7769 no .
H11Q H12Q 2.8119 no 3_576
H11Q H12R 2.1726 no .
H11Q H13F 3.3178 no .
H11Q H13F 2.8335 no 3_576
H11Q H13G 2.8296 no .
H11R H11R 2.7986 no 3_576
H11R H12Q 2.1811 no .
H11R H12Q 3.2956 no 3_576
H11R H12R 2.3604 no .
H11R H12R 3.5627 no 3_576
H11R H13F 2.4502 no 3_576
H11R H13G 2.8008 no 3_576
H12Q H13E 2.3605 no .
H12Q H13F 2.3853 no .
H12Q H13G 2.8706 no .
H12R H13E 2.3607 no .
H12R H13F 2.8705 no .
H12R H13G 2.3853 no .
Cu2 H36 3.5664 no 2_655
P4 H36 3.5921 no 2_655
P5 H10D 3.4141 no 1_545
P5 H10F 3.3996 no 1_545
P5 H50B 3.3201 no .
P5 H77 3.4687 no 1_545
P5 H13E 3.5587 no 4_564
P6 H8 3.5911 no 1_545
P6 H10C 3.3076 no 2_635
P6 H34 3.5513 no 1_545
P6 H41 3.5402 no 2_645
P6 H53A 3.2948 no 2_645
P6 H12B 3.0771 no 4_564
F1 H10A 3.4084 no 1_545
F1 H10G 2.8826 no 4_564
F1 H11A 2.5952 no 4_564
F1 H11B 3.5201 no 4_564
F1 H42 3.3935 no 2_645
F1 H43 2.8289 no 2_645
F1 H89 2.9304 no 2_645
F1 H12Q 2.9570 no 4_564
F1 H13E 3.5288 no 4_564
F2 H89 3.4619 no 2_645
F2 H12K 2.7184 no 4_564
F2 H12L 3.3271 no 4_564
F2 H12N 3.0208 no 4_564
F2 H12Q 2.5390 no 4_564
F2 H12R 3.0509 no 4_564
F3 H43 2.8451 no 2_645
F3 H89 3.0582 no 2_645
F3 H102 3.2766 no 2_645
F4 H25 2.9933 no 2_555
F4 H12C 3.1423 no 3_686
F4 H12D 3.0543 no 3_686
F4 H12E 3.0942 no 3_686
F4 H12F 2.4613 no 3_686
F4 H12J 3.5210 no 3_686
F5 H25 2.5920 no 2_555
F5 H79 3.1159 no 2_555
F6 H25 2.8593 no 2_555
F6 H51B 2.9321 no 1_565
F6 H78 3.2285 no 2_555
F6 H79 2.9024 no 2_555
F6 H12C 3.5195 no 3_686
F6 H12D 2.4614 no 3_686
F6 H12E 3.1965 no 3_686
F6 H12F 3.5441 no 3_686
F6 H11I 3.3053 no 3_686
F6 H12J 2.9608 no 3_686
F7 H47 2.5061 no 2_545
F7 H48 2.7722 no 2_545
F7 H76 3.5799 no 1_545
F7 H77 2.8401 no 1_545
F7 H80 3.5929 no 2_545
F7 H11H 3.2481 no 4_464
F7 H11M 2.6363 no 4_464
F8 H10D 2.4970 no 1_545
F8 H10F 3.2693 no 1_545
F8 H50A 3.1824 no .
F8 H50B 2.7800 no .
F8 H53A 3.2452 no .
F8 H53B 2.5506 no .
F8 H13E 2.7398 no 4_564
F9 H10D 3.2987 no 1_545
F9 H10F 2.3369 no 1_545
F9 H50A 2.8033 no .
F9 H50B 2.5744 no .
F9 H51A 3.3408 no .
F9 H51B 3.5194 no .
F9 H79 3.4688 no 2_545
F10 H16 2.8371 no 1_545
F10 H17 2.6843 no 1_545
F10 H72 3.1710 no 2_545
F10 H77 2.8390 no 1_545
F10 H11H 2.7507 no 4_464
F10 H13C 3.4276 no 2_545
F10 H13E 2.8865 no 4_564
F10 H13G 3.3435 no 4_564
F11 H10D 2.7052 no 1_545
F11 H10F 2.8240 no 1_545
F11 H16 3.0735 no 1_545
F11 H76 2.6238 no 1_545
F11 H77 2.8843 no 1_545
F12 H50B 2.7329 no .
F12 H72 2.8483 no 2_545
F12 H73 3.2614 no 2_545
F12 H82 2.5018 no 2_545
F12 H83 2.8650 no 2_545
F12 H13E 3.4344 no 4_564
F13 H10B 3.1127 no 2_635
F13 H10C 2.3972 no 2_635
F13 H10D 3.4202 no 2_635
F13 H34 3.0041 no 1_545
F13 H43 3.3197 no 1_545
F13 H44 2.9490 no 1_545
F13 H53A 2.5414 no 2_645
F13 H102 3.1871 no 1_545
F14 H8 3.0024 no 1_545
F14 H40 3.3240 no 2_645
F14 H41 2.4852 no 2_645
F14 H60 3.0448 no 2_645
F14 H12A 3.0069 no 4_564
F14 H12B 1.9090 no 4_564
F14 H12C 3.4026 no 4_564
F14 H12D 3.4063 no 4_564
F14 H11J 3.5359 no 4_564
F15 H8 3.1112 no 1_545
F15 H9 2.9164 no 1_545
F15 H11D 3.0433 no 4_564
F15 H34 3.0348 no 1_545
F15 H41 3.3100 no 2_645
F15 H44 3.2702 no 1_545
F15 H101 2.7343 no 1_545
F15 H102 3.0168 no 1_545
F15 H12B 3.5303 no 4_564
F16 H10C 2.9424 no 2_635
F16 H10E 2.9811 no 2_635
F16 H10F 3.3887 no 2_635
F16 H50A 2.2594 no 2_645
F16 H51B 3.5481 no 2_645
F16 H53A 2.5514 no 2_645
F16 H12B 3.4899 no 4_564
F16 H12C 3.5429 no 4_564
F16 H12D 3.1528 no 4_564
F17 H8 2.8073 no 1_545
F17 H10C 2.7677 no 2_635
F17 H10E 2.7940 no 2_635
F17 H34 2.7812 no 1_545
F17 H35 2.4508 no 1_545
F17 H12B 2.6701 no 4_564
F17 H12C 2.4134 no 4_564
F17 H12D 3.1007 no 4_564
F18 H40 2.4121 no 2_645
F18 H41 3.1427 no 2_645
F18 H53A 2.9043 no 2_645
F18 H101 2.8099 no 1_545
F18 H102 3.3164 no 1_545
O2 H36 3.2846 no 2_655
O3 H30 2.7251 no 2_555
O3 H42 3.4500 no 3_676
O3 H70 2.7082 no .
O3 H71 3.4085 no .
O3 H90 2.7527 no 3_676
O4 H7 2.5088 no 4_475
O4 H8 2.9568 no 4_475
O4 H61 2.4173 no 3_676
O4 H67 2.9770 no .
O4 H68 2.8292 no .
O5 H24 2.7341 no 4_575
O5 H78 3.2986 no 4_575
O5 H95 3.0032 no .
O6 H17 3.2655 no 2_545
O6 H18 3.4142 no 2_545
O6 H71 3.5280 no .
O6 H72 3.1956 no .
O7 H4 3.4480 no 4_465
O7 H23 2.4107 no 2_545
O7 H24 3.5669 no 2_545
O7 H94 2.8245 no 3_676
O7 H95 2.8176 no 3_676
N2 H83 3.3448 no 2_545
N3 H36 3.5819 no 2_655
N4 H35 3.2773 no 2_655
N4 H36 3.5473 no 2_655
C3 H22 3.4118 no 3_675
C3 H11K 3.2730 no 4_564
C3 H12P 3.3901 no 4_564
C4 H22 3.2266 no 3_675
C4 H23 3.4222 no 3_675
C4 H28 3.1639 no 3_675
C4 H11K 3.1867 no 4_564
C4 H11L 3.1733 no 4_564
C4 H12P 3.1779 no 4_564
C5 H28 3.0370 no 3_675
C5 H29 3.2432 no 3_675
C6 H28 3.1337 no 3_675
C6 H29 3.1078 no 3_675
C6 H96 3.3852 no 2_645
C7 H29 2.9409 no 3_675
C7 H12C 3.3958 no 4_574
C7 H12G 3.4514 no 4_574
C8 H11E 3.0448 no 4_574
C8 H29 2.9367 no 3_675
C8 H12B 3.1528 no 4_574
C8 H12C 3.4579 no 4_574
C9 H11C 3.3303 no 4_574
C9 H11E 3.3701 no 4_574
C9 H29 3.0466 no 3_675
C10 H29 3.2047 no 3_675
C13 H57 3.3904 no .
C15 H11C 3.2653 no 4_574
C16 H11B 3.1406 no 4_574
C16 H11C 3.2642 no 4_574
C16 H77 3.2323 no .
C17 H10H 3.1077 no 4_574
C17 H11B 2.8712 no 4_574
C17 H11C 3.1204 no 4_574
C17 H11P 3.1266 no 2_555
C17 H13B 3.1498 no 2_555
C17 H13C 3.3553 no 2_555
C17 H13E 3.5710 no 4_574
C17 H13F 3.1148 no 4_574
C18 H10H 3.0301 no 4_574
C18 H11B 3.5242 no 4_574
C18 H11C 2.9374 no 4_574
C18 H30 3.5596 no 3_675
C18 H11K 3.1427 no 2_555
C18 H11P 3.3823 no 2_555
C18 H12M 3.2260 no 2_555
C18 H13B 3.1737 no 2_555
C18 H13F 3.4229 no 4_574
C19 H11C 2.9172 no 4_574
C19 H29 3.5934 no 3_675
C20 H11C 3.1141 no 4_574
C22 H4 2.9225 no 3_675
C22 H11K 3.5405 no 2_555
C23 H4 2.7542 no 3_675
C23 H95 3.4984 no 4_474
C23 H11K 2.9214 no 2_555
C23 H11L 3.4832 no 2_555
C23 H11P 3.2247 no 2_555
C24 H78 2.9235 no .
C24 H95 3.2038 no 4_474
C25 H78 3.1455 no .
C25 H79 3.2685 no .
C25 H85 3.3235 no 2_545
C26 H85 3.0248 no 2_545
C27 H84 2.8636 no 2_545
C28 H19 3.4605 no 3_675
C28 H84 3.0853 no 2_545
C29 H11E 3.4641 no 2_545
C29 H18 3.5533 no 3_675
C29 H19 2.9665 no 3_675
C29 H84 3.2545 no 2_545
C30 H11E 3.3891 no 2_545
C30 H18 3.0021 no 3_675
C30 H19 3.4021 no 3_675
C30 H70 3.0636 no 2_545
C30 H84 3.2039 no 2_545
C30 H12M 3.3915 no 4_564
C31 H18 3.3285 no 3_675
C31 H84 2.9845 no 2_545
C31 H12L 2.7998 no 4_564
C31 H12M 2.8159 no 4_564
C31 H11R 3.3261 no 4_564
C31 H12R 3.0447 no 4_564
C32 H84 2.7830 no 2_545
C32 H12L 3.1117 no 4_564
C33 H10B 3.3503 no 2_645
C34 H10B 2.9582 no 2_645
C34 H10C 3.3587 no 2_645
C35 H10B 3.4513 no 2_645
C35 H10C 3.1331 no 2_645
C35 H10E 3.5960 no 2_645
C37 H88 3.4967 no 2_645
C37 H12P 3.1899 no 4_564
C39 H10B 2.9523 no 2_645
C39 H58 3.4217 no .
C40 H10B 3.2894 no 2_645
C40 H58 3.0361 no .
C40 H101 3.1212 no 2_645
C41 H10B 3.4453 no 2_645
C41 H11A 3.5491 no 3_676
C41 H11D 3.0190 no 3_676
C41 H11F 3.3338 no 3_676
C41 H58 2.9485 no .
C41 H60 2.8889 no .
C41 H101 3.1015 no 2_645
C42 H10A 3.2817 no 2_645
C42 H10B 3.3157 no 2_645
C42 H11A 2.8503 no 3_676
C42 H11D 3.2852 no 3_676
C42 H11F 3.2788 no 3_676
C42 H58 3.2135 no .
C42 H60 3.3649 no .
C42 H89 3.2448 no .
C43 H10A 3.3379 no 2_645
C43 H10B 2.9503 no 2_645
C43 H11A 3.4868 no 3_676
C43 H58 3.5915 no .
C43 H89 3.2812 no .
C43 H102 3.0248 no .
C43 H103 3.3563 no .
C44 H10B 2.7311 no 2_645
C44 H102 2.9045 no .
C44 H103 3.5960 no .
C46 H11I 3.3087 no 3_676
C46 H11J 3.5908 no 3_676
C47 H11I 3.2350 no 3_676
C47 H11M 3.0631 no 3_676
C48 H79 3.1984 no .
C48 H80 3.3070 no .
C48 H11M 3.4576 no 3_676
C49 H79 3.5152 no .
C50 H83 3.1931 no 2_545
C51 H82 3.5862 no 2_545
C51 H11I 3.1595 no 3_676
C54 H43 3.4122 no 2_645
C54 H89 3.3934 no 2_645
C54 H12Q 3.2802 no 4_564
C57 H13 3.4175 no .
C58 H11N 3.5568 no 3_676
C59 H11N 2.8798 no 3_676
C60 H11F 3.5226 no 3_676
C60 H41 3.3150 no .
C60 H12A 2.8759 no 3_676
C60 H12B 3.4559 no 3_676
C60 H11J 3.3258 no 3_676
C60 H11N 2.9514 no 3_676
C61 H11F 3.5466 no 3_676
C61 H68 3.5878 no 3_676
C61 H12A 2.7241 no 3_676
C61 H12B 3.3849 no 3_676
C61 H12I 3.1436 no 3_676
C61 H11N 3.1946 no 3_676
C62 H63 3.1913 no 3_676
C62 H92 3.1714 no 3_676
C62 H11N 3.3446 no 3_676
C63 H62 3.4679 no 3_676
C63 H63 3.2704 no 3_676
C63 H92 3.5635 no 3_676
C63 H11N 3.2995 no 3_676
C64 H11N 3.0773 no 3_676
C65 H62 3.4333 no 3_676
C66 H62 3.2705 no 3_676
C67 H62 3.0366 no 3_676
C67 H12G 3.2724 no .
C67 H12H 3.1048 no .
C68 H61 3.1028 no 3_676
C68 H62 3.0142 no 3_676
C69 H62 3.2104 no 3_676
C69 H91 3.3882 no 3_676
C70 H30 3.2560 no 2_555
C70 H90 3.3769 no 3_676
C70 H91 3.1787 no 3_676
C71 H90 3.2392 no 3_676
C71 H91 2.9614 no 3_676
C71 H13A 3.0376 no .
C71 H11Q 3.1959 no 3_576
C71 H12R 3.1658 no 3_576
C71 H13G 3.1614 no 3_576
C72 H91 2.9659 no 3_676
C72 H11G 3.3633 no 3_676
C72 H13A 3.2614 no .
C72 H13D 3.5008 no .
C72 H13G 3.1637 no 3_576
C73 H91 3.1762 no 3_676
C73 H11G 3.4551 no 3_676
C74 H62 3.4172 no 3_676
C74 H91 3.3905 no 3_676
C75 H14 3.2505 no .
C75 H51A 3.0181 no 2_555
C76 H14 2.9656 no .
C76 H16 3.3806 no .
C76 H47 3.1431 no 2_555
C76 H51A 3.2934 no 2_555
C77 H14 3.1534 no .
C77 H16 2.8887 no .
C77 H47 2.8776 no 2_555
C77 H51A 3.3661 no 2_555
C77 H11I 3.4975 no 4_474
C78 H14 3.5362 no .
C78 H24 3.5968 no .
C78 H47 3.5944 no 2_555
C78 H51A 3.2084 no 2_555
C78 H51B 3.1754 no 2_555
C78 H11I 3.1838 no 4_474
C79 H25 3.5010 no .
C79 H48 3.0491 no .
C79 H49 3.4218 no .
C79 H51A 2.9253 no 2_555
C79 H51B 3.2490 no 2_555
C80 H48 3.0336 no .
C80 H51A 2.7994 no 2_555
C81 H51A 3.4087 no 2_555
C82 H50B 3.1464 no 2_555
C82 H51A 2.9035 no 2_555
C83 H50B 2.8521 no 2_555
C83 H51A 3.3759 no 2_555
C84 H26 3.5005 no 2_555
C85 H26 3.1502 no 2_555
C87 H12O 3.0541 no 3_676
C88 H37 3.2130 no 2_655
C88 H12O 3.0282 no 3_676
C89 H42 3.1252 no .
C89 H43 3.4507 no .
C89 H12K 3.0616 no 3_676
C89 H12N 3.5906 no 3_676
C89 H12O 3.2012 no 3_676
C90 H42 3.5297 no .
C90 H12K 3.2228 no 3_676
C90 H12N 3.3790 no 3_676
C90 H12O 3.3862 no 3_676
C90 H13A 3.1263 no 3_676
C90 H13D 3.4503 no 3_676
C91 H11O 3.5965 no 3_676
C91 H12O 3.3735 no 3_676
C91 H13A 3.4066 no 3_676
C91 H13D 2.9150 no 3_676
C92 H62 3.3979 no 3_676
C92 H11O 3.5526 no 3_676
C92 H12O 3.1983 no 3_676
C92 H13D 3.1786 no 3_676
C93 H36 2.8730 no 2_655
C93 H12G 3.5098 no .
C93 H12H 3.1845 no .
C94 H36 3.3246 no 2_655
C94 H12G 3.4947 no .
C94 H12H 2.7305 no .
C94 H11L 3.0650 no 3_676
C94 H11O 3.1291 no 3_676
C94 H12O 2.8381 no 3_676
C94 H12P 3.5265 no 3_676
C95 H6 3.3757 no 2_655
C95 H24 3.5226 no 4_575
C95 H12E 3.0254 no .
C95 H12F 3.4445 no .
C95 H12G 3.2269 no .
C95 H12H 2.7115 no .
C95 H11L 3.0402 no 3_676
C95 H11O 3.4462 no 3_676
C95 H12O 3.5232 no 3_676
C96 H6 2.9471 no 2_655
C96 H97 3.3599 no 3_686
C96 H12E 3.2898 no .
C96 H12F 3.0232 no .
C96 H12G 2.9210 no .
C96 H12H 3.1342 no .
C97 H36 3.2810 no 2_655
C97 H96 3.5202 no 3_686
C97 H97 3.5900 no 3_686
C97 H12F 3.0752 no 3_686
C97 H12G 2.9295 no .
C97 H12H 3.5366 no .
C98 H36 2.8194 no 2_655
C98 H12G 3.2333 no .
C98 H12H 3.5612 no .
C99 H36 3.5898 no 2_655
C101 H11D 3.3264 no 4_574
C102 H43 3.2683 no .
C102 H44 3.1246 no .
C103 H14 3.3829 no .
C103 H43 3.5288 no .
C104 H11A 3.3567 no 4_574
C105 H35 3.4320 no 2_655
C106 H35 3.3246 no 2_655
C106 H36 3.4554 no 2_655
C107 H35 3.5126 no 2_655
C107 H12C 3.3555 no 3_686
C107 H12D 3.2404 no 3_686
C108 H25 3.0347 no 2_555
C108 H12C 3.5250 no 3_686
C108 H12D 3.0608 no 3_686
C108 H12F 3.5002 no 3_686
C109 H30 3.2735 no 2_555
C109 H90 3.5201 no 3_676
C110 H10A 2.9344 no 4_475
C110 H17 3.5409 no 4_475
C110 H42 3.1536 no 3_676
C111 H9 3.3242 no 4_475
C111 H10A 3.5418 no 4_475
C111 H41 3.3212 no 3_676
C111 H42 3.3479 no 3_676
C112 H8 3.3561 no 4_475
C112 H30 3.1822 no 2_555
C112 H41 3.4491 no 3_676
C112 H42 3.2141 no 3_676
C112 H70 3.1821 no .
C113 H31 2.9895 no 4_465
C113 H71 3.0280 no 3_576
C114 H17 3.4745 no 2_545
C114 H18 3.5701 no 2_545
C114 H23 2.9083 no 2_545
C114 H94 3.1612 no 3_676
C114 H95 3.4574 no 3_676
C116 H3 3.3576 no 4_465
C116 H4 2.9801 no 4_465
C116 H18 3.3926 no 2_545
C116 H23 2.6035 no 2_545
C116 H94 3.3394 no 3_676
C116 H95 3.4216 no 3_676
C117 H72 3.5037 no 3_676
C117 H73 3.5690 no 3_676
C118 H47 3.4227 no 3_676
C118 H73 3.3695 no 3_676
C119 H47 3.4579 no 3_676
C119 H51B 3.1540 no 3_676
C120 H24 3.4994 no 4_575
C120 H95 3.5532 no .
C121 H3 3.4806 no 4_465
C121 H31 3.4205 no 4_465
C121 H32 3.4523 no 4_465
C121 H37 3.2627 no 4_465
C122 H18 3.1429 no 2_545
C122 H31 2.9655 no 4_465
C123 H7 3.3490 no 4_475
C123 H8 2.9665 no 4_475
C123 H60 3.2088 no 3_676
C123 H61 2.6456 no 3_676
C124 H7 3.4755 no 4_475
C124 H8 3.5730 no 4_475
C124 H10E 2.9825 no 3_686
C125 H7 3.5735 no 4_475
C125 H95 3.3750 no .
C125 H96 3.2778 no .
C125 H97 3.0975 no 3_686
C126 H7 2.9170 no 4_475
C126 H61 3.4148 no 3_676
C126 H67 2.6840 no .
C126 H68 3.5031 no .
C126 H95 3.5570 no .
C127 H31 2.8445 no 4_465
C127 H71 2.9712 no 3_576
C128 H4 3.5166 no 4_465
C128 H23 3.3759 no 2_545
C128 H37 3.2234 no 4_465
C128 H94 2.8170 no 3_676
C128 H95 3.4716 no 3_676
C129 H18 3.4433 no 2_545
C129 H31 3.2678 no 4_465
C130 H17 3.3122 no 2_545
C130 H18 3.3037 no 2_545
C130 H71 3.3727 no .
C130 H72 3.3375 no .
C131 H17 3.4139 no 2_545
C131 H23 3.4858 no 2_545
C131 H72 3.2694 no .
C131 H94 3.3208 no 3_676
C132 H17 2.8345 no 4_475
C132 H71 3.1801 no 3_576
C132 H72 3.3589 no 3_576
H3 C116 3.3576 no 4_564
H3 C121 3.4806 no 4_564
H3 H22 3.1439 no 3_675
H3 H11K 2.7167 no 4_564
H3 H11L 3.4600 no 4_564
H3 H12L 3.3492 no 4_564
H3 H12P 3.1472 no 4_564
H4 O7 3.4480 no 4_564
H4 C22 2.9225 no 3_675
H4 C23 2.7542 no 3_675
H4 C116 2.9801 no 4_564
H4 C128 3.5166 no 4_564
H4 H22 2.8023 no 3_675
H4 H23 2.5243 no 3_675
H4 H28 3.2126 no 3_675
H4 H95 3.5692 no 2_645
H4 H11K 2.5470 no 4_564
H4 H11L 2.5326 no 4_564
H4 H12P 2.7548 no 4_564
H6 C95 3.3757 no 2_645
H6 C96 2.9471 no 2_645
H6 H28 3.2021 no 3_675
H6 H95 3.3276 no 2_645
H6 H96 2.5822 no 2_645
H7 O4 2.5088 no 4_574
H7 C123 3.3490 no 4_574
H7 C124 3.4755 no 4_574
H7 C125 3.5735 no 4_574
H7 C126 2.9170 no 4_574
H7 H29 3.3929 no 3_675
H7 H68 3.2646 no 4_574
H7 H96 3.4482 no 2_645
H7 H12B 3.3844 no 4_574
H7 H12C 3.0478 no 4_574
H7 H12F 3.5569 no 4_574
H7 H12G 2.5116 no 4_574
H8 P6 3.5911 no 1_565
H8 F14 3.0024 no 1_565
H8 F15 3.1112 no 1_565
H8 F17 2.8073 no 1_565
H8 O4 2.9568 no 4_574
H8 C112 3.3561 no 4_574
H8 C123 2.9665 no 4_574
H8 C124 3.5730 no 4_574
H8 H11E 2.6895 no 4_574
H8 H11F 3.3463 no 4_574
H8 H29 3.4200 no 3_675
H8 H12B 2.3088 no 4_574
H8 H12C 3.1350 no 4_574
H9 F15 2.9164 no 1_565
H9 C111 3.3242 no 4_574
H9 H11C 2.6513 no 4_574
H9 H11D 3.3673 no 4_574
H9 H11E 3.2528 no 4_574
H9 H29 3.5565 no 3_675
H10A F1 3.4084 no 1_565
H10A C42 3.2817 no 2_655
H10A C43 3.3379 no 2_655
H10A C110 2.9344 no 4_574
H10A C111 3.5418 no 4_574
H10A H11A 2.3803 no 4_574
H10A H11B 2.7567 no 4_574
H10A H11D 3.1557 no 4_574
H10A H42 3.5343 no 2_655
H10A H43 3.5992 no 2_655
H10B F13 3.1127 no 2_665
H10B C33 3.3503 no 2_655
H10B C34 2.9582 no 2_655
H10B C35 3.4513 no 2_655
H10B C39 2.9523 no 2_655
H10B C40 3.2894 no 2_655
H10B C41 3.4453 no 2_655
H10B C42 3.3157 no 2_655
H10B C43 2.9503 no 2_655
H10B C44 2.7311 no 2_655
H10B H34 2.9024 no 2_655
H10B H43 3.3919 no 2_655
H10B H44 3.0526 no 2_655
H10C P6 3.3076 no 2_665
H10C F13 2.3972 no 2_665
H10C F16 2.9424 no 2_665
H10C F17 2.7677 no 2_665
H10C C34 3.3587 no 2_655
H10C C35 3.1331 no 2_655
H10C H34 3.1909 no 2_655
H10C H35 2.8151 no 2_655
H10C H53A 3.3548 no 1_565
H10D P5 3.4141 no 1_565
H10D F8 2.4970 no 1_565
H10D F9 3.2987 no 1_565
H10D F11 2.7052 no 1_565
H10D F13 3.4202 no 2_665
H10D H50A 3.5166 no 1_565
H10D H53A 3.1659 no 1_565
H10E F16 2.9811 no 2_665
H10E F17 2.7940 no 2_665
H10E C35 3.5960 no 2_655
H10E C124 2.9825 no 3_686
H10E H35 2.8089 no 2_655
H10E H50A 3.5699 no 1_565
H10E H12C 2.5062 no 3_686
H10E H12D 2.5964 no 3_686
H10F P5 3.3996 no 1_565
H10F F8 3.2693 no 1_565
H10F F9 2.3369 no 1_565
H10F F11 2.8240 no 1_565
H10F F16 3.3887 no 2_665
H10F H50A 2.9253 no 1_565
H10G F1 2.8826 no 4_465
H10G H90 3.2357 no 3_676
H10H C17 3.1077 no 4_475
H10H C18 3.0301 no 4_475
H10H H17 2.8963 no 4_475
H10H H18 2.7514 no 4_475
H10H H30 2.8380 no 2_555
H11A F1 2.5952 no 4_465
H11A C41 3.5491 no 3_676
H11A C42 2.8503 no 3_676
H11A C43 3.4868 no 3_676
H11A C104 3.3567 no 4_475
H11A H10A 2.3803 no 4_475
H11A H42 2.3979 no 3_676
H11A H43 3.5285 no 3_676
H11B F1 3.5201 no 4_465
H11B C16 3.1406 no 4_475
H11B C17 2.8712 no 4_475
H11B C18 3.5242 no 4_475
H11B H10A 2.7567 no 4_475
H11B H16 3.2461 no 4_475
H11B H17 2.8028 no 4_475
H11C C9 3.3303 no 4_475
H11C C15 3.2653 no 4_475
H11C C16 3.2642 no 4_475
H11C C17 3.1204 no 4_475
H11C C18 2.9374 no 4_475
H11C C19 2.9172 no 4_475
H11C C20 3.1141 no 4_475
H11C H9 2.6513 no 4_475
H11C H18 3.3936 no 4_475
H11C H19 3.3504 no 4_475
H11D F15 3.0433 no 4_465
H11D C41 3.0190 no 3_676
H11D C42 3.2852 no 3_676
H11D C101 3.3264 no 4_475
H11D H9 3.3673 no 4_475
H11D H10A 3.1557 no 4_475
H11D H41 2.5468 no 3_676
H11D H42 3.0867 no 3_676
H11D H101 2.7044 no 4_475
H11E C8 3.0448 no 4_475
H11E C9 3.3701 no 4_475
H11E C29 3.4641 no 2_555
H11E C30 3.3891 no 2_555
H11E H8 2.6895 no 4_475
H11E H9 3.2528 no 4_475
H11E H29 2.8656 no 2_555
H11E H30 2.7185 no 2_555
H11E H68 3.5627 no .
H11E H70 2.8876 no .
H11F C41 3.3338 no 3_676
H11F C42 3.2788 no 3_676
H11F C60 3.5226 no 3_676
H11F C61 3.5466 no 3_676
H11F H8 3.3463 no 4_475
H11F H41 2.7400 no 3_676
H11F H42 2.6267 no 3_676
H11F H60 3.1362 no 3_676
H11F H61 3.1663 no 3_676
H11F H70 3.3910 no .
H11F H90 3.3636 no 3_676
H13 C57 3.4175 no .
H13 H57 2.6602 no .
H13 H58 3.2332 no .
H13 H102 3.5903 no .
H13 H103 3.3195 no .
H14 C75 3.2505 no .
H14 C76 2.9656 no .
H14 C77 3.1534 no .
H14 C78 3.5362 no .
H14 C103 3.3829 no .
H14 H57 3.1038 no .
H14 H76 3.2189 no .
H14 H77 3.5314 no .
H14 H103 3.4800 no .
H16 F10 2.8371 no 1_565
H16 F11 3.0735 no 1_565
H16 C76 3.3806 no .
H16 C77 2.8887 no .
H16 H11B 3.2461 no 4_574
H16 H76 3.3691 no .
H16 H77 2.5148 no .
H17 F10 2.6843 no 1_565
H17 O6 3.2655 no 2_555
H17 C110 3.5409 no 4_574
H17 C114 3.4745 no 2_555
H17 C130 3.3122 no 2_555
H17 C131 3.4139 no 2_555
H17 C132 2.8345 no 4_574
H17 H10H 2.8963 no 4_574
H17 H11B 2.8028 no 4_574
H17 H11P 2.8382 no 2_555
H17 H12M 3.4559 no 2_555
H17 H13B 2.5420 no 2_555
H17 H13C 2.7849 no 2_555
H17 H13E 2.7669 no 4_574
H17 H13F 2.4914 no 4_574
H17 H13G 2.7682 no 4_574
H18 O6 3.4142 no 2_555
H18 C29 3.5533 no 3_675
H18 C30 3.0021 no 3_675
H18 C31 3.3285 no 3_675
H18 C114 3.5701 no 2_555
H18 C116 3.3926 no 2_555
H18 C122 3.1429 no 2_555
H18 C129 3.4433 no 2_555
H18 C130 3.3037 no 2_555
H18 H10H 2.7514 no 4_574
H18 H11C 3.3936 no 4_574
H18 H30 2.9384 no 3_675
H18 H31 3.4586 no 3_675
H18 H11K 2.7175 no 2_555
H18 H11P 3.2901 no 2_555
H18 H12L 2.8035 no 2_555
H18 H12M 2.3559 no 2_555
H18 H13B 2.5862 no 2_555
H18 H13F 3.0910 no 4_574
H19 C28 3.4605 no 3_675
H19 C29 2.9665 no 3_675
H19 C30 3.4021 no 3_675
H19 H11C 3.3504 no 4_574
H19 H29 2.8752 no 3_675
H22 C3 3.4118 no 3_675
H22 C4 3.2266 no 3_675
H22 H3 3.1439 no 3_675
H22 H4 2.8023 no 3_675
H22 H11K 3.2937 no 2_555
H23 O7 2.4107 no 2_555
H23 C4 3.4222 no 3_675
H23 C114 2.9083 no 2_555
H23 C116 2.6035 no 2_555
H23 C128 3.3759 no 2_555
H23 C131 3.4858 no 2_555
H23 H4 2.5243 no 3_675
H23 H95 3.1997 no 4_474
H23 H11K 2.0308 no 2_555
H23 H11L 2.6725 no 2_555
H23 H11O 3.4115 no 2_555
H23 H11P 2.4093 no 2_555
H23 H12P 3.2938 no 2_555
H23 H13C 3.4287 no 2_555
H24 O5 2.7341 no 4_474
H24 O7 3.5669 no 2_555
H24 C78 3.5968 no .
H24 C95 3.5226 no 4_474
H24 C120 3.4994 no 4_474
H24 H78 2.6861 no .
H24 H95 2.6250 no 4_474
H24 H12E 2.9888 no 4_474
H24 H12J 3.2155 no 4_474
H24 H11P 3.3861 no 2_555
H25 F4 2.9933 no 2_545
H25 F5 2.5920 no 2_545
H25 F6 2.8593 no 2_545
H25 C79 3.5010 no .
H25 C108 3.0347 no 2_545
H25 H78 3.0874 no .
H25 H79 2.8168 no .
H25 H85 3.1819 no 2_545
H26 C84 3.5005 no 2_545
H26 C85 3.1502 no 2_545
H26 H84 3.3134 no 2_545
H26 H85 2.6494 no 2_545
H28 C4 3.1639 no 3_675
H28 C5 3.0370 no 3_675
H28 C6 3.1337 no 3_675
H28 H4 3.2126 no 3_675
H28 H6 3.2021 no 3_675
H29 C5 3.2432 no 3_675
H29 C6 3.1078 no 3_675
H29 C7 2.9409 no 3_675
H29 C8 2.9367 no 3_675
H29 C9 3.0466 no 3_675
H29 C10 3.2047 no 3_675
H29 C19 3.5934 no 3_675
H29 H7 3.3929 no 3_675
H29 H8 3.4200 no 3_675
H29 H9 3.5565 no 3_675
H29 H11E 2.8656 no 2_545
H29 H19 2.8752 no 3_675
H29 H70 3.5689 no 2_545
H30 O3 2.7251 no 2_545
H30 C18 3.5596 no 3_675
H30 C70 3.2560 no 2_545
H30 C109 3.2735 no 2_545
H30 C112 3.1822 no 2_545
H30 H10H 2.8380 no 2_545
H30 H11E 2.7185 no 2_545
H30 H18 2.9384 no 3_675
H30 H70 2.4922 no 2_545
H30 H71 3.4379 no 2_545
H30 H12M 3.4150 no 4_564
H30 H11Q 3.1547 no 4_564
H30 H11R 3.3859 no 4_564
H30 H12R 3.5756 no 4_564
H31 C113 2.9895 no 4_564
H31 C121 3.4205 no 4_564
H31 C122 2.9655 no 4_564
H31 C127 2.8445 no 4_564
H31 C129 3.2678 no 4_564
H31 H18 3.4586 no 3_675
H31 H84 3.5090 no 2_545
H31 H12K 3.2690 no 4_564
H31 H12L 2.5031 no 4_564
H31 H12M 2.3352 no 4_564
H31 H12N 2.9822 no 4_564
H31 H11Q 3.0432 no 4_564
H31 H11R 2.5050 no 4_564
H31 H12Q 2.8953 no 4_564
H31 H12R 2.2524 no 4_564
H32 C121 3.4523 no 4_564
H32 H84 3.1902 no 2_545
H32 H12L 3.0937 no 4_564
H34 P6 3.5513 no 1_565
H34 F13 3.0041 no 1_565
H34 F15 3.0348 no 1_565
H34 F17 2.7812 no 1_565
H34 H10B 2.9024 no 2_645
H34 H10C 3.1909 no 2_645
H35 F17 2.4508 no 1_565
H35 N4 3.2773 no 2_645
H35 C105 3.4320 no 2_645
H35 C106 3.3246 no 2_645
H35 C107 3.5126 no 2_645
H35 H10C 2.8151 no 2_645
H35 H10E 2.8089 no 2_645
H35 H12C 2.8493 no 4_574
H36 Cu2 3.5664 no 2_645
H36 P4 3.5921 no 2_645
H36 O2 3.2846 no 2_645
H36 N3 3.5819 no 2_645
H36 N4 3.5473 no 2_645
H36 C93 2.8730 no 2_645
H36 C94 3.3246 no 2_645
H36 C97 3.2810 no 2_645
H36 C98 2.8194 no 2_645
H36 C99 3.5898 no 2_645
H36 C106 3.4554 no 2_645
H36 H98 3.0571 no 2_645
H37 C88 3.2130 no 2_645
H37 C121 3.2627 no 4_564
H37 C128 3.2234 no 4_564
H37 H88 2.7483 no 2_645
H37 H11L 3.2483 no 4_564
H37 H12O 2.9203 no 4_564
H37 H12P 2.6799 no 4_564
H40 F14 3.3240 no 2_655
H40 F18 2.4121 no 2_655
H40 H58 3.3752 no .
H40 H101 3.0888 no 2_645
H41 P6 3.5402 no 2_655
H41 F14 2.4852 no 2_655
H41 F15 3.3100 no 2_655
H41 F18 3.1427 no 2_655
H41 C60 3.3150 no .
H41 C111 3.3212 no 3_676
H41 C112 3.4491 no 3_676
H41 H11D 2.5468 no 3_676
H41 H11F 2.7400 no 3_676
H41 H58 3.2764 no .
H41 H60 2.4591 no .
H41 H101 3.0264 no 2_645
H42 F1 3.3935 no 2_655
H42 O3 3.4500 no 3_676
H42 C89 3.1252 no .
H42 C90 3.5297 no .
H42 C110 3.1536 no 3_676
H42 C111 3.3479 no 3_676
H42 C112 3.2141 no 3_676
H42 H10A 3.5343 no 2_645
H42 H11A 2.3979 no 3_676
H42 H11D 3.0867 no 3_676
H42 H11F 2.6267 no 3_676
H42 H60 3.2894 no .
H42 H89 2.6330 no .
H42 H90 3.3646 no .
H43 F1 2.8289 no 2_655
H43 F3 2.8451 no 2_655
H43 F13 3.3197 no 1_565
H43 C54 3.4122 no 2_655
H43 C89 3.4507 no .
H43 C102 3.2683 no .
H43 C103 3.5288 no .
H43 H10A 3.5992 no 2_645
H43 H10B 3.3919 no 2_645
H43 H11A 3.5285 no 3_676
H43 H88 3.5611 no .
H43 H89 2.7148 no .
H43 H102 2.5414 no .
H43 H103 3.0451 no .
H44 F13 2.9490 no 1_565
H44 F15 3.2702 no 1_565
H44 C102 3.1246 no .
H44 H10B 3.0526 no 2_645
H44 H102 2.3130 no .
H44 H103 3.4961 no .
H47 F7 2.5061 no 2_555
H47 C76 3.1431 no 2_545
H47 C77 2.8776 no 2_545
H47 C78 3.5944 no 2_545
H47 C118 3.4227 no 3_676
H47 C119 3.4579 no 3_676
H47 H76 3.2089 no 2_545
H47 H77 2.7301 no 2_545
H47 H11I 2.9100 no 3_676
H47 H11M 2.6501 no 3_676
H48 F7 2.7722 no 2_555
H48 C79 3.0491 no .
H48 C80 3.0336 no .
H48 H79 2.5000 no .
H48 H80 2.4697 no .
H48 H11M 3.3613 no 3_676
H49 C79 3.4218 no .
H49 H57 3.3651 no .
H49 H79 3.1202 no .
H49 H80 3.4995 no .
H50A F8 3.1824 no .
H50A F9 2.8033 no .
H50A F16 2.2594 no 2_655
H50A H10D 3.5166 no 1_545
H50A H10E 3.5699 no 1_545
H50A H10F 2.9253 no 1_545
H50B P5 3.3201 no .
H50B F8 2.7800 no .
H50B F9 2.5744 no .
H50B F12 2.7329 no .
H50B C82 3.1464 no 2_545
H50B C83 2.8521 no 2_545
H50B H82 2.9629 no 2_545
H50B H83 2.4206 no 2_545
H51A F9 3.3408 no .
H51A C75 3.0181 no 2_545
H51A C76 3.2934 no 2_545
H51A C77 3.3661 no 2_545
H51A C78 3.2084 no 2_545
H51A C79 2.9253 no 2_545
H51A C80 2.7994 no 2_545
H51A C81 3.4087 no 2_545
H51A C82 2.9035 no 2_545
H51A C83 3.3759 no 2_545
H51A H79 3.3745 no 2_545
H51A H80 3.1714 no 2_545
H51A H82 2.7827 no 2_545
H51A H83 3.5818 no 2_545
H51B F6 2.9321 no 1_545
H51B F9 3.5194 no .
H51B F16 3.5481 no 2_655
H51B C78 3.1754 no 2_545
H51B C79 3.2490 no 2_545
H51B C119 3.1540 no 3_676
H51B H78 3.3385 no 2_545
H51B H79 3.4585 no 2_545
H51B H12D 3.5273 no 3_676
H51B H11I 2.3588 no 3_676
H51B H11J 3.1144 no 3_676
H53A P6 3.2948 no 2_655
H53A F8 3.2452 no .
H53A F13 2.5414 no 2_655
H53A F16 2.5514 no 2_655
H53A F18 2.9043 no 2_655
H53A H10C 3.3548 no 1_545
H53A H10D 3.1659 no 1_545
H53B F8 2.5506 no .
H53B H83 3.0904 no 2_545
H53B H12Q 3.5752 no 4_564
H53B H12R 3.4458 no 4_564
H53B H13E 3.3047 no 4_564
H57 C13 3.3904 no .
H57 H13 2.6602 no .
H57 H14 3.1038 no .
H57 H49 3.3651 no .
H58 C39 3.4217 no .
H58 C40 3.0361 no .
H58 C41 2.9485 no .
H58 C42 3.2135 no .
H58 C43 3.5915 no .
H58 H13 3.2332 no .
H58 H40 3.3752 no .
H58 H41 3.2764 no .
H60 F14 3.0448 no 2_655
H60 C41 2.8889 no .
H60 C42 3.3649 no .
H60 C123 3.2088 no 3_676
H60 H11F 3.1362 no 3_676
H60 H41 2.4591 no .
H60 H42 3.2894 no .
H60 H12A 2.6806 no 3_676
H60 H12B 2.9158 no 3_676
H60 H11J 3.1028 no 3_676
H60 H11N 3.3922 no 3_676
H61 O4 2.4173 no 3_676
H61 C68 3.1028 no 3_676
H61 C123 2.6456 no 3_676
H61 C126 3.4148 no 3_676
H61 H11F 3.1663 no 3_676
H61 H68 2.8071 no 3_676
H61 H12A 2.4072 no 3_676
H61 H12B 2.7734 no 3_676
H61 H12H 3.3224 no 3_676
H61 H12I 3.0058 no 3_676
H62 C63 3.4679 no 3_676
H62 C65 3.4333 no 3_676
H62 C66 3.2705 no 3_676
H62 C67 3.0366 no 3_676
H62 C68 3.0142 no 3_676
H62 C69 3.2104 no 3_676
H62 C74 3.4172 no 3_676
H62 C92 3.3979 no 3_676
H62 H63 2.5797 no 3_676
H62 H67 3.4505 no 3_676
H62 H68 3.4276 no 3_676
H62 H92 2.4959 no 3_676
H63 C62 3.1913 no 3_676
H63 C63 3.2704 no 3_676
H63 H62 2.5797 no 3_676
H63 H63 2.7387 no 3_676
H63 H91 3.0979 no 3_676
H63 H92 3.2746 no 3_676
H67 O4 2.9770 no .
H67 C126 2.6840 no .
H67 H62 3.4505 no 3_676
H67 H12G 2.3992 no .
H67 H12H 2.3577 no .
H68 O4 2.8292 no .
H68 C61 3.5878 no 3_676
H68 C126 3.5031 no .
H68 H7 3.2646 no 4_475
H68 H11E 3.5627 no .
H68 H61 2.8071 no 3_676
H68 H62 3.4276 no 3_676
H68 H12G 3.3918 no .
H70 O3 2.7082 no .
H70 C30 3.0636 no 2_555
H70 C112 3.1821 no .
H70 H11E 2.8876 no .
H70 H11F 3.3910 no .
H70 H29 3.5689 no 2_555
H70 H30 2.4922 no 2_555
H70 H90 3.3206 no 3_676
H71 O3 3.4085 no .
H71 O6 3.5280 no .
H71 C113 3.0280 no 3_576
H71 C127 2.9712 no 3_576
H71 C130 3.3727 no .
H71 C132 3.1801 no 3_576
H71 H30 3.4379 no 2_555
H71 H90 3.0674 no 3_676
H71 H91 3.3693 no 3_676
H71 H13A 2.4817 no .
H71 H13B 3.5748 no .
H71 H11Q 2.2736 no 3_576
H71 H12R 2.5386 no 3_576
H71 H13G 2.5549 no 3_576
H72 F10 3.1710 no 2_555
H72 F12 2.8483 no 2_555
H72 O6 3.1956 no .
H72 C117 3.5037 no 3_676
H72 C130 3.3375 no .
H72 C131 3.2694 no .
H72 C132 3.3589 no 3_576
H72 H91 3.3864 no 3_676
H72 H11G 2.8585 no 3_676
H72 H11H 3.3240 no 3_676
H72 H13A 2.9261 no .
H72 H13B 3.4942 no .
H72 H13C 2.9200 no .
H72 H13D 3.0603 no .
H72 H13E 3.3913 no 3_576
H72 H13G 2.5590 no 3_576
H73 F12 3.2614 no 2_555
H73 C117 3.5690 no 3_676
H73 C118 3.3695 no 3_676
H73 H11G 3.0332 no 3_676
H73 H11M 3.2853 no 3_676
H73 H11N 2.8781 no 3_676
H76 F7 3.5799 no 1_565
H76 F11 2.6238 no 1_565
H76 H14 3.2189 no .
H76 H16 3.3691 no .
H76 H47 3.2089 no 2_555
H77 P5 3.4687 no 1_565
H77 F7 2.8401 no 1_565
H77 F10 2.8390 no 1_565
H77 F11 2.8843 no 1_565
H77 C16 3.2323 no .
H77 H14 3.5314 no .
H77 H16 2.5148 no .
H77 H47 2.7301 no 2_555
H77 H11H 2.8405 no 4_474
H77 H11I 3.3505 no 4_474
H77 H11M 3.4226 no 4_474
H78 F6 3.2285 no 2_545
H78 O5 3.2986 no 4_474
H78 C24 2.9235 no .
H78 C25 3.1455 no .
H78 H24 2.6861 no .
H78 H25 3.0874 no .
H78 H51B 3.3385 no 2_555
H78 H11H 3.3482 no 4_474
H78 H11I 2.7927 no 4_474
H79 F5 3.1159 no 2_545
H79 F6 2.9024 no 2_545
H79 F9 3.4688 no 2_555
H79 C25 3.2685 no .
H79 C48 3.1984 no .
H79 C49 3.5152 no .
H79 H25 2.8168 no .
H79 H48 2.5000 no .
H79 H49 3.1202 no .
H79 H51A 3.3745 no 2_555
H79 H51B 3.4585 no 2_555
H80 F7 3.5929 no 2_555
H80 C48 3.3070 no .
H80 H48 2.4697 no .
H80 H49 3.4995 no .
H80 H51A 3.1714 no 2_555
H82 F12 2.5018 no 2_555
H82 C51 3.5862 no 2_555
H82 H50B 2.9629 no 2_555
H82 H51A 2.7827 no 2_555
H83 F12 2.8650 no 2_555
H83 N2 3.3448 no 2_555
H83 C50 3.1931 no 2_555
H83 H50B 2.4206 no 2_555
H83 H51A 3.5818 no 2_555
H83 H53B 3.0904 no 2_555
H83 H12R 3.4314 no 3_576
H84 C27 2.8636 no 2_555
H84 C28 3.0853 no 2_555
H84 C29 3.2545 no 2_555
H84 C30 3.2039 no 2_555
H84 C31 2.9845 no 2_555
H84 C32 2.7830 no 2_555
H84 H26 3.3134 no 2_555
H84 H31 3.5090 no 2_555
H84 H32 3.1902 no 2_555
H85 C25 3.3235 no 2_555
H85 C26 3.0248 no 2_555
H85 H25 3.1819 no 2_555
H85 H26 2.6494 no 2_555
H88 C37 3.4967 no 2_655
H88 H37 2.7483 no 2_655
H88 H43 3.5611 no .
H88 H12O 3.4509 no 3_676
H89 F1 2.9304 no 2_655
H89 F2 3.4619 no 2_655
H89 F3 3.0582 no 2_655
H89 C42 3.2448 no .
H89 C43 3.2812 no .
H89 C54 3.3934 no 2_655
H89 H42 2.6330 no .
H89 H43 2.7148 no .
H89 H12K 3.0310 no 3_676
H89 H12N 3.5262 no 3_676
H90 O3 2.7527 no 3_676
H90 C70 3.3769 no 3_676
H90 C71 3.2392 no 3_676
H90 C109 3.5201 no 3_676
H90 H10G 3.2357 no 3_676
H90 H11F 3.3636 no 3_676
H90 H42 3.3646 no .
H90 H70 3.3206 no 3_676
H90 H71 3.0674 no 3_676
H90 H12K 3.3259 no 3_676
H90 H12N 3.1783 no 3_676
H90 H13A 2.8992 no 3_676
H91 C69 3.3882 no 3_676
H91 C70 3.1787 no 3_676
H91 C71 2.9614 no 3_676
H91 C72 2.9659 no 3_676
H91 C73 3.1762 no 3_676
H91 C74 3.3905 no 3_676
H91 H63 3.0979 no 3_676
H91 H71 3.3693 no 3_676
H91 H72 3.3864 no 3_676
H91 H13A 3.3767 no 3_676
H91 H13D 2.9281 no 3_676
H92 C62 3.1714 no 3_676
H92 C63 3.5635 no 3_676
H92 H62 2.4959 no 3_676
H92 H63 3.2746 no 3_676
H92 H13D 3.3421 no 3_676
H94 O7 2.8245 no 3_676
H94 C114 3.1612 no 3_676
H94 C116 3.3394 no 3_676
H94 C128 2.8170 no 3_676
H94 C131 3.3208 no 3_676
H94 H12H 3.0357 no .
H94 H11L 2.7417 no 3_676
H94 H11O 2.3381 no 3_676
H94 H12O 2.1502 no 3_676
H94 H12P 3.1688 no 3_676
H94 H13D 2.8079 no 3_676
H95 O5 3.0032 no .
H95 O7 2.8176 no 3_676
H95 C23 3.4984 no 4_575
H95 C24 3.2038 no 4_575
H95 C114 3.4574 no 3_676
H95 C116 3.4216 no 3_676
H95 C120 3.5532 no .
H95 C125 3.3750 no .
H95 C126 3.5570 no .
H95 C128 3.4716 no 3_676
H95 H4 3.5692 no 2_655
H95 H6 3.3276 no 2_655
H95 H23 3.1997 no 4_575
H95 H24 2.6250 no 4_575
H95 H12E 2.7570 no .
H95 H12F 3.4912 no .
H95 H12H 3.0176 no .
H95 H12J 3.4438 no .
H95 H11L 2.6876 no 3_676
H95 H11O 2.9958 no 3_676
H95 H11P 3.5267 no 3_676
H95 H12O 3.4516 no 3_676
H95 H12P 3.4722 no 3_676
H96 C6 3.3852 no 2_655
H96 C97 3.5202 no 3_686
H96 C125 3.2778 no .
H96 H6 2.5822 no 2_655
H96 H7 3.4482 no 2_655
H96 H97 2.8282 no 3_686
H96 H12E 3.2153 no .
H96 H12F 2.7358 no .
H96 H12G 3.2712 no .
H96 H12G 3.5750 no 3_686
H97 C96 3.3599 no 3_686
H97 C97 3.5900 no 3_686
H97 C125 3.0975 no 3_686
H97 H96 2.8282 no 3_686
H97 H97 3.2732 no 3_686
H97 H12C 3.4685 no 3_686
H97 H12F 2.1497 no 3_686
H97 H12G 3.2943 no .
H97 H12G 3.1434 no 3_686
H98 H36 3.0571 no 2_655
H101 F15 2.7343 no 1_565
H101 F18 2.8099 no 1_565
H101 C40 3.1212 no 2_655
H101 C41 3.1015 no 2_655
H101 H11D 2.7044 no 4_574
H101 H40 3.0888 no 2_655
H101 H41 3.0264 no 2_655
H102 F3 3.2766 no 2_655
H102 F13 3.1871 no 1_565
H102 F15 3.0168 no 1_565
H102 F18 3.3164 no 1_565
H102 C43 3.0248 no .
H102 C44 2.9045 no .
H102 H13 3.5903 no .
H102 H43 2.5414 no .
H102 H44 2.3130 no .
H103 C43 3.3563 no .
H103 C44 3.5960 no .
H103 H13 3.3195 no .
H103 H14 3.4800 no .
H103 H43 3.0451 no .
H103 H44 3.4961 no .
H12A F14 3.0069 no 4_465
H12A C60 2.8759 no 3_676
H12A C61 2.7241 no 3_676
H12A H60 2.6806 no 3_676
H12A H61 2.4072 no 3_676
H12B P6 3.0771 no 4_465
H12B F14 1.9090 no 4_465
H12B F15 3.5303 no 4_465
H12B F16 3.4899 no 4_465
H12B F17 2.6701 no 4_465
H12B C8 3.1528 no 4_475
H12B C60 3.4559 no 3_676
H12B C61 3.3849 no 3_676
H12B H7 3.3844 no 4_475
H12B H8 2.3088 no 4_475
H12B H60 2.9158 no 3_676
H12B H61 2.7734 no 3_676
H12C F4 3.1423 no 3_686
H12C F6 3.5195 no 3_686
H12C F14 3.4026 no 4_465
H12C F16 3.5429 no 4_465
H12C F17 2.4134 no 4_465
H12C C7 3.3958 no 4_475
H12C C8 3.4579 no 4_475
H12C C107 3.3555 no 3_686
H12C C108 3.5250 no 3_686
H12C H7 3.0478 no 4_475
H12C H8 3.1350 no 4_475
H12C H10E 2.5062 no 3_686
H12C H35 2.8493 no 4_475
H12C H97 3.4685 no 3_686
H12D F4 3.0543 no 3_686
H12D F6 2.4614 no 3_686
H12D F14 3.4063 no 4_465
H12D F16 3.1528 no 4_465
H12D F17 3.1007 no 4_465
H12D C107 3.2404 no 3_686
H12D C108 3.0608 no 3_686
H12D H10E 2.5964 no 3_686
H12D H51B 3.5273 no 3_676
H12E F4 3.0942 no 3_686
H12E F6 3.1965 no 3_686
H12E C95 3.0254 no .
H12E C96 3.2898 no .
H12E H24 2.9888 no 4_575
H12E H95 2.7570 no .
H12E H96 3.2153 no .
H12F F4 2.4613 no 3_686
H12F F6 3.5441 no 3_686
H12F C95 3.4445 no .
H12F C96 3.0232 no .
H12F C97 3.0752 no 3_686
H12F C108 3.5002 no 3_686
H12F H7 3.5569 no 4_475
H12F H95 3.4912 no .
H12F H96 2.7358 no .
H12F H97 2.1497 no 3_686
H12G C7 3.4514 no 4_475
H12G C67 3.2724 no .
H12G C93 3.5098 no .
H12G C94 3.4947 no .
H12G C95 3.2269 no .
H12G C96 2.9210 no .
H12G C97 2.9295 no .
H12G C98 3.2333 no .
H12G H7 2.5116 no 4_475
H12G H67 2.3992 no .
H12G H68 3.3918 no .
H12G H96 3.2712 no .
H12G H96 3.5750 no 3_686
H12G H97 3.2943 no .
H12G H97 3.1434 no 3_686
H12H C67 3.1048 no .
H12H C93 3.1845 no .
H12H C94 2.7305 no .
H12H C95 2.7115 no .
H12H C96 3.1342 no .
H12H C97 3.5366 no .
H12H C98 3.5612 no .
H12H H61 3.3224 no 3_676
H12H H67 2.3577 no .
H12H H94 3.0357 no .
H12H H95 3.0176 no .
H11G C72 3.3633 no 3_676
H11G C73 3.4551 no 3_676
H11G H72 2.8585 no 3_676
H11G H73 3.0332 no 3_676
H11H F7 3.2481 no 4_565
H11H F10 2.7507 no 4_565
H11H H72 3.3240 no 3_676
H11H H77 2.8405 no 4_575
H11H H78 3.3482 no 4_575
H11I F6 3.3053 no 3_686
H11I C46 3.3087 no 3_676
H11I C47 3.2350 no 3_676
H11I C51 3.1595 no 3_676
H11I C77 3.4975 no 4_575
H11I C78 3.1838 no 4_575
H11I H47 2.9100 no 3_676
H11I H51B 2.3588 no 3_676
H11I H77 3.3505 no 4_575
H11I H78 2.7927 no 4_575
H11J F14 3.5359 no 4_465
H11J C46 3.5908 no 3_676
H11J C60 3.3258 no 3_676
H11J H51B 3.1144 no 3_676
H11J H60 3.1028 no 3_676
H12I C61 3.1436 no 3_676
H12I H61 3.0058 no 3_676
H12J F4 3.5210 no 3_686
H12J F6 2.9608 no 3_686
H12J H24 3.2155 no 4_575
H12J H95 3.4438 no .
H11K C3 3.2730 no 4_465
H11K C4 3.1867 no 4_465
H11K C18 3.1427 no 2_545
H11K C22 3.5405 no 2_545
H11K C23 2.9214 no 2_545
H11K H3 2.7167 no 4_465
H11K H4 2.5470 no 4_465
H11K H18 2.7175 no 2_545
H11K H22 3.2937 no 2_545
H11K H23 2.0308 no 2_545
H11L C4 3.1733 no 4_465
H11L C23 3.4832 no 2_545
H11L C94 3.0650 no 3_676
H11L C95 3.0402 no 3_676
H11L H3 3.4600 no 4_465
H11L H4 2.5326 no 4_465
H11L H23 2.6725 no 2_545
H11L H37 3.2483 no 4_465
H11L H94 2.7417 no 3_676
H11L H95 2.6876 no 3_676
H11M F7 2.6363 no 4_565
H11M C47 3.0631 no 3_676
H11M C48 3.4576 no 3_676
H11M H47 2.6501 no 3_676
H11M H48 3.3613 no 3_676
H11M H73 3.2853 no 3_676
H11M H77 3.4226 no 4_575
H11N C58 3.5568 no 3_676
H11N C59 2.8798 no 3_676
H11N C60 2.9514 no 3_676
H11N C61 3.1946 no 3_676
H11N C62 3.3446 no 3_676
H11N C63 3.2995 no 3_676
H11N C64 3.0773 no 3_676
H11N H60 3.3922 no 3_676
H11N H73 2.8781 no 3_676
H11O C91 3.5965 no 3_676
H11O C92 3.5526 no 3_676
H11O C94 3.1291 no 3_676
H11O C95 3.4462 no 3_676
H11O H23 3.4115 no 2_545
H11O H94 2.3381 no 3_676
H11O H95 2.9958 no 3_676
H11P C17 3.1266 no 2_545
H11P C18 3.3823 no 2_545
H11P C23 3.2247 no 2_545
H11P H17 2.8382 no 2_545
H11P H18 3.2901 no 2_545
H11P H23 2.4093 no 2_545
H11P H24 3.3861 no 2_545
H11P H95 3.5267 no 3_676
H12K F2 2.7184 no 4_465
H12K C89 3.0616 no 3_676
H12K C90 3.2228 no 3_676
H12K H31 3.2690 no 4_465
H12K H89 3.0310 no 3_676
H12K H90 3.3259 no 3_676
H12L F2 3.3271 no 4_465
H12L C31 2.7998 no 4_465
H12L C32 3.1117 no 4_465
H12L H3 3.3492 no 4_465
H12L H18 2.8035 no 2_545
H12L H31 2.5031 no 4_465
H12L H32 3.0937 no 4_465
H12M C18 3.2260 no 2_545
H12M C30 3.3915 no 4_465
H12M C31 2.8159 no 4_465
H12M H17 3.4559 no 2_545
H12M H18 2.3559 no 2_545
H12M H30 3.4150 no 4_465
H12M H31 2.3352 no 4_465
H12N F2 3.0208 no 4_465
H12N C89 3.5906 no 3_676
H12N C90 3.3790 no 3_676
H12N H31 2.9822 no 4_465
H12N H89 3.5262 no 3_676
H12N H90 3.1783 no 3_676
H12O C87 3.0541 no 3_676
H12O C88 3.0282 no 3_676
H12O C89 3.2012 no 3_676
H12O C90 3.3862 no 3_676
H12O C91 3.3735 no 3_676
H12O C92 3.1983 no 3_676
H12O C94 2.8381 no 3_676
H12O C95 3.5232 no 3_676
H12O H37 2.9203 no 4_465
H12O H88 3.4509 no 3_676
H12O H94 2.1502 no 3_676
H12O H95 3.4516 no 3_676
H12P C3 3.3901 no 4_465
H12P C4 3.1779 no 4_465
H12P C37 3.1899 no 4_465
H12P C94 3.5265 no 3_676
H12P H3 3.1472 no 4_465
H12P H4 2.7548 no 4_465
H12P H23 3.2938 no 2_545
H12P H37 2.6799 no 4_465
H12P H94 3.1688 no 3_676
H12P H95 3.4722 no 3_676
H13A C71 3.0376 no .
H13A C72 3.2614 no .
H13A C90 3.1263 no 3_676
H13A C91 3.4066 no 3_676
H13A H71 2.4817 no .
H13A H72 2.9261 no .
H13A H90 2.8992 no 3_676
H13A H91 3.3767 no 3_676
H13B C17 3.1498 no 2_545
H13B C18 3.1737 no 2_545
H13B H17 2.5420 no 2_545
H13B H18 2.5862 no 2_545
H13B H71 3.5748 no .
H13B H72 3.4942 no .
H13C F10 3.4276 no 2_555
H13C C17 3.3553 no 2_545
H13C H17 2.7849 no 2_545
H13C H23 3.4287 no 2_545
H13C H72 2.9200 no .
H13D C72 3.5008 no .
H13D C90 3.4503 no 3_676
H13D C91 2.9150 no 3_676
H13D C92 3.1786 no 3_676
H13D H72 3.0603 no .
H13D H91 2.9281 no 3_676
H13D H92 3.3421 no 3_676
H13D H94 2.8079 no 3_676
H11Q C71 3.1959 no 3_576
H11Q H30 3.1547 no 4_465
H11Q H31 3.0432 no 4_465
H11Q H71 2.2736 no 3_576
H11R C31 3.3261 no 4_465
H11R H30 3.3859 no 4_465
H11R H31 2.5050 no 4_465
H12Q F1 2.9570 no 4_465
H12Q F2 2.5390 no 4_465
H12Q C54 3.2802 no 4_465
H12Q H31 2.8953 no 4_465
H12Q H53B 3.5752 no 4_465
H12R F2 3.0509 no 4_465
H12R C31 3.0447 no 4_465
H12R C71 3.1658 no 3_576
H12R H30 3.5756 no 4_465
H12R H31 2.2524 no 4_465
H12R H53B 3.4458 no 4_465
H12R H71 2.5386 no 3_576
H12R H83 3.4314 no 3_576
H13E P5 3.5587 no 4_465
H13E F1 3.5288 no 4_465
H13E F8 2.7398 no 4_465
H13E F10 2.8865 no 4_465
H13E F12 3.4344 no 4_465
H13E C17 3.5710 no 4_475
H13E H17 2.7669 no 4_475
H13E H53B 3.3047 no 4_465
H13E H72 3.3913 no 3_576
H13F C17 3.1148 no 4_475
H13F C18 3.4229 no 4_475
H13F H17 2.4914 no 4_475
H13F H18 3.0910 no 4_475
H13G F10 3.3435 no 4_465
H13G C71 3.1614 no 3_576
H13G C72 3.1637 no 3_576
H13G H17 2.7682 no 4_475
H13G H71 2.5549 no 3_576
H13G H72 2.5590 no 3_576

loop_
_geom_torsion_atom_site_label_1
_geom_torsion_atom_site_label_2
_geom_torsion_atom_site_label_3
_geom_torsion_atom_site_label_4
_geom_torsion
_geom_torsion_publ_flag
_geom_torsion_site_symmetry_1
_geom_torsion_site_symmetry_3
_geom_torsion_site_symmetry_4
P1 Cu1 P2 C12 47.45(6) no . . .
P1 Cu1 P2 C33 -71.63(6) no . . .
P1 Cu1 P2 C39 163.39(6) no . . .
P2 Cu1 P1 C2 24.66(6) no . . .
P2 Cu1 P1 C21 -98.95(6) no . . .
P2 Cu1 P1 C27 142.37(6) no . . .
P1 Cu1 O1 C52 -117.4(2) no . . .
O1 Cu1 P1 C2 -96.71(11) no . . .
O1 Cu1 P1 C21 139.68(11) no . . .
O1 Cu1 P1 C27 20.99(12) no . . .
P1 Cu1 N1 C45 108.5(2) no . . .
P1 Cu1 N1 C49 -66.9(2) no . . .
N1 Cu1 P1 C2 160.23(12) no . . .
N1 Cu1 P1 C21 36.62(13) no . . .
N1 Cu1 P1 C27 -82.06(13) no . . .
P2 Cu1 O1 C52 128.0(2) no . . .
O1 Cu1 P2 C12 169.38(10) no . . .
O1 Cu1 P2 C33 50.29(11) no . . .
O1 Cu1 P2 C39 -74.68(11) no . . .
P2 Cu1 N1 C45 -124.0(2) no . . .
P2 Cu1 N1 C49 60.6(2) no . . .
N1 Cu1 P2 C12 -88.57(12) no . . .
N1 Cu1 P2 C33 152.35(11) no . . .
N1 Cu1 P2 C39 27.38(13) no . . .
O1 Cu1 N1 C45 -8.3(2) no . . .
O1 Cu1 N1 C49 176.3(2) no . . .
N1 Cu1 O1 C52 5.9(3) no . . .
P3 Cu2 P4 C66 -22.23(7) no . . .
P3 Cu2 P4 C87 98.52(6) no . . .
P3 Cu2 P4 C93 -138.01(6) no . . .
P4 Cu2 P3 C56 -50.92(5) no . . .
P4 Cu2 P3 C75 -166.72(6) no . . .
P4 Cu2 P3 C81 66.74(6) no . . .
P3 Cu2 O2 C106 -113.4(2) no . . .
O2 Cu2 P3 C56 -170.72(10) no . . .
O2 Cu2 P3 C75 73.49(11) no . . .
O2 Cu2 P3 C81 -53.05(11) no . . .
P3 Cu2 N3 C99 113.4(2) no . . .
P3 Cu2 N3 C103 -70.6(2) no . . .
N3 Cu2 P3 C56 90.26(11) no . . .
N3 Cu2 P3 C75 -25.53(13) no . . .
N3 Cu2 P3 C81 -152.07(11) no . . .
P4 Cu2 O2 C106 133.9(2) no . . .
O2 Cu2 P4 C66 96.08(10) no . . .
O2 Cu2 P4 C87 -143.17(10) no . . .
O2 Cu2 P4 C93 -19.69(11) no . . .
P4 Cu2 N3 C99 -116.1(2) no . . .
P4 Cu2 N3 C103 59.9(3) no . . .
N3 Cu2 P4 C66 -158.65(12) no . . .
N3 Cu2 P4 C87 -37.90(14) no . . .
N3 Cu2 P4 C93 85.57(13) no . . .
O2 Cu2 N3 C99 1.0(2) no . . .
O2 Cu2 N3 C103 177.0(2) no . . .
N3 Cu2 O2 C106 5.2(2) no . . .
Cu1 P1 C2 C1 -59.9(3) no . . .
Cu1 P1 C2 C3 110.0(2) no . . .
Cu1 P1 C21 C22 140.5(2) no . . .
Cu1 P1 C21 C26 -40.5(3) no . . .
Cu1 P1 C27 C28 145.6(3) no . . .
Cu1 P1 C27 C32 -30.6(3) no . . .
C2 P1 C21 C22 14.2(3) no . . .
C2 P1 C21 C26 -166.9(2) no . . .
C21 P1 C2 C1 68.4(3) no . . .
C21 P1 C2 C3 -121.7(3) no . . .
C2 P1 C27 C28 -91.7(3) no . . .
C2 P1 C27 C32 92.1(3) no . . .
C27 P1 C2 C1 176.1(3) no . . .
C27 P1 C2 C3 -14.1(3) no . . .
C21 P1 C27 C28 19.5(4) no . . .
C21 P1 C27 C32 -156.7(3) no . . .
C27 P1 C21 C22 -94.3(3) no . . .
C27 P1 C21 C26 84.7(3) no . . .
Cu1 P2 C12 C11 -76.9(3) no . . .
Cu1 P2 C12 C13 93.0(2) no . . .
Cu1 P2 C33 C34 162.9(2) no . . .
Cu1 P2 C33 C38 -20.9(3) no . . .
Cu1 P2 C39 C40 31.0(3) no . . .
Cu1 P2 C39 C44 -151.7(2) no . . .
C12 P2 C33 C34 48.3(3) no . . .
C12 P2 C33 C38 -135.6(2) no . . .
C33 P2 C12 C11 45.4(3) no . . .
C33 P2 C12 C13 -144.7(2) no . . .
C12 P2 C39 C40 146.1(3) no . . .
C12 P2 C39 C44 -36.7(3) no . . .
C39 P2 C12 C11 154.4(3) no . . .
C39 P2 C12 C13 -35.7(3) no . . .
C33 P2 C39 C40 -99.3(3) no . . .
C33 P2 C39 C44 77.9(3) no . . .
C39 P2 C33 C34 -61.9(3) no . . .
C39 P2 C33 C38 114.2(3) no . . .
Cu2 P3 C56 C55 77.1(3) no . . .
Cu2 P3 C56 C57 -90.7(2) no . . .
Cu2 P3 C75 C76 -38.6(3) no . . .
Cu2 P3 C75 C80 145.8(2) no . . .
Cu2 P3 C81 C82 -163.8(2) no . . .
Cu2 P3 C81 C86 18.8(3) no . . .
C56 P3 C75 C76 -151.7(3) no . . .
C56 P3 C75 C80 32.7(3) no . . .
C75 P3 C56 C55 -153.7(3) no . . .
C75 P3 C56 C57 38.5(3) no . . .
C56 P3 C81 C82 -51.9(3) no . . .
C56 P3 C81 C86 130.8(3) no . . .
C81 P3 C56 C55 -45.2(3) no . . .
C81 P3 C56 C57 147.0(2) no . . .
C75 P3 C81 C82 59.1(3) no . . .
C75 P3 C81 C86 -118.3(3) no . . .
C81 P3 C75 C76 94.0(3) no . . .
C81 P3 C75 C80 -81.7(3) no . . .
Cu2 P4 C66 C65 62.0(3) no . . .
Cu2 P4 C66 C67 -112.9(2) no . . .
Cu2 P4 C87 C88 21.9(3) no . . .
Cu2 P4 C87 C92 -156.1(2) no . . .
Cu2 P4 C93 C94 -142.3(3) no . . .
Cu2 P4 C93 C98 35.8(4) no . . .
C66 P4 C87 C88 146.9(3) no . . .
C66 P4 C87 C92 -31.1(4) no . . .
C87 P4 C66 C65 -67.3(3) no . . .
C87 P4 C66 C67 117.7(3) no . . .
C66 P4 C93 C94 96.6(4) no . . .
C66 P4 C93 C98 -85.2(4) no . . .
C93 P4 C66 C65 -176.3(3) no . . .
C93 P4 C66 C67 8.8(3) no . . .
C87 P4 C93 C94 -11.3(4) no . . .
C87 P4 C93 C98 166.8(3) no . . .
C93 P4 C87 C88 -105.5(3) no . . .
C93 P4 C87 C92 76.5(3) no . . .
Cu1 O1 C52 N2 -0.6(6) no . . .
Cu1 O1 C52 C53 179.8(2) no . . .
Cu2 O2 C106 N4 -7.1(6) no . . .
Cu2 O2 C106 C107 173.36(19) no . . .
C109 O3 C112 C111 1.6(7) no . . .
C112 O3 C109 C110 -22.7(7) no . . .
C123 O4 C126 C125 -23(2) no . . .
C126 O4 C123 C124 37(2) no . . .
C117 O5 C120 C119 40.7(9) no . . .
C120 O5 C117 C118 -16.9(10) no . . .
C114 O6 C122 C121 23.0(14) no . . .
C122 O6 C114 C116 -2.2(15) no . . .
C128 O7 C131 C130 -45.7(15) no . . .
C131 O7 C128 C129 46.1(15) no . . .
Cu1 N1 C45 N2 6.5(5) no . . .
Cu1 N1 C45 C46 -173.3(2) no . . .
Cu1 N1 C49 C48 173.4(2) no . . .
C45 N1 C49 C48 -2.5(5) no . . .
C49 N1 C45 N2 -177.9(3) no . . .
C49 N1 C45 C46 2.3(5) no . . .
C45 N2 C50 C51 -0.3(4) no . . .
C50 N2 C45 N1 -179.2(4) no . . .
C50 N2 C45 C46 0.6(4) no . . .
C45 N2 C52 O1 -5.1(7) no . . .
C45 N2 C52 C53 174.6(3) no . . .
C52 N2 C45 N1 1.9(6) no . . .
C52 N2 C45 C46 -178.3(4) no . . .
C50 N2 C52 O1 176.2(4) no . . .
C50 N2 C52 C53 -4.2(6) no . . .
C52 N2 C50 C51 178.7(3) no . . .
Cu2 N3 C99 N4 -5.3(5) no . . .
Cu2 N3 C99 C100 174.3(2) no . . .
Cu2 N3 C103 C102 -173.7(2) no . . .
C99 N3 C103 C102 2.6(5) no . . .
C103 N3 C99 N4 178.5(3) no . . .
C103 N3 C99 C100 -1.8(5) no . . .
C99 N4 C105 C104 -8.1(4) no . . .
C105 N4 C99 N3 -175.5(3) no . . .
C105 N4 C99 C100 4.8(4) no . . .
C99 N4 C106 O2 1.9(6) no . . .
C99 N4 C106 C107 -178.6(3) no . . .
C106 N4 C99 N3 4.9(6) no . . .
C106 N4 C99 C100 -174.8(3) no . . .
C105 N4 C106 O2 -177.7(3) no . . .
C105 N4 C106 C107 1.9(5) no . . .
C106 N4 C105 C104 171.5(3) no . . .
C2 C1 C10 C5 -3.0(5) no . . .
C2 C1 C10 C9 -178.9(3) no . . .
C10 C1 C2 P1 171.2(3) no . . .
C10 C1 C2 C3 1.4(5) no . . .
C2 C1 C11 C12 76.2(5) no . . .
C2 C1 C11 C20 -103.6(4) no . . .
C11 C1 C2 P1 -10.9(5) no . . .
C11 C1 C2 C3 179.3(3) no . . .
C10 C1 C11 C12 -105.8(4) no . . .
C10 C1 C11 C20 74.4(4) no . . .
C11 C1 C10 C5 179.0(3) no . . .
C11 C1 C10 C9 3.1(5) no . . .
P1 C2 C3 C4 -170.1(3) no . . .
C1 C2 C3 C4 0.1(6) no . . .
C2 C3 C4 C5 -0.1(6) no . . .
C3 C4 C5 C6 178.5(4) no . . .
C3 C4 C5 C10 -1.6(6) no . . .
C4 C5 C6 C7 -179.9(4) no . . .
C4 C5 C10 C1 3.1(6) no . . .
C4 C5 C10 C9 179.0(3) no . . .
C6 C5 C10 C1 -177.0(4) no . . .
C6 C5 C10 C9 -1.0(6) no . . .
C10 C5 C6 C7 0.1(6) no . . .
C5 C6 C7 C8 1.8(7) no . . .
C6 C7 C8 C9 -2.9(7) no . . .
C7 C8 C9 C10 1.9(6) no . . .
C8 C9 C10 C1 175.9(3) no . . .
C8 C9 C10 C5 0.0(6) no . . .
C1 C11 C12 P2 -5.8(5) no . . .
C1 C11 C12 C13 -175.5(3) no . . .
C1 C11 C20 C15 177.0(3) no . . .
C1 C11 C20 C19 -3.2(5) no . . .
C12 C11 C20 C15 -2.7(5) no . . .
C12 C11 C20 C19 177.0(3) no . . .
C20 C11 C12 P2 173.9(3) no . . .
C20 C11 C12 C13 4.2(5) no . . .
P2 C12 C13 C14 -173.0(2) no . . .
C11 C12 C13 C14 -2.6(5) no . . .
C12 C13 C14 C15 -0.7(6) no . . .
C13 C14 C15 C16 -179.7(3) no . . .
C13 C14 C15 C20 2.2(5) no . . .
C14 C15 C16 C17 -178.6(3) no . . .
C14 C15 C20 C11 -0.5(5) no . . .
C14 C15 C20 C19 179.7(3) no . . .
C16 C15 C20 C11 -178.6(3) no . . .
C16 C15 C20 C19 1.6(5) no . . .
C20 C15 C16 C17 -0.6(6) no . . .
C15 C16 C17 C18 -0.3(6) no . . .
C16 C17 C18 C19 0.0(6) no . . .
C17 C18 C19 C20 1.1(6) no . . .
C18 C19 C20 C11 178.4(3) no . . .
C18 C19 C20 C15 -1.9(5) no . . .
P1 C21 C22 C23 -179.1(2) no . . .
P1 C21 C26 C25 -179.3(3) no . . .
C22 C21 C26 C25 -0.3(6) no . . .
C26 C21 C22 C23 2.0(6) no . . .
C21 C22 C23 C24 -2.2(6) no . . .
C22 C23 C24 C25 0.8(7) no . . .
C23 C24 C25 C26 0.9(7) no . . .
C24 C25 C26 C21 -1.2(7) no . . .
P1 C27 C28 C29 -178.0(3) no . . .
P1 C27 C32 C31 178.8(3) no . . .
C28 C27 C32 C31 2.5(6) no . . .
C32 C27 C28 C29 -1.8(6) no . . .
C27 C28 C29 C30 1.1(7) no . . .
C28 C29 C30 C31 -1.1(7) no . . .
C29 C30 C31 C32 1.8(7) no . . .
C30 C31 C32 C27 -2.5(7) no . . .
P2 C33 C34 C35 178.5(2) no . . .
P2 C33 C38 C37 -177.2(2) no . . .
C34 C33 C38 C37 -0.9(6) no . . .
C38 C33 C34 C35 2.5(6) no . . .
C33 C34 C35 C36 -2.7(6) no . . .
C34 C35 C36 C37 1.2(6) no . . .
C35 C36 C37 C38 0.5(7) no . . .
C36 C37 C38 C33 -0.6(7) no . . .
P2 C39 C40 C41 177.9(3) no . . .
P2 C39 C44 C43 -179.6(2) no . . .
C40 C39 C44 C43 -2.5(6) no . . .
C44 C39 C40 C41 0.5(6) no . . .
C39 C40 C41 C42 2.5(6) no . . .
C40 C41 C42 C43 -3.7(6) no . . .
C41 C42 C43 C44 1.7(6) no . . .
C42 C43 C44 C39 1.3(6) no . . .
N1 C45 C46 C47 -0.8(6) no . . .
N1 C45 C46 C51 179.2(3) no . . .
N2 C45 C46 C47 179.4(3) no . . .
N2 C45 C46 C51 -0.6(5) no . . .
C45 C46 C47 C48 -0.6(6) no . . .
C45 C46 C51 C50 0.4(5) no . . .
C47 C46 C51 C50 -179.6(4) no . . .
C51 C46 C47 C48 179.4(4) no . . .
C46 C47 C48 C49 0.4(7) no . . .
C47 C48 C49 N1 1.2(7) no . . .
N2 C50 C51 C46 -0.0(5) no . . .
O1 C52 C53 C54 -3.6(6) no . . .
N2 C52 C53 C54 176.8(3) no . . .
C52 C53 C54 F1 179.9(4) no . . .
C52 C53 C54 F2 -63.1(5) no . . .
C52 C53 C54 F3 60.7(5) no . . .
C56 C55 C64 C59 4.1(6) no . . .
C56 C55 C64 C63 -176.4(3) no . . .
C64 C55 C56 P3 -172.4(3) no . . .
C64 C55 C56 C57 -5.0(5) no . . .
C56 C55 C65 C66 -76.2(5) no . . .
C56 C55 C65 C74 102.8(4) no . . .
C65 C55 C56 P3 8.3(6) no . . .
C65 C55 C56 C57 175.8(3) no . . .
C64 C55 C65 C66 104.5(4) no . . .
C64 C55 C65 C74 -76.4(4) no . . .
C65 C55 C64 C59 -176.7(3) no . . .
C65 C55 C64 C63 2.9(5) no . . .
P3 C56 C57 C58 171.3(3) no . . .
C55 C56 C57 C58 3.0(6) no . . .
C56 C57 C58 C59 -0.0(6) no . . .
C57 C58 C59 C60 178.5(4) no . . .
C57 C58 C59 C64 -0.9(6) no . . .
C58 C59 C60 C61 -179.7(4) no . . .
C58 C59 C64 C55 -1.1(6) no . . .
C58 C59 C64 C63 179.3(3) no . . .
C60 C59 C64 C55 179.5(4) no . . .
C60 C59 C64 C63 -0.1(6) no . . .
C64 C59 C60 C61 -0.4(6) no . . .
C59 C60 C61 C62 1.1(7) no . . .
C60 C61 C62 C63 -1.4(7) no . . .
C61 C62 C63 C64 0.9(7) no . . .
C62 C63 C64 C55 -179.8(4) no . . .
C62 C63 C64 C59 -0.2(6) no . . .
C55 C65 C66 P4 5.8(6) no . . .
C55 C65 C66 C67 -179.3(3) no . . .
C55 C65 C74 C69 179.4(3) no . . .
C55 C65 C74 C73 -2.7(6) no . . .
C66 C65 C74 C69 -1.5(6) no . . .
C66 C65 C74 C73 176.3(3) no . . .
C74 C65 C66 P4 -173.2(3) no . . .
C74 C65 C66 C67 1.7(6) no . . .
P4 C66 C67 C68 173.6(3) no . . .
C65 C66 C67 C68 -1.4(6) no . . .
C66 C67 C68 C69 0.8(7) no . . .
C67 C68 C69 C70 -177.2(4) no . . .
C67 C68 C69 C74 -0.6(6) no . . .
C68 C69 C70 C71 177.1(4) no . . .
C68 C69 C74 C65 0.9(6) no . . .
C68 C69 C74 C73 -177.0(4) no . . .
C70 C69 C74 C65 177.6(4) no . . .
C70 C69 C74 C73 -0.3(6) no . . .
C74 C69 C70 C71 0.5(6) no . . .
C69 C70 C71 C72 -0.8(7) no . . .
C70 C71 C72 C73 0.9(7) no . . .
C71 C72 C73 C74 -0.6(7) no . . .
C72 C73 C74 C65 -177.5(4) no . . .
C72 C73 C74 C69 0.3(6) no . . .
P3 C75 C76 C77 -175.3(3) no . . .
P3 C75 C80 C79 176.7(3) no . . .
C76 C75 C80 C79 1.1(6) no . . .
C80 C75 C76 C77 0.7(6) no . . .
C75 C76 C77 C78 -2.1(6) no . . .
C76 C77 C78 C79 1.7(7) no . . .
C77 C78 C79 C80 0.1(7) no . . .
C78 C79 C80 C75 -1.5(7) no . . .
P3 C81 C82 C83 -178.9(2) no . . .
P3 C81 C86 C85 178.5(3) no . . .
C82 C81 C86 C85 1.0(6) no . . .
C86 C81 C82 C83 -1.5(6) no . . .
C81 C82 C83 C84 0.9(6) no . . .
C82 C83 C84 C85 0.2(7) no . . .
C83 C84 C85 C86 -0.7(7) no . . .
C84 C85 C86 C81 0.1(7) no . . .
P4 C87 C88 C89 -176.6(3) no . . .
P4 C87 C92 C91 175.6(3) no . . .
C88 C87 C92 C91 -2.5(6) no . . .
C92 C87 C88 C89 1.6(6) no . . .
C87 C88 C89 C90 0.7(7) no . . .
C88 C89 C90 C91 -2.1(7) no . . .
C89 C90 C91 C92 1.2(7) no . . .
C90 C91 C92 C87 1.1(7) no . . .
P4 C93 C94 C95 179.1(4) no . . .
P4 C93 C98 C97 179.9(3) no . . .
C94 C93 C98 C97 -1.9(7) no . . .
C98 C93 C94 C95 1.0(8) no . . .
C93 C94 C95 C96 0.8(10) no . . .
C94 C95 C96 C97 -1.8(10) no . . .
C95 C96 C97 C98 0.9(9) no . . .
C96 C97 C98 C93 0.9(8) no . . .
N3 C99 C100 C101 -0.5(6) no . . .
N3 C99 C100 C104 -179.0(3) no . . .
N4 C99 C100 C101 179.2(3) no . . .
N4 C99 C100 C104 0.6(4) no . . .
C99 C100 C101 C102 2.1(6) no . . .
C99 C100 C104 C105 -5.6(4) no . . .
C101 C100 C104 C105 176.1(4) no . . .
C104 C100 C101 C102 -179.7(4) no . . .
C100 C101 C102 C103 -1.4(6) no . . .
C101 C102 C103 N3 -1.1(7) no . . .
C100 C104 C105 N4 8.1(4) no . . .
O2 C106 C107 C108 -10.0(5) no . . .
N4 C106 C107 C108 170.4(3) no . . .
C106 C107 C108 F4 65.2(5) no . . .
C106 C107 C108 F5 -56.9(5) no . . .
C106 C107 C108 F6 -177.4(3) no . . .
O3 C109 C110 C111 35.3(7) no . . .
C109 C110 C111 C112 -32.7(7) no . . .
C110 C111 C112 O3 19.1(6) no . . .
C113 C113 C127 C132 41(4) no 3_576 . .
C127 C113 C113 C127 180(2) no . 3_576 3_576
O6 C114 C116 C121 -22.9(15) no . . .
C114 C116 C121 C122 36.3(15) no . . .
O5 C117 C118 C119 -16.3(10) no . . .
C117 C118 C119 C120 42.7(10) no . . .
C118 C119 C120 O5 -49.2(8) no . . .
C116 C121 C122 O6 -36.4(14) no . . .
O4 C123 C124 C125 -38(2) no . . .
C123 C124 C125 C126 24(2) no . . .
C124 C125 C126 O4 -2(3) no . . .
O7 C128 C129 C130 -34.7(18) no . . .
C128 C129 C130 C131 4.5(17) no . . .
C129 C130 C131 O7 25.1(18) no . . .
